data_4338045
loop_
_publ_author_name
'Tanifuji, Kazuki'
'Yamada, Norihiro'
'Tajima, Tomoyuki'
'Sasamori, Takahiro'
'Tokitoh, Norihiro'
'Matsuo, Tsukasa'
'Tamao, Kohei'
'Ohki, Yasuhiro'
'Tatsumi, Kazuyuki'

_publ_section_title
;
 A convenient route to synthetic analogues of the oxidized form of
 high-potential iron-sulfur proteins.
;
_journal_issue 8
_journal_name_full 'Inorganic chemistry'
_journal_page_first 4000
_journal_page_last 4009
_journal_paper_doi 10.1021/ic402890k
_journal_volume 53
_journal_year 2014
_chemical_formula_moiety 'C134 H206 Fe4 N S8'
_chemical_formula_sum 'C134 H206 Fe4 N S8'
_chemical_formula_weight 2310.98
_space_group_IT_number 14
_symmetry_cell_setting monoclinic
_symmetry_Int_Tables_number 14
_symmetry_space_group_name_Hall '-P 2ybc'
_symmetry_space_group_name_H-M 'P 1 21/c 1'
_atom_sites_solution_hydrogens geom
_atom_sites_solution_primary direct
_atom_sites_solution_secondary difmap
_cell_angle_alpha 90.0000
_cell_angle_beta 92.8329(13)
_cell_angle_gamma 90.0000
_cell_formula_units_Z 4
_cell_length_a 17.359(2)
_cell_length_b 24.540(3)
_cell_length_c 31.797(4)
_cell_measurement_reflns_used 65536
_cell_measurement_temperature 173
_cell_measurement_theta_max 27.50
_cell_measurement_theta_min 3.00
_cell_volume 13529(3)
_computing_cell_refinement 'CrystalClear-SM Expert 2.0 r4'
_computing_data_collection 'CrystalClear-SM Expert 2.0 r4 (Rigaku, 2009)'
_computing_data_reduction 'CrystalClear-SM Expert 2.0 r4'
_computing_molecular_graphics 'CrystalStructure 4.0'
_computing_publication_material 'CrystalStructure 4.0 (Rigaku, 2010)'
_computing_structure_refinement 'SHELXL97 (Sheldrick, 2008)'
_computing_structure_solution 'SHELXS97 (Sheldrick, 2008)'
_diffrn_ambient_temperature 173
_diffrn_detector_area_resol_mean 7.314
_diffrn_measured_fraction_theta_full 0.997
_diffrn_measured_fraction_theta_max 0.997
_diffrn_measurement_device_type 'Rigaku Saturn70'
_diffrn_measurement_method \w
_diffrn_radiation_type 'Mo K\a'
_diffrn_radiation_wavelength 0.71070
_diffrn_reflns_av_R_equivalents 0.0640
_diffrn_reflns_limit_h_max 22
_diffrn_reflns_limit_h_min -20
_diffrn_reflns_limit_k_max 31
_diffrn_reflns_limit_k_min -31
_diffrn_reflns_limit_l_max 41
_diffrn_reflns_limit_l_min -41
_diffrn_reflns_number 137618
_diffrn_reflns_theta_full 27.51
_diffrn_reflns_theta_max 27.50
_diffrn_standards_number 0
_exptl_absorpt_coefficient_mu 0.588
_exptl_absorpt_correction_T_max 0.960
_exptl_absorpt_correction_T_min 0.889
_exptl_absorpt_correction_type multi-scan
_exptl_absorpt_process_details 'REQAB (Rigaku, 1998)'
_exptl_crystal_colour black
_exptl_crystal_density_diffrn 1.135
_exptl_crystal_density_method 'not measured'
_exptl_crystal_description platet
_exptl_crystal_F_000 4996.00
_exptl_crystal_size_max 0.110
_exptl_crystal_size_mid 0.070
_exptl_crystal_size_min 0.070
_refine_diff_density_max 1.570
_refine_diff_density_min -0.890
_refine_ls_extinction_method none
_refine_ls_goodness_of_fit_ref 1.098
_refine_ls_hydrogen_treatment constr
_refine_ls_number_parameters 1312
_refine_ls_number_reflns 30990
_refine_ls_number_restraints 0
_refine_ls_R_factor_gt 0.0606
_refine_ls_shift/su_max 0.002
_refine_ls_structure_factor_coef Fsqd
_refine_ls_weighting_details 'w = 1/[\s^2^(Fo^2^)+(0.0871P)^2^+11.2103P] where P=(Fo^2^+2Fc^2^)/3'
_refine_ls_weighting_scheme calc
_refine_ls_wR_factor_ref 0.1920
_reflns_number_gt 22021
_reflns_number_total 30990
_reflns_threshold_expression F^2^>2.0\s(F^2^)
_cod_data_source_file ic402890k_si_001.cif
_cod_data_source_block '[NBu4]_2c'
_cod_depositor_comments 'Adding full bibliography for 4338042--4338047.cif.'
_cod_database_code 4338045

loop_
_symmetry_equiv_pos_site_id
_symmetry_equiv_pos_as_xyz
1 +X,+Y,+Z
2 -X,1/2+Y,1/2-Z
3 -X,-Y,-Z
4 +X,1/2-Y,1/2+Z

loop_
_atom_site_label
_atom_site_type_symbol
_atom_site_fract_x
_atom_site_fract_y
_atom_site_fract_z
_atom_site_U_iso_or_equiv
_atom_site_adp_type
_atom_site_occupancy
_atom_site_symmetry_multiplicity
_atom_site_calc_flag
_atom_site_refinement_flags
Fe1 Fe 0.49632(3) 0.733927(18) 0.611625(14) 0.03020(11) Uani 1.0 4 d .
Fe2 Fe 0.64538(3) 0.689982(19) 0.603100(15) 0.03223(11) Uani 1.0 4 d .
Fe3 Fe 0.58129(3) 0.758961(19) 0.542496(14) 0.03183(11) Uani 1.0 4 d .
Fe4 Fe 0.62551(3) 0.799039(19) 0.620900(15) 0.03193(11) Uani 1.0 4 d .
S1 S 0.53639(5) 0.67516(3) 0.56131(3) 0.03332(17) Uani 1.0 4 d .
S2 S 0.59454(5) 0.72784(3) 0.66152(2) 0.03332(17) Uani 1.0 4 d .
S3 S 0.51155(5) 0.81480(3) 0.58375(3) 0.03266(17) Uani 1.0 4 d .
S4 S 0.70184(5) 0.75965(3) 0.57360(3) 0.03571(18) Uani 1.0 4 d .
S5 S 0.38255(5) 0.71191(3) 0.63685(3) 0.03287(17) Uani 1.0 4 d .
S6 S 0.70733(5) 0.61140(3) 0.61428(3) 0.03727(19) Uani 1.0 4 d .
S7 S 0.56674(5) 0.79637(3) 0.47831(2) 0.03338(18) Uani 1.0 4 d .
S8 S 0.67942(5) 0.86259(3) 0.66241(3) 0.03616(18) Uani 1.0 4 d .
N1 N 0.45306(19) 0.54475(12) 0.66569(10) 0.0433(7) Uani 1.0 4 d .
C1 C 0.32285(18) 0.77149(12) 0.63488(10) 0.0289(7) Uani 1.0 4 d .
C2 C 0.31977(19) 0.80640(13) 0.67015(10) 0.0315(7) Uani 1.0 4 d .
C3 C 0.27381(19) 0.85295(13) 0.66760(11) 0.0350(7) Uani 1.0 4 d .
C4 C 0.2286(2) 0.86452(14) 0.63161(11) 0.0372(8) Uani 1.0 4 d .
C5 C 0.22840(19) 0.82918(14) 0.59771(10) 0.0348(7) Uani 1.0 4 d .
C6 C 0.27397(18) 0.78203(13) 0.59910(10) 0.0320(7) Uani 1.0 4 d .
C7 C 0.3596(2) 0.80050(14) 0.71382(10) 0.0369(8) Uani 1.0 4 d .
C8 C 0.3189(3) 0.84590(15) 0.73883(11) 0.0426(8) Uani 1.0 4 d .
C9 C 0.2800(2) 0.88636(15) 0.70773(11) 0.0411(8) Uani 1.0 4 d .
C10 C 0.2587(2) 0.74757(15) 0.55934(10) 0.0377(8) Uani 1.0 4 d .
C11 C 0.1869(3) 0.77656(17) 0.53858(12) 0.0458(9) Uani 1.0 4 d .
C12 C 0.1804(2) 0.83438(16) 0.55687(11) 0.0427(9) Uani 1.0 4 d .
C13 C 0.4467(2) 0.81193(18) 0.71100(12) 0.0482(10) Uani 1.0 4 d .
C14 C 0.4955(3) 0.8099(3) 0.75226(16) 0.0713(14) Uani 1.0 4 d .
C15 C 0.3466(3) 0.74529(16) 0.73496(12) 0.0470(9) Uani 1.0 4 d .
C16 C 0.2646(3) 0.72361(18) 0.73059(13) 0.0551(11) Uani 1.0 4 d .
C17 C 0.3339(3) 0.93612(16) 0.70307(14) 0.0520(10) Uani 1.0 4 d .
C18 C 0.3117(4) 0.97736(19) 0.67004(17) 0.0717(14) Uani 1.0 4 d .
C19 C 0.2021(3) 0.90622(17) 0.72227(13) 0.0523(10) Uani 1.0 4 d .
C20 C 0.1398(3) 0.8643(2) 0.72419(15) 0.0632(12) Uani 1.0 4 d .
C21 C 0.3283(3) 0.74938(18) 0.53091(11) 0.0476(9) Uani 1.0 4 d .
C22 C 0.3177(3) 0.7197(3) 0.48904(14) 0.0720(14) Uani 1.0 4 d .
C23 C 0.2381(3) 0.68769(16) 0.56907(13) 0.0520(10) Uani 1.0 4 d .
C24 C 0.1870(3) 0.6801(2) 0.60573(15) 0.0623(12) Uani 1.0 4 d .
C25 C 0.2147(3) 0.87631(18) 0.52735(13) 0.0588(11) Uani 1.0 4 d .
C26 C 0.2154(4) 0.9357(2) 0.54209(17) 0.0880(18) Uani 1.0 4 d .
C27 C 0.0958(3) 0.8481(2) 0.56565(13) 0.0555(11) Uani 1.0 4 d .
C28 C 0.0414(3) 0.8496(3) 0.52681(16) 0.0775(16) Uani 1.0 4 d .
C29 C 0.8101(2) 0.61848(13) 0.61805(10) 0.0338(7) Uani 1.0 4 d .
C30 C 0.8497(2) 0.62961(14) 0.65684(10) 0.0355(8) Uani 1.0 4 d .
C31 C 0.9302(2) 0.63198(16) 0.65915(11) 0.0414(8) Uani 1.0 4 d .
C32 C 0.9725(2) 0.62302(16) 0.62381(12) 0.0447(9) Uani 1.0 4 d .
C33 C 0.9338(2) 0.61077(15) 0.58610(11) 0.0400(8) Uani 1.0 4 d .
C34 C 0.8538(2) 0.60779(14) 0.58245(11) 0.0376(8) Uani 1.0 4 d .
C35 C 0.81878(19) 0.64306(14) 0.70017(10) 0.0352(7) Uani 1.0 4 d .
C36 C 0.8916(2) 0.63823(17) 0.72978(11) 0.0436(9) Uani 1.0 4 d .
C37 C 0.9638(3) 0.6436(2) 0.70323(12) 0.0520(10) Uani 1.0 4 d .
C38 C 0.8260(3) 0.58995(18) 0.53816(12) 0.0516(10) Uani 1.0 4 d .
C39 C 0.9035(3) 0.57915(19) 0.51670(13) 0.0552(11) Uani 1.0 4 d .
C40 C 0.9716(3) 0.59840(16) 0.54519(12) 0.0458(9) Uani 1.0 4 d .
C41 C 0.7551(3) 0.60501(15) 0.71484(12) 0.0456(9) Uani 1.0 4 d .
C42 C 0.7699(3) 0.54495(17) 0.70976(16) 0.0651(13) Uani 1.0 4 d .
C43 C 0.7893(2) 0.70230(15) 0.69870(11) 0.0396(8) Uani 1.0 4 d .
C44 C 0.7583(3) 0.72550(16) 0.73867(12) 0.0484(10) Uani 1.0 4 d .
C45 C 1.0258(3) 0.5999(3) 0.71673(15) 0.0811(18) Uani 1.0 4 d .
C46 C 0.9937(5) 0.5351(4) 0.7108(3) 0.087(3) Uani 0.7000 4 d .
C47 C 0.9975(3) 0.7014(3) 0.70592(15) 0.0789(17) Uani 1.0 4 d .
C48 C 1.0383(6) 0.7104(5) 0.7492(3) 0.110(4) Uani 0.7000 4 d .
C49 C 0.7779(4) 0.5368(3) 0.53808(19) 0.0840(18) Uani 1.0 4 d .
C50 C 0.8079(5) 0.4913(3) 0.5649(3) 0.114(3) Uani 1.0 4 d .
C51 C 0.7774(3) 0.6338(3) 0.51388(13) 0.0718(16) Uani 1.0 4 d .
C52 C 0.8134(4) 0.6875(3) 0.50642(16) 0.0830(19) Uani 1.0 4 d .
C53 C 1.0369(4) 0.5556(3) 0.55139(16) 0.0827(18) Uani 1.0 4 d .
C54 C 1.0265(5) 0.5073(3) 0.5759(2) 0.115(3) Uani 1.0 4 d .
C55 C 1.0096(3) 0.65082(19) 0.52934(13) 0.0562(11) Uani 1.0 4 d .
C56 C 1.0483(4) 0.6466(3) 0.48742(15) 0.0770(15) Uani 1.0 4 d .
C57 C 0.64257(18) 0.77779(13) 0.44485(9) 0.0300(7) Uani 1.0 4 d .
C58 C 0.70605(19) 0.81270(12) 0.44052(10) 0.0309(7) Uani 1.0 4 d .
C59 C 0.76482(19) 0.79768(13) 0.41399(10) 0.0308(7) Uani 1.0 4 d .
C60 C 0.75984(19) 0.75021(13) 0.39040(10) 0.0337(7) Uani 1.0 4 d .
C61 C 0.69527(19) 0.71747(13) 0.39244(9) 0.0305(7) Uani 1.0 4 d .
C62 C 0.63601(19) 0.73097(13) 0.41870(9) 0.0304(7) Uani 1.0 4 d .
C63 C 0.7209(2) 0.87059(13) 0.45809(10) 0.0349(7) Uani 1.0 4 d .
C64 C 0.7928(2) 0.88892(13) 0.43444(11) 0.0371(8) Uani 1.0 4 d .
C65 C 0.8307(2) 0.83835(13) 0.41488(11) 0.0358(7) Uani 1.0 4 d .
C66 C 0.56946(19) 0.69014(13) 0.41330(10) 0.0331(7) Uani 1.0 4 d .
C67 C 0.59317(19) 0.65628(13) 0.37465(10) 0.0346(7) Uani 1.0 4 d .
C68 C 0.67966(19) 0.66539(13) 0.36773(10) 0.0323(7) Uani 1.0 4 d .
C69 C 0.7374(3) 0.86998(14) 0.50621(11) 0.0410(8) Uani 1.0 4 d .
C70 C 0.7624(3) 0.92476(16) 0.52558(12) 0.0512(10) Uani 1.0 4 d .
C71 C 0.6538(2) 0.91035(14) 0.44723(11) 0.0401(8) Uani 1.0 4 d .
C72 C 0.6196(3) 0.90536(16) 0.40249(12) 0.0476(9) Uani 1.0 4 d .
C73 C 0.8979(3) 0.81847(16) 0.44497(13) 0.0483(9) Uani 1.0 4 d .
C74 C 0.9392(3) 0.76706(19) 0.43274(17) 0.0667(13) Uani 1.0 4 d .
C75 C 0.8609(3) 0.85023(15) 0.37133(12) 0.0435(9) Uani 1.0 4 d .
C76 C 0.8026(3) 0.87016(17) 0.33848(11) 0.0487(10) Uani 1.0 4 d .
C77 C 0.5681(3) 0.65336(15) 0.45281(11) 0.0475(10) Uani 1.0 4 d .
C78 C 0.5013(3) 0.61307(17) 0.45347(15) 0.0635(13) Uani 1.0 4 d .
C79 C 0.4903(2) 0.71615(16) 0.40404(13) 0.0461(9) Uani 1.0 4 d .
C80 C 0.4882(3) 0.76110(18) 0.37168(15) 0.0596(12) Uani 1.0 4 d .
C81 C 0.7275(3) 0.61723(14) 0.38637(11) 0.0408(8) Uani 1.0 4 d .
C82 C 0.8140(3) 0.62016(17) 0.38359(15) 0.0568(11) Uani 1.0 4 d .
C83 C 0.6937(2) 0.67323(14) 0.32079(10) 0.0365(8) Uani 1.0 4 d .
C84 C 0.6750(3) 0.62386(15) 0.29314(11) 0.0450(9) Uani 1.0 4 d .
C85 C 0.72384(19) 0.92274(13) 0.64254(10) 0.0327(7) Uani 1.0 4 d .
C86 C 0.67973(19) 0.96882(13) 0.63070(10) 0.0325(7) Uani 1.0 4 d .
C87 C 0.71696(19) 1.01748(13) 0.62158(11) 0.0351(7) Uani 1.0 4 d .
C88 C 0.7966(2) 1.02136(14) 0.62239(11) 0.0384(8) Uani 1.0 4 d .
C89 C 0.84032(19) 0.97552(14) 0.63304(10) 0.0350(7) Uani 1.0 4 d .
C90 C 0.80507(19) 0.92695(13) 0.64405(11) 0.0356(7) Uani 1.0 4 d .
C91 C 0.59256(19) 0.97540(14) 0.62189(11) 0.0366(8) Uani 1.0 4 d .
C92 C 0.5830(2) 1.03828(14) 0.61934(13) 0.0435(9) Uani 1.0 4 d .
C93 C 0.6618(2) 1.06378(14) 0.61037(12) 0.0416(8) Uani 1.0 4 d .
C94 C 0.8665(3) 0.88307(17) 0.65390(18) 0.0635(13) Uani 1.0 4 d .
C95 C 0.9431(3) 0.91617(17) 0.65437(17) 0.0608(13) Uani 1.0 4 d .
C96 C 0.9280(2) 0.97214(15) 0.63369(13) 0.0452(9) Uani 1.0 4 d .
C97 C 0.5398(2) 0.95210(16) 0.65505(12) 0.0457(9) Uani 1.0 4 d .
C98 C 0.5651(3) 0.96503(18) 0.70062(13) 0.0582(11) Uani 1.0 4 d .
C99 C 0.5727(2) 0.94927(14) 0.57842(11) 0.0407(8) Uani 1.0 4 d .
C100 C 0.4898(3) 0.95211(18) 0.56164(16) 0.0611(12) Uani 1.0 4 d .
C101 C 0.6788(3) 1.11489(16) 0.63746(17) 0.0621(12) Uani 1.0 4 d .
C102 C 0.6880(4) 1.1046(3) 0.68435(18) 0.0882(18) Uani 1.0 4 d .
C103 C 0.6671(3) 1.07864(16) 0.56341(14) 0.0515(10) Uani 1.0 4 d .
C104 C 0.6133(3) 1.1241(2) 0.54733(19) 0.0759(15) Uani 1.0 4 d .
C105 C 0.8624(4) 0.8532(3) 0.6928(3) 0.096(3) Uani 1.0 4 d .
C106 C 0.8479(3) 0.8910(3) 0.72882(18) 0.0869(19) Uani 1.0 4 d .
C107 C 0.8640(3) 0.8393(2) 0.61355(19) 0.0736(15) Uani 1.0 4 d .
C108 C 0.9143(4) 0.7934(3) 0.6159(3) 0.102(3) Uani 1.0 4 d .
C109 C 0.9648(3) 1.01836(17) 0.66026(16) 0.0579(11) Uani 1.0 4 d .
C110 C 1.0526(3) 1.0159(2) 0.6661(2) 0.0838(18) Uani 1.0 4 d .
C111 C 0.9572(3) 0.97207(18) 0.58853(15) 0.0585(11) Uani 1.0 4 d .
C112 C 0.9462(4) 1.0232(3) 0.56258(17) 0.0766(15) Uani 1.0 4 d .
C113 C 0.4952(3) 0.59253(15) 0.68678(13) 0.0477(9) Uani 1.0 4 d .
C114 C 0.5165(3) 0.58621(17) 0.73291(13) 0.0570(11) Uani 1.0 4 d .
C115 C 0.5457(3) 0.63951(16) 0.75198(13) 0.0517(10) Uani 1.0 4 d .
C116 C 0.5741(4) 0.6344(3) 0.79708(15) 0.0774(15) Uani 1.0 4 d .
C117 C 0.4988(3) 0.49284(15) 0.67101(12) 0.0451(9) Uani 1.0 4 d .
C118 C 0.5737(3) 0.48880(18) 0.64905(14) 0.0561(11) Uani 1.0 4 d .
C119 C 0.6115(3) 0.4343(2) 0.66109(18) 0.0714(14) Uani 1.0 4 d .
C120 C 0.6795(4) 0.4222(3) 0.6361(3) 0.104(3) Uani 1.0 4 d .
C121 C 0.4411(3) 0.55987(17) 0.61951(13) 0.0548(11) Uani 1.0 4 d .
C122 C 0.3977(3) 0.5180(3) 0.59229(14) 0.0677(13) Uani 1.0 4 d .
C123 C 0.4005(5) 0.5289(4) 0.54520(19) 0.110(3) Uani 1.0 4 d .
C124 C 0.3535(5) 0.5702(4) 0.5292(3) 0.137(4) Uani 1.0 4 d .
C125 C 0.3766(3) 0.53374(15) 0.68536(13) 0.0490(10) Uani 1.0 4 d .
C126 C 0.3218(3) 0.58124(18) 0.68655(19) 0.0699(14) Uani 1.0 4 d .
C127 C 0.2432(3) 0.5626(3) 0.7006(2) 0.0800(16) Uani 1.0 4 d .
C128 C 0.1993(4) 0.5274(3) 0.6689(3) 0.0906(19) Uani 1.0 4 d .
C129 C 0.9735(18) 0.4020(12) 0.6636(9) 0.373(15) Uiso 1.0 4 d .
C130 C 0.9192(19) 0.3729(15) 0.6475(10) 0.390(16) Uiso 1.0 4 d .
C131 C 0.8879(12) 0.3116(10) 0.6420(6) 0.273(9) Uiso 1.0 4 d .
C132 C 0.8459(18) 0.2217(15) 0.6018(11) 0.400(16) Uiso 1.0 4 d .
C133 C 0.8067(17) 0.2648(12) 0.6372(9) 0.376(13) Uiso 1.0 4 d .
C134 C 0.883(2) 0.1824(15) 0.6295(12) 0.456(19) Uiso 1.0 4 d .
C135 C 1.0668(8) 0.6229(7) 0.7587(4) 0.058(4) Uani 0.3000 4 d .
C136 C 1.0560(8) 0.7267(6) 0.6785(4) 0.051(4) Uani 0.3000 4 d .
H1 H 0.1979 0.8966 0.6302 0.0447 Uiso 1.0 4 calc R
H2 H 0.2797 0.8294 0.7565 0.0511 Uiso 1.0 4 calc R
H3 H 0.3572 0.8652 0.7575 0.0511 Uiso 1.0 4 calc R
H4 H 0.1918 0.7786 0.5077 0.0549 Uiso 1.0 4 calc R
H5 H 0.1398 0.7555 0.5440 0.0549 Uiso 1.0 4 calc R
H6 H 0.4679 0.7851 0.6914 0.0578 Uiso 1.0 4 calc R
H7 H 0.4527 0.8485 0.6984 0.0578 Uiso 1.0 4 calc R
H8 H 0.4913 0.7737 0.7649 0.0856 Uiso 1.0 4 calc R
H9 H 0.4769 0.8374 0.7717 0.0856 Uiso 1.0 4 calc R
H10 H 0.5495 0.8173 0.7467 0.0856 Uiso 1.0 4 calc R
H11 H 0.3814 0.7182 0.7228 0.0564 Uiso 1.0 4 calc R
H12 H 0.3615 0.7486 0.7653 0.0564 Uiso 1.0 4 calc R
H13 H 0.2494 0.7192 0.7007 0.0662 Uiso 1.0 4 calc R
H14 H 0.2296 0.7494 0.7434 0.0662 Uiso 1.0 4 calc R
H15 H 0.2619 0.6883 0.7448 0.0662 Uiso 1.0 4 calc R
H16 H 0.3383 0.9551 0.7306 0.0624 Uiso 1.0 4 calc R
H17 H 0.3859 0.9223 0.6973 0.0624 Uiso 1.0 4 calc R
H18 H 0.2615 0.9931 0.6759 0.0861 Uiso 1.0 4 calc R
H19 H 0.3086 0.9597 0.6423 0.0861 Uiso 1.0 4 calc R
H20 H 0.3506 1.0063 0.6702 0.0861 Uiso 1.0 4 calc R
H21 H 0.2104 0.9224 0.7507 0.0627 Uiso 1.0 4 calc R
H22 H 0.1834 0.9356 0.7030 0.0627 Uiso 1.0 4 calc R
H23 H 0.1564 0.8354 0.7439 0.0758 Uiso 1.0 4 calc R
H24 H 0.1294 0.8487 0.6961 0.0758 Uiso 1.0 4 calc R
H25 H 0.0928 0.8814 0.7338 0.0758 Uiso 1.0 4 calc R
H26 H 0.3404 0.7880 0.5252 0.0571 Uiso 1.0 4 calc R
H27 H 0.3735 0.7336 0.5467 0.0571 Uiso 1.0 4 calc R
H28 H 0.2740 0.7355 0.4726 0.0864 Uiso 1.0 4 calc R
H29 H 0.3076 0.6810 0.4942 0.0864 Uiso 1.0 4 calc R
H30 H 0.3646 0.7234 0.4733 0.0864 Uiso 1.0 4 calc R
H31 H 0.2120 0.6715 0.5436 0.0624 Uiso 1.0 4 calc R
H32 H 0.2866 0.6672 0.5749 0.0624 Uiso 1.0 4 calc R
H33 H 0.1381 0.6994 0.6000 0.0747 Uiso 1.0 4 calc R
H34 H 0.2129 0.6948 0.6314 0.0747 Uiso 1.0 4 calc R
H35 H 0.1767 0.6412 0.6096 0.0747 Uiso 1.0 4 calc R
H36 H 0.2685 0.8654 0.5225 0.0706 Uiso 1.0 4 calc R
H37 H 0.1855 0.8744 0.4999 0.0706 Uiso 1.0 4 calc R
H38 H 0.2454 0.9387 0.5689 0.1056 Uiso 1.0 4 calc R
H39 H 0.1623 0.9478 0.5459 0.1056 Uiso 1.0 4 calc R
H40 H 0.2387 0.9586 0.5209 0.1056 Uiso 1.0 4 calc R
H41 H 0.0767 0.8208 0.5855 0.0666 Uiso 1.0 4 calc R
H42 H 0.0945 0.8841 0.5797 0.0666 Uiso 1.0 4 calc R
H43 H 0.0413 0.8139 0.5129 0.0930 Uiso 1.0 4 calc R
H44 H 0.0586 0.8775 0.5073 0.0930 Uiso 1.0 4 calc R
H45 H -0.0109 0.8582 0.5351 0.0930 Uiso 1.0 4 calc R
H46 H 1.0272 0.6253 0.6256 0.0536 Uiso 1.0 4 calc R
H47 H 0.8921 0.6026 0.7443 0.0523 Uiso 1.0 4 calc R
H48 H 0.8918 0.6673 0.7513 0.0523 Uiso 1.0 4 calc R
H49 H 0.9088 0.5397 0.5110 0.0662 Uiso 1.0 4 calc R
H50 H 0.9034 0.5988 0.4895 0.0662 Uiso 1.0 4 calc R
H51 H 0.7474 0.6124 0.7450 0.0547 Uiso 1.0 4 calc R
H52 H 0.7064 0.6142 0.6989 0.0547 Uiso 1.0 4 calc R
H53 H 0.8171 0.5348 0.7261 0.0782 Uiso 1.0 4 calc R
H54 H 0.7761 0.5367 0.6800 0.0782 Uiso 1.0 4 calc R
H55 H 0.7263 0.5242 0.7199 0.0782 Uiso 1.0 4 calc R
H56 H 0.8322 0.7259 0.6903 0.0475 Uiso 1.0 4 calc R
H57 H 0.7480 0.7048 0.6762 0.0475 Uiso 1.0 4 calc R
H58 H 0.7990 0.7249 0.7612 0.0581 Uiso 1.0 4 calc R
H59 H 0.7146 0.7035 0.7471 0.0581 Uiso 1.0 4 calc R
H60 H 0.7413 0.7631 0.7336 0.0581 Uiso 1.0 4 calc R
H61 H 0.7256 0.5460 0.5470 0.1008 Uiso 1.0 4 calc R
H62 H 0.7723 0.5234 0.5087 0.1008 Uiso 1.0 4 calc R
H63 H 0.8118 0.5031 0.5944 0.1363 Uiso 1.0 4 calc R
H64 H 0.8590 0.4805 0.5561 0.1363 Uiso 1.0 4 calc R
H65 H 0.7726 0.4602 0.5621 0.1363 Uiso 1.0 4 calc R
H66 H 0.7608 0.6183 0.4861 0.0862 Uiso 1.0 4 calc R
H67 H 0.7302 0.6402 0.5294 0.0862 Uiso 1.0 4 calc R
H68 H 0.8597 0.6825 0.4905 0.0997 Uiso 1.0 4 calc R
H69 H 0.8275 0.7048 0.5335 0.0997 Uiso 1.0 4 calc R
H70 H 0.7766 0.7108 0.4904 0.0997 Uiso 1.0 4 calc R
H71 H 1.0507 0.5437 0.5230 0.0992 Uiso 1.0 4 calc R
H72 H 1.0825 0.5748 0.5641 0.0992 Uiso 1.0 4 calc R
H73 H 0.9840 0.4857 0.5631 0.1376 Uiso 1.0 4 calc R
H74 H 1.0143 0.5174 0.6046 0.1376 Uiso 1.0 4 calc R
H75 H 1.0740 0.4856 0.5767 0.1376 Uiso 1.0 4 calc R
H76 H 0.9697 0.6796 0.5268 0.0674 Uiso 1.0 4 calc R
H77 H 1.0488 0.6629 0.5510 0.0674 Uiso 1.0 4 calc R
H78 H 1.0102 0.6352 0.4654 0.0924 Uiso 1.0 4 calc R
H79 H 1.0900 0.6198 0.4898 0.0924 Uiso 1.0 4 calc R
H80 H 1.0694 0.6822 0.4801 0.0924 Uiso 1.0 4 calc R
H81 H 0.8004 0.7402 0.3730 0.0404 Uiso 1.0 4 calc R
H82 H 0.7772 0.9152 0.4120 0.0445 Uiso 1.0 4 calc R
H83 H 0.8302 0.9071 0.4543 0.0445 Uiso 1.0 4 calc R
H84 H 0.5834 0.6171 0.3796 0.0415 Uiso 1.0 4 calc R
H85 H 0.5620 0.6677 0.3493 0.0415 Uiso 1.0 4 calc R
H86 H 0.6902 0.8577 0.5197 0.0491 Uiso 1.0 4 calc R
H87 H 0.7783 0.8428 0.5129 0.0491 Uiso 1.0 4 calc R
H88 H 0.7217 0.9518 0.5200 0.0614 Uiso 1.0 4 calc R
H89 H 0.8099 0.9370 0.5131 0.0614 Uiso 1.0 4 calc R
H90 H 0.7715 0.9205 0.5561 0.0614 Uiso 1.0 4 calc R
H91 H 0.6125 0.9039 0.4670 0.0481 Uiso 1.0 4 calc R
H92 H 0.6726 0.9481 0.4517 0.0481 Uiso 1.0 4 calc R
H93 H 0.5997 0.8683 0.3979 0.0571 Uiso 1.0 4 calc R
H94 H 0.6595 0.9129 0.3826 0.0571 Uiso 1.0 4 calc R
H95 H 0.5773 0.9316 0.3982 0.0571 Uiso 1.0 4 calc R
H96 H 0.9364 0.8481 0.4478 0.0579 Uiso 1.0 4 calc R
H97 H 0.8773 0.8127 0.4731 0.0579 Uiso 1.0 4 calc R
H98 H 0.9614 0.7722 0.4053 0.0800 Uiso 1.0 4 calc R
H99 H 0.9026 0.7367 0.4311 0.0800 Uiso 1.0 4 calc R
H100 H 0.9805 0.7589 0.4540 0.0800 Uiso 1.0 4 calc R
H101 H 0.9023 0.8778 0.3746 0.0522 Uiso 1.0 4 calc R
H102 H 0.8845 0.8165 0.3608 0.0522 Uiso 1.0 4 calc R
H103 H 0.7797 0.9043 0.3480 0.0584 Uiso 1.0 4 calc R
H104 H 0.7620 0.8427 0.3340 0.0584 Uiso 1.0 4 calc R
H105 H 0.8279 0.8766 0.3120 0.0584 Uiso 1.0 4 calc R
H106 H 0.6170 0.6326 0.4552 0.0570 Uiso 1.0 4 calc R
H107 H 0.5663 0.6770 0.4779 0.0570 Uiso 1.0 4 calc R
H108 H 0.5028 0.5888 0.4290 0.0762 Uiso 1.0 4 calc R
H109 H 0.4523 0.6331 0.4524 0.0762 Uiso 1.0 4 calc R
H110 H 0.5058 0.5915 0.4794 0.0762 Uiso 1.0 4 calc R
H111 H 0.4538 0.6873 0.3943 0.0553 Uiso 1.0 4 calc R
H112 H 0.4717 0.7310 0.4306 0.0553 Uiso 1.0 4 calc R
H113 H 0.5051 0.7468 0.3449 0.0716 Uiso 1.0 4 calc R
H114 H 0.5227 0.7906 0.3813 0.0716 Uiso 1.0 4 calc R
H115 H 0.4354 0.7751 0.3678 0.0716 Uiso 1.0 4 calc R
H116 H 0.7160 0.6136 0.4164 0.0490 Uiso 1.0 4 calc R
H117 H 0.7092 0.5835 0.3720 0.0490 Uiso 1.0 4 calc R
H118 H 0.8336 0.6526 0.3985 0.0682 Uiso 1.0 4 calc R
H119 H 0.8268 0.6222 0.3540 0.0682 Uiso 1.0 4 calc R
H120 H 0.8376 0.5875 0.3965 0.0682 Uiso 1.0 4 calc R
H121 H 0.6622 0.7044 0.3101 0.0438 Uiso 1.0 4 calc R
H122 H 0.7486 0.6829 0.3180 0.0438 Uiso 1.0 4 calc R
H123 H 0.6205 0.6143 0.2951 0.0540 Uiso 1.0 4 calc R
H124 H 0.7072 0.5930 0.3027 0.0540 Uiso 1.0 4 calc R
H125 H 0.6852 0.6325 0.2638 0.0540 Uiso 1.0 4 calc R
H126 H 0.8209 1.0548 0.6158 0.0461 Uiso 1.0 4 calc R
H127 H 0.5445 1.0479 0.5966 0.0522 Uiso 1.0 4 calc R
H128 H 0.5648 1.0525 0.6462 0.0522 Uiso 1.0 4 calc R
H129 H 0.9635 0.9211 0.6837 0.0730 Uiso 1.0 4 calc R
H130 H 0.9820 0.8960 0.6388 0.0730 Uiso 1.0 4 calc R
H131 H 0.4871 0.9665 0.6494 0.0548 Uiso 1.0 4 calc R
H132 H 0.5374 0.9120 0.6517 0.0548 Uiso 1.0 4 calc R
H133 H 0.5658 1.0046 0.7047 0.0698 Uiso 1.0 4 calc R
H134 H 0.6169 0.9503 0.7069 0.0698 Uiso 1.0 4 calc R
H135 H 0.5288 0.9485 0.7195 0.0698 Uiso 1.0 4 calc R
H136 H 0.6052 0.9669 0.5576 0.0488 Uiso 1.0 4 calc R
H137 H 0.5878 0.9104 0.5800 0.0488 Uiso 1.0 4 calc R
H138 H 0.4767 0.9899 0.5544 0.0733 Uiso 1.0 4 calc R
H139 H 0.4558 0.9391 0.5832 0.0733 Uiso 1.0 4 calc R
H140 H 0.4832 0.9292 0.5365 0.0733 Uiso 1.0 4 calc R
H141 H 0.7267 1.1320 0.6281 0.0745 Uiso 1.0 4 calc R
H142 H 0.6363 1.1413 0.6322 0.0745 Uiso 1.0 4 calc R
H143 H 0.7308 1.0792 0.6901 0.1058 Uiso 1.0 4 calc R
H144 H 0.6403 1.0889 0.6943 0.1058 Uiso 1.0 4 calc R
H145 H 0.6989 1.1391 0.6990 0.1058 Uiso 1.0 4 calc R
H146 H 0.7208 1.0896 0.5586 0.0618 Uiso 1.0 4 calc R
H147 H 0.6558 1.0456 0.5464 0.0618 Uiso 1.0 4 calc R
H148 H 0.6252 1.1576 0.5631 0.0911 Uiso 1.0 4 calc R
H149 H 0.5597 1.1135 0.5513 0.0911 Uiso 1.0 4 calc R
H150 H 0.6206 1.1302 0.5173 0.0911 Uiso 1.0 4 calc R
H151 H 0.9115 0.8334 0.6987 0.1147 Uiso 1.0 4 calc R
H152 H 0.8203 0.8260 0.6901 0.1147 Uiso 1.0 4 calc R
H153 H 0.7993 0.9105 0.7230 0.1043 Uiso 1.0 4 calc R
H154 H 0.8903 0.9173 0.7321 0.1043 Uiso 1.0 4 calc R
H155 H 0.8448 0.8698 0.7548 0.1043 Uiso 1.0 4 calc R
H156 H 0.8105 0.8256 0.6097 0.0883 Uiso 1.0 4 calc R
H157 H 0.8753 0.8601 0.5879 0.0883 Uiso 1.0 4 calc R
H158 H 0.9032 0.7715 0.6406 0.1227 Uiso 1.0 4 calc R
H159 H 0.9679 0.8060 0.6182 0.1227 Uiso 1.0 4 calc R
H160 H 0.9062 0.7713 0.5904 0.1227 Uiso 1.0 4 calc R
H161 H 0.9503 1.0536 0.6469 0.0695 Uiso 1.0 4 calc R
H162 H 0.9428 1.0177 0.6884 0.0695 Uiso 1.0 4 calc R
H163 H 1.0753 1.0171 0.6384 0.1006 Uiso 1.0 4 calc R
H164 H 1.0678 0.9820 0.6805 0.1006 Uiso 1.0 4 calc R
H165 H 1.0712 1.0471 0.6829 0.1006 Uiso 1.0 4 calc R
H166 H 1.0131 0.9636 0.5905 0.0702 Uiso 1.0 4 calc R
H167 H 0.9313 0.9418 0.5729 0.0702 Uiso 1.0 4 calc R
H168 H 0.9720 1.0538 0.5773 0.0919 Uiso 1.0 4 calc R
H169 H 0.8910 1.0311 0.5585 0.0919 Uiso 1.0 4 calc R
H170 H 0.9684 1.0180 0.5351 0.0919 Uiso 1.0 4 calc R
H171 H 0.5430 0.5993 0.6718 0.0573 Uiso 1.0 4 calc R
H172 H 0.4623 0.6253 0.6831 0.0573 Uiso 1.0 4 calc R
H173 H 0.5571 0.5580 0.7367 0.0684 Uiso 1.0 4 calc R
H174 H 0.4708 0.5739 0.7478 0.0684 Uiso 1.0 4 calc R
H175 H 0.5881 0.6533 0.7353 0.0620 Uiso 1.0 4 calc R
H176 H 0.5034 0.6666 0.7500 0.0620 Uiso 1.0 4 calc R
H177 H 0.6172 0.6086 0.7992 0.0928 Uiso 1.0 4 calc R
H178 H 0.5322 0.6212 0.8139 0.0928 Uiso 1.0 4 calc R
H179 H 0.5914 0.6701 0.8076 0.0928 Uiso 1.0 4 calc R
H180 H 0.4653 0.4623 0.6611 0.0541 Uiso 1.0 4 calc R
H181 H 0.5103 0.4873 0.7015 0.0541 Uiso 1.0 4 calc R
H182 H 0.6083 0.5193 0.6579 0.0673 Uiso 1.0 4 calc R
H183 H 0.5638 0.4908 0.6182 0.0673 Uiso 1.0 4 calc R
H184 H 0.6277 0.4349 0.6914 0.0857 Uiso 1.0 4 calc R
H185 H 0.5730 0.4048 0.6567 0.0857 Uiso 1.0 4 calc R
H186 H 0.7178 0.4512 0.6403 0.1247 Uiso 1.0 4 calc R
H187 H 0.6634 0.4199 0.6062 0.1247 Uiso 1.0 4 calc R
H188 H 0.7022 0.3874 0.6453 0.1247 Uiso 1.0 4 calc R
H189 H 0.4923 0.5659 0.6079 0.0658 Uiso 1.0 4 calc R
H190 H 0.4127 0.5948 0.6175 0.0658 Uiso 1.0 4 calc R
H191 H 0.3431 0.5174 0.6000 0.0813 Uiso 1.0 4 calc R
H192 H 0.4198 0.4814 0.5985 0.0813 Uiso 1.0 4 calc R
H193 H 0.4544 0.5377 0.5389 0.1317 Uiso 1.0 4 calc R
H194 H 0.3864 0.4949 0.5300 0.1317 Uiso 1.0 4 calc R
H195 H 0.3683 0.6047 0.5429 0.1649 Uiso 1.0 4 calc R
H196 H 0.2997 0.5619 0.5347 0.1649 Uiso 1.0 4 calc R
H197 H 0.3591 0.5733 0.4988 0.1649 Uiso 1.0 4 calc R
H198 H 0.3503 0.5037 0.6696 0.0588 Uiso 1.0 4 calc R
H199 H 0.3874 0.5209 0.7146 0.0588 Uiso 1.0 4 calc R
H200 H 0.3158 0.5979 0.6582 0.0839 Uiso 1.0 4 calc R
H201 H 0.3433 0.6092 0.7063 0.0839 Uiso 1.0 4 calc R
H202 H 0.2507 0.5421 0.7273 0.0960 Uiso 1.0 4 calc R
H203 H 0.2118 0.5952 0.7064 0.0960 Uiso 1.0 4 calc R
H204 H 0.1888 0.5482 0.6429 0.1088 Uiso 1.0 4 calc R
H205 H 0.1504 0.5161 0.6804 0.1088 Uiso 1.0 4 calc R
H206 H 0.2300 0.4951 0.6628 0.1088 Uiso 1.0 4 calc R

loop_
_atom_site_aniso_label
_atom_site_aniso_U_11
_atom_site_aniso_U_22
_atom_site_aniso_U_33
_atom_site_aniso_U_12
_atom_site_aniso_U_13
_atom_site_aniso_U_23
Fe1 0.0299(3) 0.0299(3) 0.0313(3) 0.00045(18) 0.00560(18) 0.00126(18)
Fe2 0.0322(3) 0.0316(3) 0.0334(3) 0.00170(19) 0.00654(19) 0.00493(18)
Fe3 0.0357(3) 0.0311(3) 0.0291(3) -0.00045(19) 0.00621(19) 0.00248(18)
Fe4 0.0317(3) 0.0308(3) 0.0336(3) -0.00189(18) 0.00402(19) 0.00162(18)
S1 0.0365(5) 0.0315(4) 0.0324(4) -0.0002(4) 0.0059(4) -0.0007(3)
S2 0.0321(4) 0.0375(5) 0.0308(4) 0.0006(4) 0.0055(3) 0.0043(4)
S3 0.0340(5) 0.0295(4) 0.0347(4) 0.0012(3) 0.0033(4) 0.0018(3)
S4 0.0331(5) 0.0372(5) 0.0376(5) -0.0017(4) 0.0088(4) 0.0052(4)
S5 0.0306(4) 0.0282(4) 0.0403(5) 0.0016(3) 0.0072(4) 0.0025(4)
S6 0.0361(5) 0.0321(4) 0.0439(5) 0.0028(4) 0.0046(4) 0.0046(4)
S7 0.0381(5) 0.0340(4) 0.0286(4) 0.0053(4) 0.0071(4) 0.0019(3)
S8 0.0391(5) 0.0347(5) 0.0346(4) -0.0057(4) 0.0015(4) 0.0016(4)
N1 0.0542(19) 0.0315(15) 0.0452(17) -0.0011(14) 0.0125(15) 0.0066(13)
C1 0.0268(16) 0.0274(15) 0.0328(16) -0.0010(12) 0.0030(12) 0.0019(12)
C2 0.0323(17) 0.0315(16) 0.0312(16) -0.0002(13) 0.0053(13) 0.0008(13)
C3 0.0338(18) 0.0316(17) 0.0400(18) 0.0042(14) 0.0070(14) 0.0004(14)
C4 0.0390(19) 0.0326(17) 0.0403(18) 0.0088(14) 0.0035(15) 0.0031(14)
C5 0.0331(17) 0.0384(18) 0.0330(16) 0.0042(14) 0.0040(14) 0.0042(14)
C6 0.0313(17) 0.0347(17) 0.0303(16) -0.0017(13) 0.0044(13) 0.0004(13)
C7 0.0378(19) 0.0425(19) 0.0302(16) 0.0067(15) 0.0001(14) -0.0018(14)
C8 0.046(2) 0.045(2) 0.0370(18) 0.0044(17) 0.0039(16) -0.0092(16)
C9 0.044(2) 0.0375(19) 0.0417(19) 0.0058(16) 0.0061(16) -0.0048(15)
C10 0.0382(19) 0.0417(19) 0.0330(17) 0.0007(15) 0.0011(14) -0.0037(14)
C11 0.042(2) 0.057(3) 0.0374(19) 0.0036(18) -0.0054(16) -0.0030(17)
C12 0.041(2) 0.052(3) 0.0348(18) 0.0097(17) -0.0009(15) 0.0066(16)
C13 0.037(2) 0.062(3) 0.046(2) 0.0058(18) -0.0005(16) -0.0156(18)
C14 0.053(3) 0.096(4) 0.063(3) 0.006(3) -0.017(3) -0.020(3)
C15 0.059(3) 0.048(3) 0.0337(18) 0.0120(19) 0.0022(17) 0.0030(16)
C16 0.066(3) 0.053(3) 0.047(3) -0.001(2) 0.006(2) 0.0137(19)
C17 0.058(3) 0.039(2) 0.058(3) -0.0014(18) 0.003(2) -0.0090(18)
C18 0.081(4) 0.051(3) 0.083(4) -0.009(3) 0.003(3) 0.008(3)
C19 0.053(3) 0.054(3) 0.050(3) 0.013(2) 0.0054(19) -0.0078(19)
C20 0.048(3) 0.077(4) 0.066(3) 0.006(3) 0.010(2) -0.004(3)
C21 0.044(3) 0.063(3) 0.0368(19) 0.0067(19) 0.0086(16) -0.0046(17)
C22 0.072(4) 0.101(4) 0.044(3) 0.007(3) 0.012(3) -0.019(3)
C23 0.055(3) 0.047(3) 0.053(3) -0.0088(19) -0.0099(19) -0.0058(18)
C24 0.057(3) 0.066(3) 0.063(3) -0.027(3) -0.004(3) 0.007(3)
C25 0.071(3) 0.064(3) 0.042(3) 0.003(3) 0.002(2) 0.015(2)
C26 0.142(6) 0.058(3) 0.064(4) -0.004(4) 0.009(4) 0.023(3)
C27 0.043(3) 0.080(3) 0.043(2) 0.020(2) -0.0026(17) -0.002(2)
C28 0.053(3) 0.114(5) 0.064(3) 0.028(3) -0.013(3) -0.005(3)
C29 0.0399(19) 0.0273(16) 0.0346(17) 0.0054(13) 0.0067(14) 0.0057(13)
C30 0.0362(18) 0.0358(18) 0.0350(17) 0.0077(14) 0.0070(14) 0.0056(14)
C31 0.0366(19) 0.048(2) 0.0397(19) 0.0089(16) 0.0046(15) 0.0008(16)
C32 0.0318(18) 0.058(3) 0.045(2) 0.0064(17) 0.0074(15) 0.0018(18)
C33 0.041(2) 0.043(2) 0.0369(18) 0.0090(16) 0.0083(15) 0.0031(15)
C34 0.0412(19) 0.0342(17) 0.0376(18) 0.0065(15) 0.0047(15) -0.0003(14)
C35 0.0364(18) 0.0377(18) 0.0318(16) 0.0049(14) 0.0066(14) 0.0039(14)
C36 0.041(2) 0.054(3) 0.0362(18) 0.0102(17) 0.0059(15) 0.0033(16)
C37 0.038(2) 0.083(3) 0.0353(19) 0.009(2) 0.0042(16) -0.0030(19)
C38 0.049(3) 0.064(3) 0.043(2) 0.003(2) 0.0081(18) -0.0149(19)
C39 0.057(3) 0.060(3) 0.050(3) 0.002(2) 0.0154(19) -0.019(2)
C40 0.045(2) 0.052(3) 0.041(2) 0.0154(18) 0.0120(16) -0.0006(17)
C41 0.053(3) 0.047(2) 0.0371(19) -0.0037(18) 0.0115(17) 0.0100(16)
C42 0.082(4) 0.042(3) 0.071(3) -0.005(3) 0.007(3) 0.019(2)
C43 0.040(2) 0.0418(19) 0.0374(18) 0.0044(15) 0.0026(15) 0.0031(15)
C44 0.056(3) 0.046(3) 0.044(2) 0.0075(18) 0.0103(18) -0.0057(17)
C45 0.056(3) 0.139(6) 0.047(3) 0.047(4) -0.007(2) -0.007(3)
C46 0.083(6) 0.087(6) 0.091(6) 0.035(5) 0.006(5) 0.023(5)
C47 0.059(3) 0.126(5) 0.052(3) -0.041(3) 0.011(3) -0.018(3)
C48 0.107(8) 0.149(10) 0.076(6) -0.062(7) 0.013(5) -0.034(6)
C49 0.077(4) 0.090(4) 0.087(4) -0.025(3) 0.023(3) -0.050(4)
C50 0.128(6) 0.065(4) 0.151(7) -0.024(4) 0.044(6) -0.017(5)
C51 0.052(3) 0.132(5) 0.031(2) 0.021(3) 0.0027(18) -0.005(3)
C52 0.082(4) 0.106(5) 0.063(3) 0.049(4) 0.026(3) 0.041(3)
C53 0.107(5) 0.082(4) 0.062(3) 0.052(4) 0.037(3) 0.015(3)
C54 0.164(7) 0.101(5) 0.080(4) 0.074(5) 0.013(5) 0.008(4)
C55 0.061(3) 0.069(3) 0.040(2) -0.001(3) 0.0095(19) 0.005(2)
C56 0.080(4) 0.102(5) 0.050(3) -0.004(3) 0.022(3) 0.011(3)
C57 0.0328(17) 0.0315(16) 0.0260(14) 0.0024(13) 0.0034(12) 0.0015(12)
C58 0.0357(17) 0.0269(15) 0.0301(15) 0.0005(13) 0.0018(13) 0.0014(12)
C59 0.0353(17) 0.0305(16) 0.0270(15) -0.0011(13) 0.0030(13) 0.0013(12)
C60 0.0330(17) 0.0346(17) 0.0339(17) 0.0012(14) 0.0069(14) -0.0021(13)
C61 0.0354(17) 0.0290(16) 0.0270(15) 0.0011(13) 0.0015(13) -0.0005(12)
C62 0.0341(17) 0.0303(16) 0.0268(15) -0.0006(13) 0.0036(13) 0.0023(12)
C63 0.046(2) 0.0296(16) 0.0293(16) -0.0018(14) 0.0059(14) -0.0018(13)
C64 0.047(2) 0.0308(17) 0.0334(17) -0.0077(15) 0.0041(15) 0.0007(13)
C65 0.0366(18) 0.0326(17) 0.0381(18) -0.0047(14) 0.0022(14) 0.0023(14)
C66 0.0343(17) 0.0329(17) 0.0325(16) -0.0034(14) 0.0057(13) -0.0034(13)
C67 0.0397(19) 0.0332(17) 0.0312(16) -0.0035(14) 0.0055(14) -0.0042(13)
C68 0.0348(17) 0.0318(16) 0.0306(16) 0.0016(13) 0.0029(13) -0.0010(13)
C69 0.056(3) 0.0333(18) 0.0337(18) -0.0069(16) 0.0034(16) -0.0017(14)
C70 0.076(3) 0.040(2) 0.0375(19) -0.012(2) 0.0067(19) -0.0040(16)
C71 0.047(2) 0.0328(18) 0.0407(19) 0.0057(15) 0.0084(16) 0.0030(15)
C72 0.049(3) 0.044(2) 0.050(3) 0.0083(17) 0.0017(18) 0.0138(17)
C73 0.040(2) 0.048(3) 0.056(3) -0.0031(17) -0.0064(18) 0.0048(18)
C74 0.048(3) 0.060(3) 0.091(4) 0.006(2) -0.010(3) 0.008(3)
C75 0.043(2) 0.041(2) 0.047(2) -0.0051(16) 0.0144(17) -0.0009(16)
C76 0.054(3) 0.057(3) 0.0356(19) -0.0044(19) 0.0109(17) 0.0004(17)
C77 0.073(3) 0.0368(19) 0.0341(18) -0.0127(18) 0.0130(18) -0.0042(15)
C78 0.083(4) 0.046(3) 0.066(3) -0.017(3) 0.037(3) -0.002(2)
C79 0.036(2) 0.049(3) 0.054(3) -0.0026(16) 0.0031(17) -0.0128(18)
C80 0.056(3) 0.058(3) 0.063(3) 0.015(2) -0.014(2) -0.014(3)
C81 0.052(3) 0.0325(18) 0.0381(18) 0.0041(16) -0.0022(16) -0.0042(14)
C82 0.049(3) 0.045(3) 0.075(3) 0.0144(19) -0.011(2) -0.005(2)
C83 0.0419(19) 0.0377(18) 0.0303(16) 0.0014(15) 0.0068(14) -0.0011(14)
C84 0.053(3) 0.046(2) 0.0366(19) 0.0015(17) 0.0036(16) -0.0061(16)
C85 0.0355(17) 0.0319(16) 0.0308(16) -0.0020(13) 0.0031(13) -0.0028(13)
C86 0.0332(17) 0.0317(16) 0.0328(16) 0.0003(13) 0.0041(13) -0.0029(13)
C87 0.0356(18) 0.0289(16) 0.0410(18) 0.0007(14) 0.0043(14) -0.0045(14)
C88 0.0398(19) 0.0298(17) 0.0458(19) -0.0018(14) 0.0045(15) 0.0018(15)
C89 0.0322(17) 0.0353(17) 0.0374(17) -0.0025(14) 0.0009(14) -0.0011(14)
C90 0.0345(18) 0.0319(17) 0.0401(18) -0.0013(14) -0.0007(14) 0.0010(14)
C91 0.0326(18) 0.0340(17) 0.0437(19) 0.0008(14) 0.0060(14) -0.0038(14)
C92 0.037(2) 0.0342(18) 0.059(3) 0.0061(15) 0.0065(17) -0.0053(16)
C93 0.041(2) 0.0277(17) 0.057(3) 0.0051(14) 0.0055(17) -0.0008(15)
C94 0.039(3) 0.042(3) 0.109(4) -0.0033(18) -0.005(3) 0.028(3)
C95 0.033(2) 0.047(3) 0.102(4) -0.0024(17) -0.004(3) 0.021(3)
C96 0.0296(18) 0.0377(19) 0.068(3) -0.0015(15) -0.0025(17) 0.0086(18)
C97 0.037(2) 0.045(2) 0.055(3) 0.0024(16) 0.0136(17) -0.0029(18)
C98 0.071(3) 0.057(3) 0.049(3) -0.001(3) 0.024(2) -0.0097(19)
C99 0.043(2) 0.0331(18) 0.046(2) 0.0011(15) -0.0015(16) 0.0005(15)
C100 0.057(3) 0.048(3) 0.076(3) 0.003(2) -0.022(3) -0.002(3)
C101 0.056(3) 0.035(2) 0.095(4) 0.0016(18) 0.003(3) -0.015(3)
C102 0.101(5) 0.076(4) 0.088(4) -0.006(4) 0.002(4) -0.046(4)
C103 0.042(3) 0.042(2) 0.072(3) 0.0052(17) 0.0056(19) 0.0159(19)
C104 0.066(4) 0.063(3) 0.099(4) 0.018(3) 0.007(3) 0.031(3)
C105 0.055(4) 0.098(5) 0.132(6) -0.011(3) -0.005(4) 0.062(5)
C106 0.058(3) 0.133(6) 0.069(4) -0.014(4) 0.002(3) 0.038(4)
C107 0.052(3) 0.055(3) 0.113(5) -0.013(3) 0.001(3) 0.003(3)
C108 0.108(5) 0.071(4) 0.134(6) -0.002(4) 0.061(5) 0.005(4)
C109 0.046(3) 0.048(3) 0.078(3) -0.0123(19) -0.013(2) 0.009(3)
C110 0.052(3) 0.064(3) 0.132(5) -0.018(3) -0.029(3) 0.028(4)
C111 0.042(3) 0.056(3) 0.079(3) 0.0022(19) 0.020(2) -0.002(3)
C112 0.080(4) 0.080(4) 0.072(4) 0.004(3) 0.029(3) 0.015(3)
C113 0.054(3) 0.0320(18) 0.058(3) -0.0039(17) 0.0135(19) 0.0069(17)
C114 0.076(3) 0.043(3) 0.052(3) -0.011(2) 0.008(3) 0.0082(19)
C115 0.058(3) 0.043(3) 0.055(3) -0.0004(19) 0.011(2) 0.0007(18)
C116 0.098(5) 0.079(4) 0.055(3) -0.020(3) 0.010(3) -0.006(3)
C117 0.055(3) 0.0326(18) 0.048(2) 0.0049(16) 0.0055(18) 0.0066(16)
C118 0.062(3) 0.052(3) 0.055(3) 0.008(2) 0.010(2) 0.005(2)
C119 0.070(4) 0.060(3) 0.083(4) 0.019(3) 0.000(3) 0.000(3)
C120 0.074(4) 0.085(5) 0.152(7) 0.017(4) 0.005(4) -0.020(5)
C121 0.067(3) 0.049(3) 0.049(3) 0.014(2) 0.010(2) 0.0201(19)
C122 0.068(4) 0.084(4) 0.050(3) 0.009(3) 0.001(3) 0.009(3)
C123 0.113(6) 0.146(7) 0.073(4) 0.059(5) 0.029(4) 0.042(4)
C124 0.114(6) 0.202(10) 0.097(6) 0.030(7) 0.015(5) 0.048(6)
C125 0.056(3) 0.0347(19) 0.057(3) -0.0047(17) 0.0162(19) 0.0015(17)
C126 0.064(3) 0.041(3) 0.107(4) 0.004(2) 0.032(3) -0.007(3)
C127 0.062(3) 0.068(4) 0.113(5) -0.008(3) 0.031(3) -0.022(3)
C128 0.062(4) 0.069(4) 0.141(6) 0.003(3) 0.012(4) -0.022(4)
C135 0.031(7) 0.101(12) 0.040(7) 0.032(7) -0.005(6) 0.013(7)
C136 0.041(7) 0.070(9) 0.043(7) -0.017(7) 0.017(6) -0.017(7)

loop_
_atom_type_symbol
_atom_type_description
_atom_type_scat_dispersion_real
_atom_type_scat_dispersion_imag
_atom_type_scat_source
Fe Fe 0.3463 0.8444
;
International Tables for Crystallography
(1992, Vol. C, Tables 4.2.6.8 and 6.1.1.4)
;
S S 0.1246 0.1234
;
International Tables for Crystallography
(1992, Vol. C, Tables 4.2.6.8 and 6.1.1.4)
;
N N 0.0061 0.0033
;
International Tables for Crystallography
(1992, Vol. C, Tables 4.2.6.8 and 6.1.1.4)
;
C C 0.0033 0.0016
;
International Tables for Crystallography
(1992, Vol. C, Tables 4.2.6.8 and 6.1.1.4)
;
H H 0.0000 0.0000
;
International Tables for Crystallography
(1992, Vol. C, Table 6.1.1.4)
;

loop_
_geom_angle_atom_site_label_1
_geom_angle_atom_site_label_2
_geom_angle_atom_site_label_3
_geom_angle
_geom_angle_publ_flag
Fe2 Fe1 Fe3 58.942(18) yes
Fe2 Fe1 Fe4 59.22(2) yes
Fe2 Fe1 S1 51.79(3) yes
Fe2 Fe1 S2 52.00(3) yes
Fe2 Fe1 S3 100.20(4) yes
Fe2 Fe1 S5 140.46(3) yes
Fe3 Fe1 Fe4 59.687(18) yes
Fe3 Fe1 S1 52.69(3) yes
Fe3 Fe1 S2 99.06(3) yes
Fe3 Fe1 S3 53.19(3) yes
Fe3 Fe1 S5 148.37(4) yes
Fe4 Fe1 S1 99.57(3) yes
Fe4 Fe1 S2 52.13(3) yes
Fe4 Fe1 S3 53.54(3) yes
Fe4 Fe1 S5 146.13(4) yes
S1 Fe1 S2 101.71(4) yes
S1 Fe1 S3 103.93(4) yes
S1 Fe1 S5 113.79(4) yes
S2 Fe1 S3 103.88(4) yes
S2 Fe1 S5 112.27(4) yes
S3 Fe1 S5 119.33(4) yes
Fe1 Fe2 Fe3 59.574(18) yes
Fe1 Fe2 Fe4 59.109(18) yes
Fe1 Fe2 S1 51.82(3) yes
Fe1 Fe2 S2 51.48(3) yes
Fe1 Fe2 S4 99.98(3) yes
Fe1 Fe2 S6 138.70(4) yes
Fe3 Fe2 Fe4 59.868(18) yes
Fe3 Fe2 S1 52.98(3) yes
Fe3 Fe2 S2 99.17(3) yes
Fe3 Fe2 S4 53.04(3) yes
Fe3 Fe2 S6 144.85(4) yes
Fe4 Fe2 S1 99.51(3) yes
Fe4 Fe2 S2 51.97(3) yes
Fe4 Fe2 S4 52.97(3) yes
Fe4 Fe2 S6 150.53(4) yes
S1 Fe2 S2 101.23(4) yes
S1 Fe2 S4 104.40(4) yes
S1 Fe2 S6 109.51(4) yes
S2 Fe2 S4 103.16(4) yes
S2 Fe2 S6 115.06(4) yes
S4 Fe2 S6 121.21(4) yes
Fe1 Fe3 Fe2 61.485(19) yes
Fe1 Fe3 Fe4 59.827(19) yes
Fe1 Fe3 S1 52.64(3) yes
Fe1 Fe3 S3 50.27(3) yes
Fe1 Fe3 S4 99.85(4) yes
Fe1 Fe3 S7 140.49(4) yes
Fe2 Fe3 Fe4 60.119(19) yes
Fe2 Fe3 S1 52.90(3) yes
Fe2 Fe3 S3 100.01(3) yes
Fe2 Fe3 S4 50.86(3) yes
Fe2 Fe3 S7 155.70(4) yes
Fe4 Fe3 S1 99.64(3) yes
Fe4 Fe3 S3 52.98(3) yes
Fe4 Fe3 S4 52.64(3) yes
Fe4 Fe3 S7 133.80(3) yes
S1 Fe3 S3 101.06(4) yes
S1 Fe3 S4 102.20(4) yes
S1 Fe3 S7 125.56(4) yes
S3 Fe3 S4 104.39(4) yes
S3 Fe3 S7 103.78(4) yes
S4 Fe3 S7 116.99(4) yes
Fe1 Fe4 Fe2 61.675(19) yes
Fe1 Fe4 Fe3 60.486(18) yes
Fe1 Fe4 S2 52.86(3) yes
Fe1 Fe4 S3 50.54(3) yes
Fe1 Fe4 S4 100.41(3) yes
Fe1 Fe4 S8 141.94(4) yes
Fe2 Fe4 Fe3 60.013(17) yes
Fe2 Fe4 S2 53.25(3) yes
Fe2 Fe4 S3 99.89(3) yes
Fe2 Fe4 S4 50.82(3) yes
Fe2 Fe4 S8 138.56(4) yes
Fe3 Fe4 S2 100.27(3) yes
Fe3 Fe4 S3 52.94(3) yes
Fe3 Fe4 S4 52.67(3) yes
Fe3 Fe4 S8 151.60(4) yes
S2 Fe4 S3 101.68(4) yes
S2 Fe4 S4 102.31(4) yes
S2 Fe4 S8 108.02(4) yes
S3 Fe4 S4 104.38(4) yes
S3 Fe4 S8 121.12(4) yes
S4 Fe4 S8 116.78(4) yes
Fe1 S1 Fe2 76.39(4) yes
Fe1 S1 Fe3 74.67(3) yes
Fe2 S1 Fe3 74.12(3) yes
Fe1 S2 Fe2 76.52(3) yes
Fe1 S2 Fe4 75.01(3) yes
Fe2 S2 Fe4 74.78(3) yes
Fe1 S3 Fe3 76.55(3) yes
Fe1 S3 Fe4 75.93(4) yes
Fe3 S3 Fe4 74.08(4) yes
Fe2 S4 Fe3 76.10(4) yes
Fe2 S4 Fe4 76.22(4) yes
Fe3 S4 Fe4 74.69(4) yes
Fe1 S5 C1 108.07(11) yes
Fe2 S6 C29 113.46(11) yes
Fe3 S7 C57 112.55(11) yes
Fe4 S8 C85 122.98(12) yes
C113 N1 C117 111.3(3) yes
C113 N1 C121 106.1(3) yes
C113 N1 C125 111.5(3) yes
C117 N1 C121 111.2(3) yes
C117 N1 C125 105.6(3) yes
C121 N1 C125 111.2(3) yes
S5 C1 C2 120.7(3) yes
S5 C1 C6 120.1(3) yes
C2 C1 C6 119.0(3) yes
C1 C2 C3 119.6(3) yes
C1 C2 C7 129.1(3) yes
C3 C2 C7 111.3(3) yes
C2 C3 C4 121.0(3) yes
C2 C3 C9 112.2(3) yes
C4 C3 C9 126.7(3) yes
C3 C4 C5 119.7(4) yes
C4 C5 C6 120.9(3) yes
C4 C5 C12 126.6(4) yes
C6 C5 C12 112.5(3) yes
C1 C6 C5 119.6(3) yes
C1 C6 C10 129.6(3) yes
C5 C6 C10 110.8(3) yes
C2 C7 C8 101.5(3) yes
C2 C7 C13 109.3(3) yes
C2 C7 C15 114.4(3) yes
C8 C7 C13 111.7(3) yes
C8 C7 C15 109.1(3) yes
C13 C7 C15 110.6(3) yes
C7 C8 C9 109.3(3) yes
C3 C9 C8 101.7(3) yes
C3 C9 C17 111.3(3) yes
C3 C9 C19 113.6(3) yes
C8 C9 C17 108.8(3) yes
C8 C9 C19 112.3(3) yes
C17 C9 C19 109.0(4) yes
C6 C10 C11 101.6(3) yes
C6 C10 C21 111.0(3) yes
C6 C10 C23 113.0(3) yes
C11 C10 C21 111.9(3) yes
C11 C10 C23 109.4(3) yes
C21 C10 C23 109.8(4) yes
C10 C11 C12 109.5(3) yes
C5 C12 C11 101.5(3) yes
C5 C12 C25 111.6(4) yes
C5 C12 C27 110.6(3) yes
C11 C12 C25 110.4(4) yes
C11 C12 C27 111.0(4) yes
C25 C12 C27 111.4(4) yes
C7 C13 C14 116.6(4) yes
C7 C15 C16 115.2(4) yes
C9 C17 C18 117.7(4) yes
C9 C19 C20 116.4(4) yes
C10 C21 C22 115.7(4) yes
C10 C23 C24 114.9(4) yes
C12 C25 C26 116.7(4) yes
C12 C27 C28 114.6(4) yes
S6 C29 C30 121.2(3) yes
S6 C29 C34 119.9(3) yes
C30 C29 C34 118.6(4) yes
C29 C30 C31 119.8(3) yes
C29 C30 C35 130.5(3) yes
C31 C30 C35 109.6(3) yes
C30 C31 C32 121.2(4) yes
C30 C31 C37 113.2(3) yes
C32 C31 C37 125.6(4) yes
C31 C32 C33 119.0(4) yes
C32 C33 C34 121.7(4) yes
C32 C33 C40 125.3(4) yes
C34 C33 C40 113.0(3) yes
C29 C34 C33 119.7(4) yes
C29 C34 C38 129.1(4) yes
C33 C34 C38 111.1(4) yes
C30 C35 C36 102.6(3) yes
C30 C35 C41 115.4(3) yes
C30 C35 C43 107.8(3) yes
C36 C35 C41 110.4(3) yes
C36 C35 C43 110.6(3) yes
C41 C35 C43 109.9(3) yes
C35 C36 C37 108.7(3) yes
C31 C37 C36 101.7(3) yes
C31 C37 C45 110.7(4) yes
C31 C37 C47 110.6(4) yes
C36 C37 C45 110.9(4) yes
C36 C37 C47 111.3(4) yes
C45 C37 C47 111.3(4) yes
C34 C38 C39 102.2(3) yes
C34 C38 C49 112.8(4) yes
C34 C38 C51 113.5(4) yes
C39 C38 C49 109.4(4) yes
C39 C38 C51 111.1(4) yes
C49 C38 C51 107.7(4) yes
C38 C39 C40 110.3(4) yes
C33 C40 C39 102.4(3) yes
C33 C40 C53 111.8(4) yes
C33 C40 C55 108.9(4) yes
C39 C40 C53 113.9(4) yes
C39 C40 C55 113.3(4) yes
C53 C40 C55 106.6(4) yes
C35 C41 C42 115.6(4) yes
C35 C43 C44 117.4(3) yes
C37 C45 C46 113.2(5) yes
C37 C45 C135 105.2(7) yes
C46 C45 C135 124.1(8) yes
C37 C47 C48 109.9(6) yes
C37 C47 C136 128.0(7) yes
C48 C47 C136 99.5(7) yes
C38 C49 C50 117.3(5) yes
C38 C51 C52 118.3(4) yes
C40 C53 C54 121.2(6) yes
C40 C55 C56 116.3(4) yes
S7 C57 C58 120.3(3) yes
S7 C57 C62 120.9(3) yes
C58 C57 C62 118.4(3) yes
C57 C58 C59 119.6(3) yes
C57 C58 C63 130.0(3) yes
C59 C58 C63 110.2(3) yes
C58 C59 C60 121.2(3) yes
C58 C59 C65 112.7(3) yes
C60 C59 C65 126.2(3) yes
C59 C60 C61 119.5(3) yes
C60 C61 C62 120.9(3) yes
C60 C61 C68 126.1(3) yes
C62 C61 C68 113.0(3) yes
C57 C62 C61 120.1(3) yes
C57 C62 C66 129.3(3) yes
C61 C62 C66 110.6(3) yes
C58 C63 C64 102.4(3) yes
C58 C63 C69 111.7(3) yes
C58 C63 C71 112.9(3) yes
C64 C63 C69 111.6(3) yes
C64 C63 C71 108.9(3) yes
C69 C63 C71 109.2(3) yes
C63 C64 C65 109.2(3) yes
C59 C65 C64 101.5(3) yes
C59 C65 C73 110.4(3) yes
C59 C65 C75 113.5(3) yes
C64 C65 C73 109.0(3) yes
C64 C65 C75 112.4(3) yes
C73 C65 C75 109.7(3) yes
C62 C66 C67 102.1(3) yes
C62 C66 C77 109.4(3) yes
C62 C66 C79 114.4(3) yes
C67 C66 C77 110.2(3) yes
C67 C66 C79 109.9(3) yes
C77 C66 C79 110.5(3) yes
C66 C67 C68 109.4(3) yes
C61 C68 C67 101.4(3) yes
C61 C68 C81 111.5(3) yes
C61 C68 C83 111.4(3) yes
C67 C68 C81 110.0(3) yes
C67 C68 C83 111.0(3) yes
C81 C68 C83 111.1(3) yes
C63 C69 C70 115.2(3) yes
C63 C71 C72 114.5(3) yes
C65 C73 C74 117.1(4) yes
C65 C75 C76 116.2(4) yes
C66 C77 C78 115.6(4) yes
C66 C79 C80 115.4(4) yes
C68 C81 C82 117.2(3) yes
C68 C83 C84 114.9(3) yes
S8 C85 C86 121.2(3) yes
S8 C85 C90 119.6(3) yes
C86 C85 C90 118.7(3) yes
C85 C86 C87 119.5(3) yes
C85 C86 C91 130.7(3) yes
C87 C86 C91 109.6(3) yes
C86 C87 C88 121.8(3) yes
C86 C87 C93 113.4(3) yes
C88 C87 C93 124.8(3) yes
C87 C88 C89 118.8(4) yes
C88 C89 C90 120.8(3) yes
C88 C89 C96 125.5(4) yes
C90 C89 C96 113.7(3) yes
C85 C90 C89 120.3(3) yes
C85 C90 C94 129.6(3) yes
C89 C90 C94 110.0(3) yes
C86 C91 C92 102.5(3) yes
C86 C91 C97 116.8(3) yes
C86 C91 C99 107.1(3) yes
C92 C91 C97 109.8(3) yes
C92 C91 C99 110.3(3) yes
C97 C91 C99 110.1(3) yes
C91 C92 C93 108.6(3) yes
C87 C93 C92 102.0(3) yes
C87 C93 C101 112.2(3) yes
C87 C93 C103 109.7(3) yes
C92 C93 C101 111.9(4) yes
C92 C93 C103 111.7(3) yes
C101 C93 C103 109.2(4) yes
C90 C94 C95 102.7(4) yes
C90 C94 C105 117.8(5) yes
C90 C94 C107 107.6(4) yes
C95 C94 C105 109.6(5) yes
C95 C94 C107 109.4(4) yes
C105 C94 C107 109.4(5) yes
C94 C95 C96 109.5(4) yes
C89 C96 C95 101.7(3) yes
C89 C96 C109 110.8(3) yes
C89 C96 C111 111.1(3) yes
C95 C96 C109 111.5(4) yes
C95 C96 C111 109.8(4) yes
C109 C96 C111 111.4(4) yes
C91 C97 C98 114.8(4) yes
C91 C99 C100 117.5(4) yes
C93 C101 C102 115.0(4) yes
C93 C103 C104 115.6(4) yes
C94 C105 C106 111.0(6) yes
C94 C107 C108 118.4(5) yes
C96 C109 C110 115.0(4) yes
C96 C111 C112 117.9(4) yes
N1 C113 C114 116.2(4) yes
C113 C114 C115 111.2(4) yes
C114 C115 C116 113.4(4) yes
N1 C117 C118 117.7(4) yes
C117 C118 C119 108.1(4) yes
C118 C119 C120 112.5(5) yes
N1 C121 C122 115.2(4) yes
C121 C122 C123 113.6(5) yes
C122 C123 C124 116.3(7) yes
N1 C125 C126 116.0(4) yes
C125 C126 C127 110.5(4) yes
C126 C127 C128 114.0(5) yes
C129 C130 C131 144(3) yes
C130 C131 C133 149(2) yes
C133 C132 C134 101(3) yes
C131 C133 C132 97(2) yes
C3 C4 H1 120.158 no
C5 C4 H1 120.170 no
C7 C8 H2 109.813 no
C7 C8 H3 109.828 no
C9 C8 H2 109.824 no
C9 C8 H3 109.828 no
H2 C8 H3 108.262 no
C10 C11 H4 109.761 no
C10 C11 H5 109.761 no
C12 C11 H4 109.770 no
C12 C11 H5 109.776 no
H4 C11 H5 108.228 no
C7 C13 H6 108.152 no
C7 C13 H7 108.145 no
C14 C13 H6 108.150 no
C14 C13 H7 108.160 no
H6 C13 H7 107.323 no
C13 C14 H8 109.472 no
C13 C14 H9 109.470 no
C13 C14 H10 109.464 no
H8 C14 H9 109.496 no
H8 C14 H10 109.465 no
H9 C14 H10 109.460 no
C7 C15 H11 108.465 no
C7 C15 H12 108.464 no
C16 C15 H11 108.456 no
C16 C15 H12 108.461 no
H11 C15 H12 107.495 no
C15 C16 H13 109.472 no
C15 C16 H14 109.471 no
C15 C16 H15 109.466 no
H13 C16 H14 109.492 no
H13 C16 H15 109.460 no
H14 C16 H15 109.466 no
C9 C17 H16 107.886 no
C9 C17 H17 107.885 no
C18 C17 H16 107.885 no
C18 C17 H17 107.873 no
H16 C17 H17 107.190 no
C17 C18 H18 109.478 no
C17 C18 H19 109.480 no
C17 C18 H20 109.482 no
H18 C18 H19 109.459 no
H18 C18 H20 109.465 no
H19 C18 H20 109.463 no
C9 C19 H21 108.185 no
C9 C19 H22 108.203 no
C20 C19 H21 108.180 no
C20 C19 H22 108.193 no
H21 C19 H22 107.355 no
C19 C20 H23 109.483 no
C19 C20 H24 109.466 no
C19 C20 H25 109.481 no
H23 C20 H24 109.464 no
H23 C20 H25 109.463 no
H24 C20 H25 109.469 no
C10 C21 H26 108.358 no
C10 C21 H27 108.373 no
C22 C21 H26 108.351 no
C22 C21 H27 108.350 no
H26 C21 H27 107.431 no
C21 C22 H28 109.457 no
C21 C22 H29 109.461 no
C21 C22 H30 109.471 no
H28 C22 H29 109.480 no
H28 C22 H30 109.478 no
H29 C22 H30 109.480 no
C10 C23 H31 108.549 no
C10 C23 H32 108.528 no
C24 C23 H31 108.526 no
C24 C23 H32 108.524 no
H31 C23 H32 107.528 no
C23 C24 H33 109.465 no
C23 C24 H34 109.468 no
C23 C24 H35 109.471 no
H33 C24 H34 109.472 no
H33 C24 H35 109.476 no
H34 C24 H35 109.475 no
C12 C25 H36 108.128 no
C12 C25 H37 108.116 no
C26 C25 H36 108.139 no
C26 C25 H37 108.130 no
H36 C25 H37 107.305 no
C25 C26 H38 109.466 no
C25 C26 H39 109.466 no
C25 C26 H40 109.476 no
H38 C26 H39 109.462 no
H38 C26 H40 109.471 no
H39 C26 H40 109.487 no
C12 C27 H41 108.608 no
C12 C27 H42 108.593 no
C28 C27 H41 108.600 no
C28 C27 H42 108.605 no
H41 C27 H42 107.570 no
C27 C28 H43 109.480 no
C27 C28 H44 109.474 no
C27 C28 H45 109.476 no
H43 C28 H44 109.455 no
H43 C28 H45 109.483 no
H44 C28 H45 109.460 no
C31 C32 H46 120.520 no
C33 C32 H46 120.517 no
C35 C36 H47 109.933 no
C35 C36 H48 109.955 no
C37 C36 H47 109.934 no
C37 C36 H48 109.957 no
H47 C36 H48 108.343 no
C38 C39 H49 109.593 no
C38 C39 H50 109.594 no
C40 C39 H49 109.598 no
C40 C39 H50 109.605 no
H49 C39 H50 108.135 no
C35 C41 H51 108.363 no
C35 C41 H52 108.368 no
C42 C41 H51 108.379 no
C42 C41 H52 108.377 no
H51 C41 H52 107.431 no
C41 C42 H53 109.468 no
C41 C42 H54 109.477 no
C41 C42 H55 109.464 no
H53 C42 H54 109.488 no
H53 C42 H55 109.458 no
H54 C42 H55 109.472 no
C35 C43 H56 107.957 no
C35 C43 H57 107.953 no
C44 C43 H56 107.955 no
C44 C43 H57 107.952 no
H56 C43 H57 107.219 no
C43 C44 H58 109.458 no
C43 C44 H59 109.461 no
C43 C44 H60 109.489 no
H58 C44 H59 109.465 no
H58 C44 H60 109.466 no
H59 C44 H60 109.489 no
C38 C49 H61 107.968 no
C38 C49 H62 107.957 no
C50 C49 H61 107.965 no
C50 C49 H62 107.978 no
H61 C49 H62 107.230 no
C49 C50 H63 109.457 no
C49 C50 H64 109.460 no
C49 C50 H65 109.470 no
H63 C50 H64 109.473 no
H63 C50 H65 109.482 no
H64 C50 H65 109.486 no
C38 C51 H66 107.749 no
C38 C51 H67 107.762 no
C52 C51 H66 107.726 no
C52 C51 H67 107.723 no
H66 C51 H67 107.106 no
C51 C52 H68 109.469 no
C51 C52 H69 109.460 no
C51 C52 H70 109.479 no
H68 C52 H69 109.470 no
H68 C52 H70 109.479 no
H69 C52 H70 109.470 no
C40 C53 H71 107.044 no
C40 C53 H72 107.041 no
C54 C53 H71 107.025 no
C54 C53 H72 107.011 no
H71 C53 H72 106.761 no
C53 C54 H73 109.465 no
C53 C54 H74 109.474 no
C53 C54 H75 109.474 no
H73 C54 H74 109.476 no
H73 C54 H75 109.469 no
H74 C54 H75 109.470 no
C40 C55 H76 108.218 no
C40 C55 H77 108.219 no
C56 C55 H76 108.196 no
C56 C55 H77 108.194 no
H76 C55 H77 107.355 no
C55 C56 H78 109.457 no
C55 C56 H79 109.462 no
C55 C56 H80 109.473 no
H78 C56 H79 109.486 no
H78 C56 H80 109.474 no
H79 C56 H80 109.476 no
C59 C60 H81 120.280 no
C61 C60 H81 120.257 no
C63 C64 H82 109.829 no
C63 C64 H83 109.828 no
C65 C64 H82 109.850 no
C65 C64 H83 109.835 no
H82 C64 H83 108.259 no
C66 C67 H84 109.777 no
C66 C67 H85 109.795 no
C68 C67 H84 109.795 no
C68 C67 H85 109.804 no
H84 C67 H85 108.248 no
C63 C69 H86 108.465 no
C63 C69 H87 108.474 no
C70 C69 H86 108.499 no
C70 C69 H87 108.489 no
H86 C69 H87 107.512 no
C69 C70 H88 109.480 no
C69 C70 H89 109.478 no
C69 C70 H90 109.468 no
H88 C70 H89 109.484 no
H88 C70 H90 109.445 no
H89 C70 H90 109.472 no
C63 C71 H91 108.638 no
C63 C71 H92 108.637 no
C72 C71 H91 108.640 no
C72 C71 H92 108.655 no
H91 C71 H92 107.603 no
C71 C72 H93 109.472 no
C71 C72 H94 109.461 no
C71 C72 H95 109.467 no
H93 C72 H94 109.479 no
H93 C72 H95 109.475 no
H94 C72 H95 109.474 no
C65 C73 H96 108.006 no
C65 C73 H97 107.999 no
C74 C73 H96 108.024 no
C74 C73 H97 108.025 no
H96 C73 H97 107.253 no
C73 C74 H98 109.473 no
C73 C74 H99 109.467 no
C73 C74 H100 109.468 no
H98 C74 H99 109.485 no
H98 C74 H100 109.481 no
H99 C74 H100 109.453 no
C65 C75 H101 108.243 no
C65 C75 H102 108.236 no
C76 C75 H101 108.233 no
C76 C75 H102 108.232 no
H101 C75 H102 107.361 no
C75 C76 H103 109.475 no
C75 C76 H104 109.475 no
C75 C76 H105 109.478 no
H103 C76 H104 109.462 no
H103 C76 H105 109.471 no
H104 C76 H105 109.466 no
C66 C77 H106 108.393 no
C66 C77 H107 108.385 no
C78 C77 H106 108.398 no
C78 C77 H107 108.385 no
H106 C77 H107 107.439 no
C77 C78 H108 109.472 no
C77 C78 H109 109.473 no
C77 C78 H110 109.459 no
H108 C78 H109 109.483 no
H108 C78 H110 109.473 no
H109 C78 H110 109.468 no
C66 C79 H111 108.424 no
C66 C79 H112 108.453 no
C80 C79 H111 108.434 no
C80 C79 H112 108.430 no
H111 C79 H112 107.487 no
C79 C80 H113 109.470 no
C79 C80 H114 109.475 no
C79 C80 H115 109.467 no
H113 C80 H114 109.461 no
H113 C80 H115 109.469 no
H114 C80 H115 109.485 no
C68 C81 H116 107.985 no
C68 C81 H117 107.989 no
C82 C81 H116 107.983 no
C82 C81 H117 107.998 no
H116 C81 H117 107.241 no
C81 C82 H118 109.477 no
C81 C82 H119 109.467 no
C81 C82 H120 109.468 no
H118 C82 H119 109.478 no
H118 C82 H120 109.483 no
H119 C82 H120 109.453 no
C68 C83 H121 108.520 no
C68 C83 H122 108.536 no
C84 C83 H121 108.544 no
C84 C83 H122 108.533 no
H121 C83 H122 107.534 no
C83 C84 H123 109.463 no
C83 C84 H124 109.461 no
C83 C84 H125 109.480 no
H123 C84 H124 109.470 no
H123 C84 H125 109.478 no
H124 C84 H125 109.476 no
C87 C88 H126 120.597 no
C89 C88 H126 120.587 no
C91 C92 H127 109.967 no
C91 C92 H128 109.973 no
C93 C92 H127 109.967 no
C93 C92 H128 109.960 no
H127 C92 H128 108.355 no
C94 C95 H129 109.770 no
C94 C95 H130 109.754 no
C96 C95 H129 109.776 no
C96 C95 H130 109.766 no
H129 C95 H130 108.219 no
C91 C97 H131 108.567 no
C91 C97 H132 108.579 no
C98 C97 H131 108.542 no
C98 C97 H132 108.549 no
H131 C97 H132 107.537 no
C97 C98 H133 109.468 no
C97 C98 H134 109.455 no
C97 C98 H135 109.468 no
H133 C98 H134 109.472 no
H133 C98 H135 109.483 no
H134 C98 H135 109.482 no
C91 C99 H136 107.918 no
C91 C99 H137 107.915 no
C100 C99 H136 107.921 no
C100 C99 H137 107.919 no
H136 C99 H137 107.220 no
C99 C100 H138 109.472 no
C99 C100 H139 109.486 no
C99 C100 H140 109.469 no
H138 C100 H139 109.480 no
H138 C100 H140 109.472 no
H139 C100 H140 109.448 no
C93 C101 H141 108.506 no
C93 C101 H142 108.522 no
C102 C101 H141 108.515 no
C102 C101 H142 108.509 no
H141 C101 H142 107.511 no
C101 C102 H143 109.487 no
C101 C102 H144 109.472 no
C101 C102 H145 109.485 no
H143 C102 H144 109.456 no
H143 C102 H145 109.456 no
H144 C102 H145 109.471 no
C93 C103 H146 108.372 no
C93 C103 H147 108.385 no
C104 C103 H146 108.383 no
C104 C103 H147 108.374 no
H146 C103 H147 107.430 no
C103 C104 H148 109.474 no
C103 C104 H149 109.476 no
C103 C104 H150 109.468 no
H148 C104 H149 109.471 no
H148 C104 H150 109.462 no
H149 C104 H150 109.476 no
C94 C105 H151 109.445 no
C94 C105 H152 109.438 no
C106 C105 H151 109.456 no
C106 C105 H152 109.444 no
H151 C105 H152 108.050 no
C105 C106 H153 109.467 no
C105 C106 H154 109.463 no
C105 C106 H155 109.476 no
H153 C106 H154 109.463 no
H153 C106 H155 109.479 no
H154 C106 H155 109.479 no
C94 C107 H156 107.702 no
C94 C107 H157 107.712 no
C108 C107 H156 107.700 no
C108 C107 H157 107.722 no
H156 C107 H157 107.108 no
C107 C108 H158 109.485 no
C107 C108 H159 109.471 no
C107 C108 H160 109.467 no
H158 C108 H159 109.465 no
H158 C108 H160 109.464 no
H159 C108 H160 109.476 no
C96 C109 H161 108.518 no
C96 C109 H162 108.520 no
C110 C109 H161 108.520 no
C110 C109 H162 108.511 no
H161 C109 H162 107.518 no
C109 C110 H163 109.474 no
C109 C110 H164 109.477 no
C109 C110 H165 109.474 no
H163 C110 H164 109.472 no
H163 C110 H165 109.457 no
H164 C110 H165 109.473 no
C96 C111 H166 107.819 no
C96 C111 H167 107.815 no
C112 C111 H166 107.842 no
C112 C111 H167 107.834 no
H166 C111 H167 107.162 no
C111 C112 H168 109.467 no
C111 C112 H169 109.477 no
C111 C112 H170 109.470 no
H168 C112 H169 109.462 no
H168 C112 H170 109.465 no
H169 C112 H170 109.487 no
N1 C113 H171 108.244 no
N1 C113 H172 108.249 no
C114 C113 H171 108.248 no
C114 C113 H172 108.243 no
H171 C113 H172 107.366 no
C113 C114 H173 109.378 no
C113 C114 H174 109.379 no
C115 C114 H173 109.384 no
C115 C114 H174 109.386 no
H173 C114 H174 108.016 no
C114 C115 H175 108.890 no
C114 C115 H176 108.883 no
C116 C115 H175 108.870 no
C116 C115 H176 108.878 no
H175 C115 H176 107.722 no
C115 C116 H177 109.458 no
C115 C116 H178 109.467 no
C115 C116 H179 109.462 no
H177 C116 H178 109.478 no
H177 C116 H179 109.473 no
H178 C116 H179 109.489 no
N1 C117 H180 107.885 no
N1 C117 H181 107.865 no
C118 C117 H180 107.896 no
C118 C117 H181 107.881 no
H180 C117 H181 107.183 no
C117 C118 H182 110.088 no
C117 C118 H183 110.078 no
C119 C118 H182 110.097 no
C119 C118 H183 110.106 no
H182 C118 H183 108.418 no
C118 C119 H184 109.105 no
C118 C119 H185 109.091 no
C120 C119 H184 109.094 no
C120 C119 H185 109.081 no
H184 C119 H185 107.833 no
C119 C120 H186 109.458 no
C119 C120 H187 109.487 no
C119 C120 H188 109.471 no
H186 C120 H187 109.476 no
H186 C120 H188 109.465 no
H187 C120 H188 109.469 no
N1 C121 H189 108.481 no
N1 C121 H190 108.464 no
C122 C121 H189 108.490 no
C122 C121 H190 108.486 no
H189 C121 H190 107.517 no
C121 C122 H191 108.854 no
C121 C122 H192 108.846 no
C123 C122 H191 108.822 no
C123 C122 H192 108.824 no
H191 C122 H192 107.692 no
C122 C123 H193 108.217 no
C122 C123 H194 108.224 no
C124 C123 H193 108.206 no
C124 C123 H194 108.222 no
H193 C123 H194 107.362 no
C123 C124 H195 109.470 no
C123 C124 H196 109.475 no
C123 C124 H197 109.480 no
H195 C124 H196 109.460 no
H195 C124 H197 109.481 no
H196 C124 H197 109.462 no
N1 C125 H198 108.282 no
N1 C125 H199 108.284 no
C126 C125 H198 108.279 no
C126 C125 H199 108.291 no
H198 C125 H199 107.409 no
C125 C126 H200 109.537 no
C125 C126 H201 109.539 no
C127 C126 H200 109.547 no
C127 C126 H201 109.551 no
H200 C126 H201 108.111 no
C126 C127 H202 108.764 no
C126 C127 H203 108.749 no
C128 C127 H202 108.768 no
C128 C127 H203 108.775 no
H202 C127 H203 107.651 no
C127 C128 H204 109.464 no
C127 C128 H205 109.457 no
C127 C128 H206 109.472 no
H204 C128 H205 109.474 no
H204 C128 H206 109.486 no
H205 C128 H206 109.474 no

loop_
_geom_bond_atom_site_label_1
_geom_bond_atom_site_label_2
_geom_bond_distance
_geom_bond_publ_flag
Fe1 Fe2 2.8286(8) yes
Fe1 Fe3 2.7758(8) yes
Fe1 Fe4 2.7575(8) yes
Fe1 S1 2.2876(10) yes
Fe1 S2 2.2757(9) yes
Fe1 S3 2.1949(10) yes
Fe1 S5 2.2343(11) yes
Fe2 Fe3 2.7577(7) yes
Fe2 Fe4 2.7606(8) yes
Fe2 S1 2.2867(11) yes
Fe2 S2 2.2923(9) yes
Fe2 S4 2.2032(10) yes
Fe2 S6 2.2280(10) yes
Fe3 Fe4 2.7536(7) yes
Fe3 S1 2.2892(10) yes
Fe3 S3 2.2849(10) yes
Fe3 S4 2.2700(11) yes
Fe3 S7 2.2407(9) yes
Fe4 S2 2.2536(9) yes
Fe4 S3 2.2863(11) yes
Fe4 S4 2.2691(11) yes
Fe4 S8 2.2199(10) yes
S5 C1 1.791(3) yes
S6 C29 1.791(4) yes
S7 C57 1.792(4) yes
S8 C85 1.795(4) yes
N1 C113 1.520(5) yes
N1 C117 1.506(5) yes
N1 C121 1.519(6) yes
N1 C125 1.519(6) yes
C1 C2 1.414(5) yes
C1 C6 1.409(5) yes
C2 C3 1.393(5) yes
C2 C7 1.527(5) yes
C3 C4 1.385(5) yes
C3 C9 1.516(5) yes
C4 C5 1.383(5) yes
C5 C6 1.401(5) yes
C5 C12 1.513(5) yes
C6 C10 1.533(5) yes
C7 C8 1.559(5) yes
C7 C13 1.544(5) yes
C7 C15 1.534(6) yes
C8 C9 1.534(5) yes
C9 C17 1.550(6) yes
C9 C19 1.530(6) yes
C10 C11 1.553(6) yes
C10 C21 1.546(6) yes
C10 C23 1.547(6) yes
C11 C12 1.540(6) yes
C12 C25 1.533(6) yes
C12 C27 1.545(6) yes
C13 C14 1.527(7) yes
C15 C16 1.520(6) yes
C17 C18 1.495(7) yes
C19 C20 1.495(7) yes
C21 C22 1.521(6) yes
C23 C24 1.511(7) yes
C25 C26 1.531(7) yes
C27 C28 1.518(7) yes
C29 C30 1.408(5) yes
C29 C34 1.418(5) yes
C30 C31 1.397(5) yes
C30 C35 1.539(5) yes
C31 C32 1.390(6) yes
C31 C37 1.518(6) yes
C32 C33 1.378(5) yes
C33 C34 1.390(5) yes
C33 C40 1.516(6) yes
C34 C38 1.530(6) yes
C35 C36 1.543(5) yes
C35 C41 1.537(6) yes
C35 C43 1.541(5) yes
C36 C37 1.550(6) yes
C37 C45 1.564(8) yes
C37 C47 1.537(8) yes
C38 C39 1.561(6) yes
C38 C49 1.550(8) yes
C38 C51 1.550(7) yes
C39 C40 1.528(6) yes
C40 C53 1.550(7) yes
C40 C55 1.542(6) yes
C41 C42 1.506(6) yes
C43 C44 1.516(6) yes
C45 C46 1.693(11) yes
C45 C135 1.586(15) yes
C47 C48 1.531(11) yes
C47 C136 1.505(15) yes
C49 C50 1.484(10) yes
C51 C52 1.482(9) yes
C53 C54 1.436(9) yes
C55 C56 1.525(7) yes
C57 C58 1.408(5) yes
C57 C62 1.420(5) yes
C58 C59 1.405(5) yes
C58 C63 1.544(5) yes
C59 C60 1.386(5) yes
C59 C65 1.517(5) yes
C60 C61 1.383(5) yes
C61 C62 1.396(5) yes
C61 C68 1.518(5) yes
C62 C66 1.532(5) yes
C63 C64 1.555(5) yes
C63 C69 1.543(5) yes
C63 C71 1.545(5) yes
C64 C65 1.549(5) yes
C65 C73 1.550(6) yes
C65 C75 1.533(6) yes
C66 C67 1.556(5) yes
C66 C77 1.548(5) yes
C66 C79 1.530(5) yes
C67 C68 1.544(5) yes
C68 C81 1.545(5) yes
C68 C83 1.536(5) yes
C69 C70 1.532(6) yes
C71 C72 1.519(6) yes
C73 C74 1.512(7) yes
C75 C76 1.500(6) yes
C77 C78 1.525(7) yes
C79 C80 1.508(6) yes
C81 C82 1.510(6) yes
C83 C84 1.523(5) yes
C85 C86 1.407(5) yes
C85 C90 1.412(5) yes
C86 C87 1.395(5) yes
C86 C91 1.534(5) yes
C87 C88 1.384(5) yes
C87 C93 1.517(5) yes
C88 C89 1.390(5) yes
C89 C90 1.392(5) yes
C89 C96 1.524(5) yes
C90 C94 1.537(6) yes
C91 C92 1.554(5) yes
C91 C97 1.540(6) yes
C91 C99 1.547(5) yes
C92 C93 1.543(6) yes
C93 C101 1.542(6) yes
C93 C103 1.544(6) yes
C94 C95 1.557(6) yes
C94 C105 1.443(9) yes
C94 C107 1.672(8) yes
C95 C96 1.540(6) yes
C96 C109 1.535(6) yes
C96 C111 1.546(7) yes
C97 C98 1.526(6) yes
C99 C100 1.512(6) yes
C101 C102 1.513(8) yes
C103 C104 1.525(7) yes
C105 C106 1.503(10) yes
C107 C108 1.424(8) yes
C109 C110 1.528(7) yes
C111 C112 1.509(7) yes
C113 C114 1.503(6) yes
C114 C115 1.518(6) yes
C115 C116 1.498(7) yes
C117 C118 1.510(7) yes
C118 C119 1.530(7) yes
C119 C120 1.485(9) yes
C121 C122 1.521(7) yes
C122 C123 1.524(8) yes
C123 C124 1.382(12) yes
C125 C126 1.506(6) yes
C126 C127 1.527(8) yes
C127 C128 1.506(9) yes
C129 C130 1.27(5) yes
C130 C131 1.60(5) yes
C131 C133 1.82(4) yes
C132 C133 1.71(5) yes
C132 C134 1.43(5) yes
C4 H1 0.950 no
C8 H2 0.990 no
C8 H3 0.990 no
C11 H4 0.990 no
C11 H5 0.990 no
C13 H6 0.990 no
C13 H7 0.990 no
C14 H8 0.980 no
C14 H9 0.980 no
C14 H10 0.980 no
C15 H11 0.990 no
C15 H12 0.990 no
C16 H13 0.980 no
C16 H14 0.980 no
C16 H15 0.980 no
C17 H16 0.990 no
C17 H17 0.990 no
C18 H18 0.980 no
C18 H19 0.980 no
C18 H20 0.980 no
C19 H21 0.990 no
C19 H22 0.990 no
C20 H23 0.980 no
C20 H24 0.980 no
C20 H25 0.980 no
C21 H26 0.990 no
C21 H27 0.990 no
C22 H28 0.980 no
C22 H29 0.980 no
C22 H30 0.980 no
C23 H31 0.990 no
C23 H32 0.990 no
C24 H33 0.980 no
C24 H34 0.980 no
C24 H35 0.980 no
C25 H36 0.990 no
C25 H37 0.990 no
C26 H38 0.980 no
C26 H39 0.980 no
C26 H40 0.980 no
C27 H41 0.990 no
C27 H42 0.990 no
C28 H43 0.980 no
C28 H44 0.980 no
C28 H45 0.980 no
C32 H46 0.950 no
C36 H47 0.990 no
C36 H48 0.990 no
C39 H49 0.990 no
C39 H50 0.990 no
C41 H51 0.990 no
C41 H52 0.990 no
C42 H53 0.980 no
C42 H54 0.980 no
C42 H55 0.980 no
C43 H56 0.990 no
C43 H57 0.990 no
C44 H58 0.980 no
C44 H59 0.980 no
C44 H60 0.980 no
C49 H61 0.990 no
C49 H62 0.990 no
C50 H63 0.980 no
C50 H64 0.980 no
C50 H65 0.980 no
C51 H66 0.990 no
C51 H67 0.990 no
C52 H68 0.980 no
C52 H69 0.980 no
C52 H70 0.980 no
C53 H71 0.990 no
C53 H72 0.990 no
C54 H73 0.980 no
C54 H74 0.980 no
C54 H75 0.980 no
C55 H76 0.990 no
C55 H77 0.990 no
C56 H78 0.980 no
C56 H79 0.980 no
C56 H80 0.980 no
C60 H81 0.950 no
C64 H82 0.990 no
C64 H83 0.990 no
C67 H84 0.990 no
C67 H85 0.990 no
C69 H86 0.990 no
C69 H87 0.990 no
C70 H88 0.980 no
C70 H89 0.980 no
C70 H90 0.980 no
C71 H91 0.990 no
C71 H92 0.990 no
C72 H93 0.980 no
C72 H94 0.980 no
C72 H95 0.980 no
C73 H96 0.990 no
C73 H97 0.990 no
C74 H98 0.980 no
C74 H99 0.980 no
C74 H100 0.980 no
C75 H101 0.990 no
C75 H102 0.990 no
C76 H103 0.980 no
C76 H104 0.980 no
C76 H105 0.980 no
C77 H106 0.990 no
C77 H107 0.990 no
C78 H108 0.980 no
C78 H109 0.980 no
C78 H110 0.980 no
C79 H111 0.990 no
C79 H112 0.990 no
C80 H113 0.980 no
C80 H114 0.980 no
C80 H115 0.980 no
C81 H116 0.990 no
C81 H117 0.990 no
C82 H118 0.980 no
C82 H119 0.980 no
C82 H120 0.980 no
C83 H121 0.990 no
C83 H122 0.990 no
C84 H123 0.980 no
C84 H124 0.980 no
C84 H125 0.980 no
C88 H126 0.950 no
C92 H127 0.990 no
C92 H128 0.990 no
C95 H129 0.990 no
C95 H130 0.990 no
C97 H131 0.990 no
C97 H132 0.990 no
C98 H133 0.980 no
C98 H134 0.980 no
C98 H135 0.980 no
C99 H136 0.990 no
C99 H137 0.990 no
C100 H138 0.980 no
C100 H139 0.980 no
C100 H140 0.980 no
C101 H141 0.990 no
C101 H142 0.990 no
C102 H143 0.980 no
C102 H144 0.980 no
C102 H145 0.980 no
C103 H146 0.990 no
C103 H147 0.990 no
C104 H148 0.980 no
C104 H149 0.980 no
C104 H150 0.980 no
C105 H151 0.990 no
C105 H152 0.990 no
C106 H153 0.980 no
C106 H154 0.980 no
C106 H155 0.980 no
C107 H156 0.990 no
C107 H157 0.990 no
C108 H158 0.980 no
C108 H159 0.980 no
C108 H160 0.980 no
C109 H161 0.990 no
C109 H162 0.990 no
C110 H163 0.980 no
C110 H164 0.980 no
C110 H165 0.980 no
C111 H166 0.990 no
C111 H167 0.990 no
C112 H168 0.980 no
C112 H169 0.980 no
C112 H170 0.980 no
C113 H171 0.990 no
C113 H172 0.990 no
C114 H173 0.990 no
C114 H174 0.990 no
C115 H175 0.990 no
C115 H176 0.990 no
C116 H177 0.980 no
C116 H178 0.980 no
C116 H179 0.980 no
C117 H180 0.990 no
C117 H181 0.990 no
C118 H182 0.990 no
C118 H183 0.990 no
C119 H184 0.990 no
C119 H185 0.990 no
C120 H186 0.980 no
C120 H187 0.980 no
C120 H188 0.980 no
C121 H189 0.990 no
C121 H190 0.990 no
C122 H191 0.990 no
C122 H192 0.990 no
C123 H193 0.990 no
C123 H194 0.990 no
C124 H195 0.980 no
C124 H196 0.980 no
C124 H197 0.980 no
C125 H198 0.990 no
C125 H199 0.990 no
C126 H200 0.990 no
C126 H201 0.990 no
C127 H202 0.990 no
C127 H203 0.990 no
C128 H204 0.980 no
C128 H205 0.980 no
C128 H206 0.980 no

loop_
_geom_contact_atom_site_label_1
_geom_contact_atom_site_label_2
_geom_contact_distance
_geom_contact_publ_flag
_geom_contact_site_symmetry_2
S1 C77 3.561(4) no .
S2 C43 3.582(4) no .
S3 C99 3.473(4) no .
S3 C100 3.459(5) no .
S4 C52 3.443(6) no .
S4 C69 3.526(4) no .
S5 C7 3.312(4) no .
S5 C10 3.308(4) no .
S5 C13 3.544(5) no .
S5 C15 3.314(4) no .
S5 C21 3.573(4) no .
S5 C23 3.279(5) no .
S5 C24 3.576(5) no .
S6 C35 3.359(4) no .
S6 C38 3.297(5) no .
S6 C41 3.267(4) no .
S6 C42 3.568(5) no .
S6 C49 3.320(6) no .
S6 C51 3.515(5) no .
S7 C63 3.326(4) no .
S7 C66 3.329(4) no .
S7 C69 3.545(4) no .
S7 C71 3.351(4) no .
S7 C79 3.302(4) no .
S8 C91 3.377(4) no .
S8 C94 3.311(5) no .
S8 C97 3.270(4) no .
S8 C98 3.460(5) no .
S8 C105 3.283(6) no .
S8 C106 3.590(6) no .
C1 C4 2.808(5) no .
C1 C13 3.309(5) no .
C1 C15 3.253(5) no .
C1 C16 3.460(6) no .
C1 C21 3.356(5) no .
C1 C23 3.235(5) no .
C1 C24 3.353(6) no .
C2 C5 2.788(5) no .
C2 C16 2.987(6) no .
C2 C17 3.356(5) no .
C3 C6 2.788(5) no .
C3 C13 3.393(5) no .
C3 C15 3.591(5) no .
C3 C18 3.123(6) no .
C3 C20 3.023(6) no .
C4 C17 3.344(6) no .
C4 C18 3.327(6) no .
C4 C19 3.115(6) no .
C4 C20 3.390(6) no .
C4 C25 3.325(6) no .
C4 C26 3.338(7) no .
C4 C27 3.065(6) no .
C5 C21 3.423(6) no .
C5 C23 3.596(6) no .
C5 C26 3.158(7) no .
C6 C24 2.935(6) no .
C6 C25 3.374(6) no .
C7 C17 3.373(6) no .
C8 C14 3.199(7) no .
C8 C16 3.153(6) no .
C8 C20 3.152(6) no .
C9 C13 3.419(6) no .
C10 C25 3.394(6) no .
C11 C22 3.152(7) no .
C11 C24 3.188(7) no .
C11 C28 3.105(7) no .
C12 C21 3.440(6) no .
C14 C15 3.059(7) no .
C18 C19 3.121(7) no .
C22 C23 3.057(7) no .
C25 C28 3.079(7) no .
C26 C27 3.105(8) no .
C29 C32 2.817(5) no .
C29 C41 3.284(5) no .
C29 C42 3.528(6) no .
C29 C43 3.321(5) no .
C29 C49 3.265(7) no .
C29 C50 3.549(8) no .
C29 C51 3.354(6) no .
C30 C33 2.781(5) no .
C30 C42 3.049(6) no .
C30 C45 3.596(6) no .
C30 C47 3.425(7) no .
C31 C34 2.782(5) no .
C31 C43 3.293(6) no .
C31 C46 3.063(10) no .
C31 C136 3.228(15) no .
C32 C45 3.105(7) no .
C32 C46 3.513(10) no .
C32 C47 3.255(7) no .
C32 C53 3.090(7) no .
C32 C54 3.378(8) no .
C32 C55 3.177(6) no .
C32 C136 3.370(15) no .
C33 C49 3.542(7) no .
C33 C51 3.514(6) no .
C33 C54 3.033(8) no .
C34 C50 3.013(8) no .
C34 C52 3.162(7) no .
C34 C55 3.426(6) no .
C35 C47 3.413(7) no .
C36 C42 3.158(6) no .
C36 C44 3.176(6) no .
C36 C46 3.164(10) no .
C36 C48 3.138(12) no .
C36 C135 3.156(13) no .
C37 C43 3.350(6) no .
C38 C55 3.543(7) no .
C39 C50 3.164(9) no .
C39 C52 3.095(8) no .
C39 C54 3.288(9) no .
C39 C56 3.187(8) no .
C40 C51 3.575(6) no .
C41 C44 3.052(6) no .
C45 C48 2.905(13) no .
C45 C136 3.391(17) no .
C47 C135 2.790(16) no .
C48 C135 2.22(2) no .
C52 C55 3.564(8) no .
C53 C56 3.034(8) no .
C57 C60 2.819(5) no .
C57 C69 3.364(5) no .
C57 C71 3.260(5) no .
C57 C72 3.424(5) no .
C57 C77 3.331(5) no .
C57 C79 3.258(5) no .
C57 C80 3.485(6) no .
C58 C61 2.794(5) no .
C58 C72 2.951(5) no .
C58 C73 3.329(5) no .
C59 C62 2.781(5) no .
C59 C69 3.480(5) no .
C59 C71 3.561(5) no .
C59 C74 3.148(6) no .
C59 C76 3.084(5) no .
C60 C73 3.339(5) no .
C60 C74 3.357(6) no .
C60 C75 3.094(5) no .
C60 C76 3.473(6) no .
C60 C81 3.313(5) no .
C60 C82 3.337(6) no .
C60 C83 3.088(5) no .
C61 C77 3.384(6) no .
C61 C79 3.595(5) no .
C61 C82 3.176(6) no .
C62 C80 2.998(6) no .
C62 C81 3.396(5) no .
C63 C73 3.373(6) no .
C64 C70 3.099(6) no .
C64 C72 3.152(6) no .
C64 C76 3.099(5) no .
C65 C69 3.482(6) no .
C66 C81 3.419(5) no .
C67 C78 3.216(6) no .
C67 C80 3.151(6) no .
C67 C84 3.120(5) no .
C68 C77 3.417(6) no .
C70 C71 3.069(6) no .
C74 C75 3.093(7) no .
C78 C79 2.979(6) no .
C81 C84 3.062(5) no .
C82 C83 3.103(6) no .
C85 C88 2.818(5) no .
C85 C97 3.318(5) no .
C85 C98 3.547(6) no .
C85 C99 3.306(5) no .
C85 C105 3.298(7) no .
C85 C106 3.492(7) no .
C85 C107 3.344(6) no .
C86 C89 2.790(5) no .
C86 C98 3.058(6) no .
C86 C101 3.591(5) no .
C86 C103 3.441(6) no .
C87 C90 2.771(5) no .
C87 C99 3.258(5) no .
C87 C102 2.985(7) no .
C88 C101 3.126(6) no .
C88 C102 3.460(7) no .
C88 C103 3.183(6) no .
C88 C109 3.105(6) no .
C88 C111 3.271(6) no .
C88 C112 3.294(7) no .
C89 C105 3.563(8) no .
C89 C107 3.427(6) no .
C89 C112 3.189(7) no .
C90 C106 2.898(7) no .
C90 C109 3.584(6) no .
C90 C111 3.432(6) no .
C91 C103 3.433(6) no .
C92 C98 3.176(6) no .
C92 C100 3.188(6) no .
C92 C102 3.142(7) no .
C92 C104 3.173(7) no .
C93 C99 3.341(5) no .
C94 C111 3.449(7) no .
C95 C106 3.017(8) no .
C95 C108 3.280(8) no .
C95 C110 3.110(7) no .
C96 C107 3.492(7) no .
C97 C100 3.053(7) no .
C101 C104 3.039(8) no .
C105 C108 3.028(11) no .
C108 C136 3.495(15) no .
C109 C112 3.109(8) no .
C110 C111 3.094(8) no .
C113 C118 3.153(6) no .
C113 C126 3.021(7) no .
C114 C117 3.026(6) no .
C114 C125 3.079(6) no .
C117 C122 3.048(6) no .
C118 C121 3.001(7) no .
C118 C122 3.544(7) no .
C121 C124 3.192(9) no .
C121 C126 3.090(8) no .
C122 C125 3.025(7) no .
C125 C128 3.101(7) no .
C131 C134 3.20(5) no .
C24 C136 3.515(15) no 1_455
C28 C73 3.594(7) no 1_455
C72 C116 3.542(7) no 4_564
C73 C28 3.594(7) no 1_655
C116 C72 3.542(7) no 4_565
C136 C24 3.515(15) no 1_655
Fe1 H6 2.8947 no .
Fe1 H27 2.8931 no .
Fe2 H57 2.8806 no .
Fe2 H67 3.0807 no .
Fe3 H86 3.1786 no .
Fe3 H107 2.8755 no .
Fe4 H57 3.5481 no .
Fe4 H132 3.3370 no .
Fe4 H137 3.0828 no .
Fe4 H156 3.3140 no .
S1 H27 3.1831 no .
S1 H107 2.7264 no .
S1 H110 3.3392 no .
S2 H6 2.8139 no .
S2 H52 3.5676 no .
S2 H57 2.7408 no .
S2 H59 3.3965 no .
S2 H60 3.4527 no .
S3 H26 3.4902 no .
S3 H27 3.2901 no .
S3 H132 3.2348 no .
S3 H137 2.6996 no .
S3 H139 3.1991 no .
S3 H140 3.2107 no .
S4 H57 3.5824 no .
S4 H67 3.2980 no .
S4 H69 2.9108 no .
S4 H70 3.2348 no .
S4 H86 2.9540 no .
S4 H87 3.1471 no .
S4 H156 2.6975 no .
S4 H160 3.5727 no .
S5 H6 2.8594 no .
S5 H11 2.7390 no .
S5 H13 3.1561 no .
S5 H27 2.9116 no .
S5 H32 2.7440 no .
S5 H34 2.9720 no .
S6 H52 2.6937 no .
S6 H54 2.9833 no .
S6 H57 3.0808 no .
S6 H61 2.7070 no .
S6 H63 3.2967 no .
S6 H67 2.8362 no .
S7 H86 2.8832 no .
S7 H91 2.7846 no .
S7 H93 3.1834 no .
S7 H107 2.9284 no .
S7 H112 2.7098 no .
S7 H114 3.1430 no .
S8 H60 3.4643 no .
S8 H132 2.7544 no .
S8 H134 2.8212 no .
S8 H137 3.2186 no .
S8 H152 2.7109 no .
S8 H153 3.0053 no .
S8 H156 3.0331 no .
N1 H173 2.8403 no .
N1 H174 2.7083 no .
N1 H182 2.7889 no .
N1 H183 2.8311 no .
N1 H191 2.8400 no .
N1 H192 2.6826 no .
N1 H200 2.7156 no .
N1 H201 2.8364 no .
C1 H6 3.0386 no .
C1 H7 3.5044 no .
C1 H11 3.2067 no .
C1 H13 2.8139 no .
C1 H26 3.5407 no .
C1 H27 3.1216 no .
C1 H32 3.2341 no .
C1 H34 2.6799 no .
C2 H1 3.2740 no .
C2 H2 2.9216 no .
C2 H3 3.1687 no .
C2 H6 2.6775 no .
C2 H7 2.6445 no .
C2 H11 2.9086 no .
C2 H12 3.3868 no .
C2 H13 2.6713 no .
C2 H14 3.1941 no .
C2 H17 3.1692 no .
C2 H24 3.5983 no .
C2 H34 3.4991 no .
C3 H2 2.8834 no .
C3 H3 3.1543 no .
C3 H7 3.2116 no .
C3 H13 3.4798 no .
C3 H16 3.3651 no .
C3 H17 2.7171 no .
C3 H18 3.4559 no .
C3 H19 2.8150 no .
C3 H21 3.3735 no .
C3 H22 2.8329 no .
C3 H23 3.2720 no .
C3 H24 2.7095 no .
C4 H18 3.4897 no .
C4 H19 2.7306 no .
C4 H22 2.9996 no .
C4 H24 2.7700 no .
C4 H36 3.5696 no .
C4 H38 2.7259 no .
C4 H39 3.5524 no .
C4 H41 3.1429 no .
C4 H42 2.8270 no .
C5 H4 3.1536 no .
C5 H5 2.8790 no .
C5 H26 3.2509 no .
C5 H33 3.5522 no .
C5 H34 3.4825 no .
C5 H36 2.6741 no .
C5 H37 3.3524 no .
C5 H38 2.8590 no .
C5 H39 3.5094 no .
C5 H41 2.6512 no .
C5 H42 2.7223 no .
C6 H1 3.2789 no .
C6 H4 3.1731 no .
C6 H5 2.9171 no .
C6 H26 2.6738 no .
C6 H27 2.7315 no .
C6 H31 3.3811 no .
C6 H32 2.9317 no .
C6 H33 3.1114 no .
C6 H34 2.6214 no .
C6 H36 3.1778 no .
C6 H41 3.5599 no .
C7 H8 2.8167 no .
C7 H9 2.8254 no .
C7 H10 3.4332 no .
C7 H13 2.7820 no .
C7 H14 2.7869 no .
C7 H15 3.4057 no .
C7 H17 3.0717 no .
C8 H6 3.4028 no .
C8 H7 2.7110 no .
C8 H8 3.5421 no .
C8 H9 2.8947 no .
C8 H11 3.3641 no .
C8 H12 2.6251 no .
C8 H13 3.5288 no .
C8 H14 2.8385 no .
C8 H16 2.7158 no .
C8 H17 2.6004 no .
C8 H21 2.6989 no .
C8 H22 3.3774 no .
C8 H23 2.8434 no .
C8 H24 3.4960 no .
C9 H1 2.7966 no .
C9 H7 3.1672 no .
C9 H18 2.8200 no .
C9 H19 2.8130 no .
C9 H20 3.4259 no .
C9 H23 2.7794 no .
C9 H24 2.7795 no .
C9 H25 3.3949 no .
C10 H28 2.7986 no .
C10 H29 2.8034 no .
C10 H30 3.4216 no .
C10 H33 2.7781 no .
C10 H34 2.7816 no .
C10 H35 3.4082 no .
C10 H36 3.1275 no .
C11 H26 2.7337 no .
C11 H27 3.4043 no .
C11 H28 2.8300 no .
C11 H29 3.4896 no .
C11 H31 2.6176 no .
C11 H32 3.3665 no .
C11 H33 2.8785 no .
C11 H34 3.5786 no .
C11 H36 2.6628 no .
C11 H37 2.6978 no .
C11 H41 2.7102 no .
C11 H42 3.3839 no .
C11 H43 2.7744 no .
C11 H44 3.4452 no .
C12 H1 2.7909 no .
C12 H26 3.2105 no .
C12 H38 2.8159 no .
C12 H39 2.8204 no .
C12 H40 3.4263 no .
C12 H43 2.7756 no .
C12 H44 2.7824 no .
C12 H45 3.4079 no .
C13 H2 3.3306 no .
C13 H3 2.5564 no .
C13 H11 2.5998 no .
C13 H12 2.7986 no .
C13 H17 2.9307 no .
C13 H132 3.5162 no .
C14 H3 2.7692 no .
C14 H11 3.1111 no .
C14 H12 2.8171 no .
C15 H2 2.4811 no .
C15 H3 3.0312 no .
C15 H6 2.7560 no .
C15 H7 3.3716 no .
C15 H8 2.7327 no .
C15 H9 3.3664 no .
C16 H2 2.7326 no .
C16 H23 3.3624 no .
C16 H34 3.3136 no .
C17 H1 3.3679 no .
C17 H2 3.2852 no .
C17 H3 2.4747 no .
C17 H7 2.9885 no .
C17 H21 2.7057 no .
C17 H22 2.6120 no .
C17 H131 3.3151 no .
C17 H135 3.4119 no .
C18 H1 3.0319 no .
C18 H21 3.4539 no .
C18 H22 2.7095 no .
C18 H38 3.4931 no .
C18 H131 3.1567 no .
C19 H1 2.9341 no .
C19 H2 2.5328 no .
C19 H3 3.0371 no .
C19 H16 2.6533 no .
C19 H17 3.3493 no .
C19 H18 2.8160 no .
C19 H19 3.4736 no .
C20 H1 3.2969 no .
C20 H2 2.7285 no .
C20 H14 3.2654 no .
C21 H4 2.5491 no .
C21 H5 3.3222 no .
C21 H31 2.8235 no .
C21 H32 2.5795 no .
C21 H36 3.0383 no .
C22 H4 2.7108 no .
C22 H31 2.8445 no .
C22 H32 3.0915 no .
C22 H109 3.4068 no .
C22 H112 3.3416 no .
C23 H4 3.0454 no .
C23 H5 2.4854 no .
C23 H26 3.3780 no .
C23 H27 2.7319 no .
C23 H28 3.3699 no .
C23 H29 2.7275 no .
C24 H5 2.7899 no .
C24 H13 3.2996 no .
C25 H1 3.3352 no .
C25 H4 2.5033 no .
C25 H5 3.2910 no .
C25 H26 3.0787 no .
C25 H41 3.3842 no .
C25 H42 2.7385 no .
C25 H43 3.3884 no .
C25 H44 2.7531 no .
C26 H1 2.9915 no .
C26 H19 3.5523 no .
C26 H42 2.7710 no .
C26 H44 3.2201 no .
C27 H1 2.8994 no .
C27 H4 3.0626 no .
C27 H5 2.5052 no .
C27 H36 3.3833 no .
C27 H37 2.7448 no .
C27 H38 3.4156 no .
C27 H39 2.7898 no .
C28 H4 3.2213 no .
C28 H5 2.9085 no .
C28 H37 2.7517 no .
C28 H39 3.2344 no .
C29 H52 3.2135 no .
C29 H54 2.8928 no .
C29 H56 3.5066 no .
C29 H57 3.0437 no .
C29 H61 3.1779 no .
C29 H63 2.9301 no .
C29 H67 3.1247 no .
C29 H69 3.4474 no .
C30 H46 3.2851 no .
C30 H47 2.9191 no .
C30 H48 3.1940 no .
C30 H51 3.4159 no .
C30 H52 2.9070 no .
C30 H53 3.2723 no .
C30 H54 2.7323 no .
C30 H56 2.6165 no .
C30 H57 2.6468 no .
C31 H47 2.9108 no .
C31 H48 3.1593 no .
C31 H56 3.0594 no .
C31 H158 3.5009 no .
C32 H72 3.0014 no .
C32 H74 2.7670 no .
C32 H76 3.3815 no .
C32 H77 2.8937 no .
C33 H49 2.9719 no .
C33 H50 3.1051 no .
C33 H63 3.4042 no .
C33 H64 3.5632 no .
C33 H69 3.3496 no .
C33 H71 3.3553 no .
C33 H72 2.8469 no .
C33 H73 3.2837 no .
C33 H74 2.7316 no .
C33 H76 2.6294 no .
C33 H77 2.6619 no .
C34 H46 3.2738 no .
C34 H49 3.0133 no .
C34 H50 3.1274 no .
C34 H61 2.8768 no .
C34 H62 3.3852 no .
C34 H63 2.7022 no .
C34 H64 3.2366 no .
C34 H66 3.4005 no .
C34 H67 2.7785 no .
C34 H68 3.4576 no .
C34 H69 2.8680 no .
C34 H76 3.2614 no .
C35 H53 2.7817 no .
C35 H54 2.7802 no .
C35 H55 3.4021 no .
C35 H58 2.8248 no .
C35 H59 2.8213 no .
C35 H60 3.4298 no .
C36 H51 2.6490 no .
C36 H52 3.3668 no .
C36 H53 2.8478 no .
C36 H54 3.5253 no .
C36 H56 2.6725 no .
C36 H57 3.3717 no .
C36 H58 2.8749 no .
C36 H59 3.5323 no .
C37 H46 2.7876 no .
C37 H56 3.0624 no .
C38 H63 2.8008 no .
C38 H64 2.7985 no .
C38 H65 3.4138 no .
C38 H68 2.8079 no .
C38 H69 2.8220 no .
C38 H70 3.4215 no .
C38 H76 3.3580 no .
C39 H61 3.3790 no .
C39 H62 2.6582 no .
C39 H63 3.5366 no .
C39 H64 2.8495 no .
C39 H66 2.7873 no .
C39 H67 3.4028 no .
C39 H68 2.7641 no .
C39 H69 3.4060 no .
C39 H71 2.6976 no .
C39 H72 3.3866 no .
C39 H73 3.0301 no .
C39 H76 2.7311 no .
C39 H77 3.3920 no .
C39 H78 2.8776 no .
C39 H79 3.5325 no .
C40 H46 2.7680 no .
C40 H64 3.5187 no .
C40 H68 3.2752 no .
C40 H73 2.8299 no .
C40 H74 2.8152 no .
C40 H75 3.4120 no .
C40 H78 2.8052 no .
C40 H79 2.8208 no .
C40 H80 3.4267 no .
C41 H47 2.5135 no .
C41 H48 3.0072 no .
C41 H56 3.3627 no .
C41 H57 2.7405 no .
C41 H58 3.3609 no .
C41 H59 2.7298 no .
C42 H47 2.7340 no .
C43 H47 3.3201 no .
C43 H48 2.5308 no .
C43 H51 2.7681 no .
C43 H52 2.5970 no .
C43 H152 3.0985 no .
C43 H158 3.2506 no .
C44 H48 2.7343 no .
C44 H51 2.7892 no .
C44 H52 3.1225 no .
C44 H152 3.1307 no .
C45 H46 2.9645 no .
C45 H47 2.5228 no .
C45 H48 3.1008 no .
C46 H46 3.5678 no .
C46 H47 2.6780 no .
C46 H53 3.1277 no .
C46 H74 3.4408 no .
C47 H46 3.2258 no .
C47 H47 3.3086 no .
C47 H48 2.5323 no .
C47 H56 2.9491 no .
C47 H151 3.5691 no .
C47 H158 3.1001 no .
C48 H48 2.7583 no .
C49 H49 2.4700 no .
C49 H50 3.1277 no .
C49 H66 2.6031 no .
C49 H67 2.6800 no .
C50 H49 2.7785 no .
C50 H73 3.0639 no .
C51 H49 3.2501 no .
C51 H50 2.5090 no .
C51 H61 2.5791 no .
C51 H62 2.7159 no .
C51 H76 3.5262 no .
C51 H106 3.2737 no .
C51 H116 3.2641 no .
C52 H50 2.7498 no .
C52 H76 2.7652 no .
C52 H97 3.4500 no .
C52 H99 3.1562 no .
C52 H118 3.5702 no .
C53 H46 2.9265 no .
C53 H49 2.5431 no .
C53 H50 3.1484 no .
C53 H76 3.3376 no .
C53 H77 2.6413 no .
C53 H78 3.3743 no .
C53 H79 2.7098 no .
C54 H46 3.3003 no .
C54 H49 2.9409 no .
C54 H64 3.0170 no .
C55 H46 3.1249 no .
C55 H49 3.2772 no .
C55 H50 2.5308 no .
C55 H68 2.9306 no .
C55 H69 3.4360 no .
C55 H71 2.7346 no .
C55 H72 2.4815 no .
C55 H100 3.5941 no .
C56 H50 2.7789 no .
C56 H68 3.3954 no .
C56 H71 2.7683 no .
C56 H72 3.0426 no .
C56 H100 3.1594 no .
C57 H70 3.1438 no .
C57 H86 3.1621 no .
C57 H87 3.5050 no .
C57 H91 3.2231 no .
C57 H93 2.7591 no .
C57 H107 3.0185 no .
C57 H112 3.1913 no .
C57 H114 2.8449 no .
C58 H70 3.1746 no .
C58 H81 3.2877 no .
C58 H82 2.9642 no .
C58 H83 3.1803 no .
C58 H86 2.7754 no .
C58 H87 2.6718 no .
C58 H91 2.9148 no .
C58 H92 3.3947 no .
C58 H93 2.6197 no .
C58 H94 3.1545 no .
C58 H97 3.0994 no .
C59 H70 3.2312 no .
C59 H82 2.8933 no .
C59 H83 3.1626 no .
C59 H87 3.3331 no .
C59 H93 3.3672 no .
C59 H94 3.4869 no .
C59 H96 3.3537 no .
C59 H97 2.6681 no .
C59 H98 3.4941 no .
C59 H99 2.8505 no .
C59 H101 3.3804 no .
C59 H102 2.7819 no .
C59 H103 3.3712 no .
C59 H104 2.7727 no .
C60 H70 3.3223 no .
C60 H97 3.5906 no .
C60 H98 3.5496 no .
C60 H99 2.7576 no .
C60 H102 2.9009 no .
C60 H104 2.8951 no .
C60 H116 3.5441 no .
C60 H118 2.7217 no .
C60 H119 3.5628 no .
C60 H121 3.1974 no .
C60 H122 2.8328 no .
C61 H70 3.3597 no .
C61 H84 3.1503 no .
C61 H85 2.9013 no .
C61 H106 3.2307 no .
C61 H114 3.4959 no .
C61 H116 2.6792 no .
C61 H117 3.3624 no .
C61 H118 2.8791 no .
C61 H119 3.5288 no .
C61 H121 2.6709 no .
C61 H122 2.7202 no .
C62 H70 3.2941 no .
C62 H81 3.2747 no .
C62 H84 3.1738 no .
C62 H85 2.9428 no .
C62 H93 3.4869 no .
C62 H106 2.7059 no .
C62 H107 2.6440 no .
C62 H111 3.3926 no .
C62 H112 2.8953 no .
C62 H113 3.2094 no .
C62 H114 2.6824 no .
C62 H116 3.1992 no .
C62 H121 3.5645 no .
C63 H88 2.8000 no .
C63 H89 2.7996 no .
C63 H90 3.4219 no .
C63 H93 2.7742 no .
C63 H94 2.7800 no .
C63 H95 3.4077 no .
C63 H97 3.0809 no .
C64 H86 3.4041 no .
C64 H87 2.7630 no .
C64 H88 3.4106 no .
C64 H89 2.7687 no .
C64 H91 3.3657 no .
C64 H92 2.6222 no .
C64 H93 3.5291 no .
C64 H94 2.8360 no .
C64 H96 2.7010 no .
C64 H97 2.6435 no .
C64 H101 2.7679 no .
C64 H102 3.3986 no .
C64 H103 2.7730 no .
C64 H104 3.4078 no .
C65 H81 2.7893 no .
C65 H87 3.2925 no .
C65 H94 3.5963 no .
C65 H98 2.8186 no .
C65 H99 2.8255 no .
C65 H100 3.4335 no .
C65 H103 2.7817 no .
C65 H104 2.7842 no .
C65 H105 3.3994 no .
C66 H108 2.7986 no .
C66 H109 2.8091 no .
C66 H110 3.4252 no .
C66 H113 2.7706 no .
C66 H114 2.7739 no .
C66 H115 3.3937 no .
C66 H116 3.1593 no .
C67 H106 2.6401 no .
C67 H107 3.3790 no .
C67 H108 2.9094 no .
C67 H111 2.6396 no .
C67 H112 3.3684 no .
C67 H113 2.8331 no .
C67 H114 3.5272 no .
C67 H116 2.6697 no .
C67 H117 2.6968 no .
C67 H121 2.6985 no .
C67 H122 3.3817 no .
C67 H123 2.7931 no .
C67 H124 3.4659 no .
C68 H81 2.7860 no .
C68 H106 3.1419 no .
C68 H118 2.8176 no .
C68 H119 2.8198 no .
C68 H120 3.4283 no .
C68 H123 2.7794 no .
C68 H124 2.7853 no .
C68 H125 3.4064 no .
C69 H82 3.2997 no .
C69 H83 2.5331 no .
C69 H91 2.5850 no .
C69 H92 2.7847 no .
C69 H97 3.0396 no .
C69 H157 3.4520 no .
C70 H83 2.6410 no .
C70 H91 3.1660 no .
C70 H92 2.8140 no .
C70 H136 3.1342 no .
C70 H137 3.5797 no .
C70 H147 3.5732 no .
C70 H157 3.1460 no .
C70 H167 3.2551 no .
C70 H169 3.5575 no .
C71 H82 2.4682 no .
C71 H83 3.0606 no .
C71 H86 2.6909 no .
C71 H87 3.3670 no .
C71 H88 2.7387 no .
C71 H89 3.4061 no .
C72 H82 2.7484 no .
C72 H103 3.3481 no .
C72 H114 3.3305 no .
C73 H81 3.3773 no .
C73 H82 3.3031 no .
C73 H83 2.4971 no .
C73 H87 3.1271 no .
C73 H101 2.6731 no .
C73 H102 2.6764 no .
C74 H68 3.1361 no .
C74 H78 3.5958 no .
C74 H80 3.3727 no .
C74 H81 3.0656 no .
C74 H101 3.3310 no .
C74 H102 2.7195 no .
C74 H118 3.4979 no .
C75 H81 2.8977 no .
C75 H82 2.5524 no .
C75 H83 3.0549 no .
C75 H96 2.7051 no .
C75 H97 3.3636 no .
C75 H98 2.7726 no .
C75 H99 3.4293 no .
C76 H81 3.3726 no .
C76 H82 2.6428 no .
C76 H94 3.0949 no .
C77 H66 3.5642 no .
C77 H84 2.5178 no .
C77 H85 3.3080 no .
C77 H111 2.7790 no .
C77 H112 2.6088 no .
C77 H116 3.0290 no .
C78 H84 2.8084 no .
C78 H111 2.7169 no .
C78 H112 3.0210 no .
C79 H30 3.1823 no .
C79 H84 3.0404 no .
C79 H85 2.4927 no .
C79 H106 3.3665 no .
C79 H107 2.8066 no .
C79 H108 3.2291 no .
C79 H109 2.6567 no .
C80 H85 2.7384 no .
C80 H93 3.3479 no .
C81 H66 3.1963 no .
C81 H81 3.3091 no .
C81 H84 2.4995 no .
C81 H85 3.2923 no .
C81 H106 3.0051 no .
C81 H121 3.3856 no .
C81 H122 2.7463 no .
C81 H123 3.3678 no .
C81 H124 2.7323 no .
C82 H66 3.4324 no .
C82 H81 2.9738 no .
C82 H99 3.5485 no .
C82 H122 2.7891 no .
C82 H124 3.1662 no .
C83 H81 2.9298 no .
C83 H84 3.0689 no .
C83 H85 2.5041 no .
C83 H116 3.3797 no .
C83 H117 2.7438 no .
C83 H118 3.4156 no .
C83 H119 2.7889 no .
C84 H84 3.2479 no .
C84 H85 2.9207 no .
C84 H117 2.7337 no .
C84 H119 3.1916 no .
C85 H90 2.9109 no .
C85 H132 3.2750 no .
C85 H134 2.9092 no .
C85 H136 3.4869 no .
C85 H137 3.0259 no .
C85 H152 3.2358 no .
C85 H153 2.8332 no .
C85 H156 3.0337 no .
C85 H157 3.5702 no .
C86 H90 3.1543 no .
C86 H126 3.2847 no .
C86 H127 3.1946 no .
C86 H128 2.9214 no .
C86 H131 3.4260 no .
C86 H132 2.9424 no .
C86 H133 3.2678 no .
C86 H134 2.7429 no .
C86 H136 2.6041 no .
C86 H137 2.6353 no .
C86 H143 3.3963 no .
C86 H147 3.2855 no .
C87 H90 3.3307 no .
C87 H127 3.1497 no .
C87 H128 2.9213 no .
C87 H136 3.0089 no .
C87 H141 2.8228 no .
C87 H142 3.3695 no .
C87 H143 2.6561 no .
C87 H144 3.2382 no .
C87 H146 2.6759 no .
C87 H147 2.6583 no .
C88 H90 3.2663 no .
C88 H141 2.9836 no .
C88 H143 2.8639 no .
C88 H146 2.8954 no .
C88 H147 3.4027 no .
C88 H161 2.8542 no .
C88 H162 3.2146 no .
C88 H167 3.4817 no .
C88 H168 3.5212 no .
C88 H169 2.6824 no .
C89 H90 2.9914 no .
C89 H129 2.9342 no .
C89 H130 3.1382 no .
C89 H153 3.3831 no .
C89 H154 3.5273 no .
C89 H157 3.2467 no .
C89 H161 2.7243 no .
C89 H162 2.6512 no .
C89 H166 3.3625 no .
C89 H167 2.6713 no .
C89 H168 3.5298 no .
C89 H169 2.9073 no .
C90 H90 2.8335 no .
C90 H126 3.2779 no .
C90 H129 2.9716 no .
C90 H130 3.1767 no .
C90 H151 3.3739 no .
C90 H152 2.8817 no .
C90 H153 2.5508 no .
C90 H154 3.1096 no .
C90 H156 2.7217 no .
C90 H157 2.7537 no .
C90 H162 3.5125 no .
C90 H167 3.2473 no .
C91 H133 2.7901 no .
C91 H134 2.7830 no .
C91 H135 3.4115 no .
C91 H138 2.8910 no .
C91 H139 2.7664 no .
C91 H140 3.4290 no .
C91 H147 3.1926 no .
C92 H131 2.6351 no .
C92 H132 3.3712 no .
C92 H133 2.8671 no .
C92 H134 3.5484 no .
C92 H136 2.6734 no .
C92 H137 3.3810 no .
C92 H138 2.9513 no .
C92 H139 3.4456 no .
C92 H141 3.3937 no .
C92 H142 2.7156 no .
C92 H143 3.4773 no .
C92 H144 2.8242 no .
C92 H146 3.3905 no .
C92 H147 2.7016 no .
C92 H148 3.5273 no .
C92 H149 2.8590 no .
C93 H126 2.7667 no .
C93 H136 3.0451 no .
C93 H143 2.7772 no .
C93 H144 2.7814 no .
C93 H145 3.4053 no .
C93 H148 2.8060 no .
C93 H149 2.7991 no .
C93 H150 3.4226 no .
C94 H90 3.5683 no .
C94 H153 2.6269 no .
C94 H154 2.6365 no .
C94 H155 3.2652 no .
C94 H158 2.8485 no .
C94 H159 2.8567 no .
C94 H160 3.4947 no .
C94 H167 3.2040 no .
C95 H151 2.5476 no .
C95 H152 3.3105 no .
C95 H153 3.3994 no .
C95 H154 2.6774 no .
C95 H156 3.4551 no .
C95 H157 2.7396 no .
C95 H159 2.9781 no .
C95 H161 3.3825 no .
C95 H162 2.7174 no .
C95 H163 3.4305 no .
C95 H164 2.7942 no .
C95 H166 2.6831 no .
C95 H167 2.6648 no .
C96 H126 2.7913 no .
C96 H154 3.4973 no .
C96 H157 3.2235 no .
C96 H163 2.7813 no .
C96 H164 2.7933 no .
C96 H165 3.4093 no .
C96 H168 2.8198 no .
C96 H169 2.8404 no .
C96 H170 3.4343 no .
C97 H7 3.2955 no .
C97 H17 3.1363 no .
C97 H20 3.5984 no .
C97 H127 3.0010 no .
C97 H128 2.5184 no .
C97 H136 3.3718 no .
C97 H137 2.7632 no .
C97 H138 3.4594 no .
C97 H139 2.6680 no .
C98 H7 3.4609 no .
C98 H17 3.2805 no .
C98 H128 2.7550 no .
C98 H144 3.3178 no .
C99 H88 3.2586 no .
C99 H127 2.5417 no .
C99 H128 3.3334 no .
C99 H131 2.7955 no .
C99 H132 2.6038 no .
C99 H147 2.9740 no .
C100 H127 2.7487 no .
C100 H131 2.8153 no .
C100 H132 3.1003 no .
C101 H126 2.9837 no .
C101 H127 3.0872 no .
C101 H128 2.5292 no .
C101 H146 2.7185 no .
C101 H147 3.3654 no .
C101 H148 2.7097 no .
C101 H149 3.3508 no .
C102 H126 3.4733 no .
C102 H128 2.7254 no .
C102 H133 3.3285 no .
C103 H88 3.5528 no .
C103 H126 3.1311 no .
C103 H127 2.5363 no .
C103 H128 3.3115 no .
C103 H136 2.9478 no .
C103 H141 2.6087 no .
C103 H142 2.7476 no .
C104 H127 2.7494 no .
C104 H141 3.1626 no .
C104 H142 2.7411 no .
C105 H56 3.1678 no .
C105 H60 3.3561 no .
C105 H129 2.4469 no .
C105 H130 2.9526 no .
C105 H156 2.8344 no .
C105 H157 3.3604 no .
C105 H158 2.7216 no .
C105 H159 3.2794 no .
C106 H129 2.6282 no .
C107 H87 3.4618 no .
C107 H90 3.0979 no .
C107 H129 3.4074 no .
C107 H130 2.5712 no .
C107 H151 2.7954 no .
C107 H152 2.6043 no .
C107 H167 3.0835 no .
C108 H56 3.2733 no .
C108 H130 2.8574 no .
C108 H151 2.8144 no .
C108 H152 3.0404 no .
C109 H126 2.9485 no .
C109 H129 2.5004 no .
C109 H130 3.0970 no .
C109 H166 2.7580 no .
C109 H167 3.3808 no .
C109 H168 2.7874 no .
C109 H169 3.4347 no .
C110 H129 2.8648 no .
C110 H130 3.2872 no .
C110 H166 2.7790 no .
C110 H168 3.2258 no .
C111 H89 3.5245 no .
C111 H90 3.5675 no .
C111 H126 3.2673 no .
C111 H129 3.2724 no .
C111 H130 2.4813 no .
C111 H157 3.0941 no .
C111 H161 2.7340 no .
C111 H162 3.3884 no .
C111 H163 2.7599 no .
C111 H164 3.4260 no .
C112 H89 3.4894 no .
C112 H126 2.9250 no .
C112 H161 2.7789 no .
C112 H163 3.2145 no .
C113 H175 2.6392 no .
C113 H176 2.7102 no .
C113 H180 3.3328 no .
C113 H181 2.6362 no .
C113 H182 2.8482 no .
C113 H183 3.5587 no .
C113 H189 2.5915 no .
C113 H190 2.5673 no .
C113 H198 3.3518 no .
C113 H199 2.7445 no .
C113 H200 3.2020 no .
C113 H201 2.7691 no .
C114 H177 2.7263 no .
C114 H178 2.7164 no .
C114 H179 3.3563 no .
C114 H181 2.6257 no .
C114 H182 3.3626 no .
C114 H199 2.7935 no .
C114 H201 3.1353 no .
C115 H171 2.7312 no .
C115 H172 2.5889 no .
C116 H173 2.6882 no .
C116 H174 2.7569 no .
C117 H171 2.7217 no .
C117 H172 3.3380 no .
C117 H173 2.7827 no .
C117 H174 3.2032 no .
C117 H184 2.7035 no .
C117 H185 2.5686 no .
C117 H189 2.6905 no .
C117 H190 3.3366 no .
C117 H191 3.4871 no .
C117 H192 2.6399 no .
C117 H198 2.5882 no .
C117 H199 2.5280 no .
C118 H171 2.8629 no .
C118 H173 3.2900 no .
C118 H186 2.6929 no .
C118 H187 2.7099 no .
C118 H188 3.3487 no .
C118 H189 2.6669 no .
C118 H192 3.0561 no .
C119 H180 2.6286 no .
C119 H181 2.5792 no .
C120 H182 2.7872 no .
C120 H183 2.6622 no .
C121 H171 2.5565 no .
C121 H172 2.5936 no .
C121 H180 2.7564 no .
C121 H181 3.3322 no .
C121 H182 3.2473 no .
C121 H183 2.7225 no .
C121 H193 2.6405 no .
C121 H194 3.3594 no .
C121 H195 2.9045 no .
C121 H196 3.5575 no .
C121 H198 2.6775 no .
C121 H199 3.3463 no .
C121 H200 2.7167 no .
C121 H201 3.5259 no .
C122 H180 2.7874 no .
C122 H183 3.0329 no .
C122 H195 2.6791 no .
C122 H196 2.6658 no .
C122 H197 3.3061 no .
C122 H198 2.6530 no .
C122 H200 3.2485 no .
C123 H189 2.6495 no .
C123 H190 2.8111 no .
C124 H189 3.3865 no .
C124 H190 3.0025 no .
C124 H191 2.6102 no .
C124 H192 3.2650 no .
C125 H171 3.3515 no .
C125 H172 2.6985 no .
C125 H173 3.5120 no .
C125 H174 2.6948 no .
C125 H180 2.4819 no .
C125 H181 2.6135 no .
C125 H189 3.3495 no .
C125 H190 2.7242 no .
C125 H191 2.7773 no .
C125 H192 3.1700 no .
C125 H202 2.6236 no .
C125 H203 3.3315 no .
C125 H204 3.4837 no .
C125 H206 2.7764 no .
C126 H172 2.6753 no .
C126 H174 3.1644 no .
C126 H190 2.7848 no .
C126 H191 3.2048 no .
C126 H204 2.7561 no .
C126 H205 3.3754 no .
C126 H206 2.7307 no .
C127 H198 2.5894 no .
C127 H199 2.7211 no .
C128 H191 3.4120 no .
C128 H198 2.6856 no .
C128 H199 3.5118 no .
C128 H200 2.6956 no .
C128 H201 3.3750 no .
C135 H47 3.0857 no .
C135 H48 3.2258 no .
C136 H46 3.0316 no .
C136 H158 3.0616 no .
C136 H159 3.0821 no .
H1 H18 2.9625 no .
H1 H19 2.4840 no .
H1 H22 2.5307 no .
H1 H24 2.7262 no .
H1 H38 2.3893 no .
H1 H39 2.9980 no .
H1 H41 3.1007 no .
H1 H42 2.3680 no .
H2 H9 3.4387 no .
H2 H11 3.4497 no .
H2 H12 2.4453 no .
H2 H13 3.2642 no .
H2 H14 2.1798 no .
H2 H15 3.4947 no .
H2 H16 3.3643 no .
H2 H17 3.5331 no .
H2 H21 2.5836 no .
H2 H22 3.4936 no .
H2 H23 2.1632 no .
H2 H24 3.1982 no .
H2 H25 3.5281 no .
H3 H6 3.5175 no .
H3 H7 2.5997 no .
H3 H8 3.2348 no .
H3 H9 2.2123 no .
H3 H10 3.5714 no .
H3 H12 2.8707 no .
H3 H16 2.3851 no .
H3 H17 2.4447 no .
H3 H21 2.9089 no .
H3 H23 3.5656 no .
H4 H26 2.6210 no .
H4 H27 3.5098 no .
H4 H28 2.1346 no .
H4 H29 3.1709 no .
H4 H30 3.5147 no .
H4 H31 2.8802 no .
H4 H36 2.5425 no .
H4 H37 2.3653 no .
H4 H41 3.4153 no .
H4 H43 2.7662 no .
H4 H44 3.3520 no .
H5 H28 3.3674 no .
H5 H31 2.4115 no .
H5 H32 3.4498 no .
H5 H33 2.2521 no .
H5 H34 3.3455 no .
H5 H35 3.5339 no .
H5 H36 3.5893 no .
H5 H37 3.3505 no .
H5 H41 2.3765 no .
H5 H42 3.4572 no .
H5 H43 2.4077 no .
H5 H44 3.4865 no .
H6 H8 2.3693 no .
H6 H9 2.8545 no .
H6 H10 2.3396 no .
H6 H11 2.4692 no .
H6 H12 3.1879 no .
H6 H132 3.5918 no .
H7 H8 2.8548 no .
H7 H9 2.3622 no .
H7 H10 2.3466 no .
H7 H11 3.5289 no .
H7 H16 3.4697 no .
H7 H17 2.1497 no .
H7 H131 3.3573 no .
H7 H132 2.6487 no .
H7 H135 2.8520 no .
H8 H11 2.6520 no .
H8 H12 2.3366 no .
H9 H12 2.9603 no .
H9 H17 3.4728 no .
H9 H135 3.3372 no .
H10 H135 3.3473 no .
H11 H13 2.3645 no .
H11 H14 2.8526 no .
H11 H15 2.3409 no .
H12 H13 2.8524 no .
H12 H14 2.3605 no .
H12 H15 2.3447 no .
H13 H23 3.5838 no .
H13 H34 2.3411 no .
H14 H23 2.4637 no .
H14 H24 3.3114 no .
H16 H18 2.3318 no .
H16 H19 2.8286 no .
H16 H20 2.3119 no .
H16 H21 2.4746 no .
H16 H22 2.8262 no .
H16 H135 3.3472 no .
H17 H18 2.8283 no .
H17 H19 2.3374 no .
H17 H20 2.3061 no .
H17 H21 3.5600 no .
H17 H22 3.5431 no .
H17 H131 2.6172 no .
H17 H132 3.0753 no .
H17 H135 2.6272 no .
H18 H21 3.1066 no .
H18 H22 2.1637 no .
H19 H22 3.0345 no .
H19 H38 2.5826 no .
H19 H131 3.1003 no .
H19 H139 3.2872 no .
H20 H22 3.5805 no .
H20 H131 2.6756 no .
H21 H23 2.3371 no .
H21 H24 2.8310 no .
H21 H25 2.3144 no .
H22 H23 2.8309 no .
H22 H24 2.3369 no .
H22 H25 2.3145 no .
H26 H28 2.3642 no .
H26 H29 2.8522 no .
H26 H30 2.3399 no .
H26 H32 3.5095 no .
H26 H36 2.2726 no .
H26 H37 3.4877 no .
H27 H28 2.8521 no .
H27 H29 2.3605 no .
H27 H30 2.3435 no .
H27 H31 3.1875 no .
H27 H32 2.4227 no .
H28 H31 2.9935 no .
H28 H36 3.5649 no .
H29 H31 2.3544 no .
H29 H32 2.6339 no .
H29 H109 3.1284 no .
H30 H109 2.7881 no .
H30 H111 3.1445 no .
H30 H112 2.3637 no .
H31 H33 2.3563 no .
H31 H34 2.8462 no .
H31 H35 2.3343 no .
H32 H33 2.8463 no .
H32 H34 2.3536 no .
H32 H35 2.3373 no .
H33 H41 3.1900 no .
H36 H38 2.3712 no .
H36 H39 2.8575 no .
H36 H40 2.3445 no .
H37 H38 2.8575 no .
H37 H39 2.3672 no .
H37 H40 2.3482 no .
H37 H42 3.0636 no .
H37 H43 2.9565 no .
H37 H44 2.2281 no .
H38 H42 2.9766 no .
H39 H42 2.2604 no .
H39 H44 2.7391 no .
H41 H43 2.3647 no .
H41 H44 2.8521 no .
H41 H45 2.3408 no .
H42 H43 2.8523 no .
H42 H44 2.3593 no .
H42 H45 2.3462 no .
H46 H72 2.5434 no .
H46 H74 2.7364 no .
H46 H76 3.5127 no .
H46 H77 2.5896 no .
H47 H51 2.5238 no .
H47 H52 3.4783 no .
H47 H53 2.1721 no .
H47 H54 3.2331 no .
H47 H55 3.5162 no .
H47 H58 3.4640 no .
H48 H51 2.8436 no .
H48 H53 3.5768 no .
H48 H56 2.5888 no .
H48 H57 3.4920 no .
H48 H58 2.1769 no .
H48 H59 3.1980 no .
H48 H60 3.5383 no .
H49 H61 3.4349 no .
H49 H62 2.3996 no .
H49 H63 3.3335 no .
H49 H64 2.2436 no .
H49 H65 3.5237 no .
H49 H66 3.2780 no .
H49 H71 2.4767 no .
H49 H72 3.4905 no .
H49 H73 2.4473 no .
H49 H74 3.4604 no .
H49 H78 3.3089 no .
H50 H62 3.0184 no .
H50 H66 2.5190 no .
H50 H67 3.4735 no .
H50 H68 2.1906 no .
H50 H69 3.2629 no .
H50 H70 3.5227 no .
H50 H71 3.0382 no .
H50 H76 2.5546 no .
H50 H77 3.4911 no .
H50 H78 2.2273 no .
H50 H79 3.2790 no .
H50 H80 3.5602 no .
H50 H118 3.3522 no .
H50 H120 3.1300 no .
H51 H53 2.3484 no .
H51 H54 2.8412 no .
H51 H55 2.3289 no .
H51 H57 3.1505 no .
H51 H58 2.9395 no .
H51 H59 2.3074 no .
H52 H53 2.8412 no .
H52 H54 2.3497 no .
H52 H55 2.3277 no .
H52 H56 3.5238 no .
H52 H57 2.4574 no .
H52 H59 2.6707 no .
H54 H63 2.9384 no .
H56 H58 2.3524 no .
H56 H59 2.8448 no .
H56 H60 2.3309 no .
H56 H151 2.9810 no .
H56 H152 2.4650 no .
H56 H156 3.5500 no .
H56 H158 2.3376 no .
H57 H58 2.8444 no .
H57 H59 2.3553 no .
H57 H60 2.3280 no .
H57 H152 3.2504 no .
H57 H158 3.3936 no .
H58 H152 3.3898 no .
H60 H152 2.5248 no .
H60 H155 3.2267 no .
H61 H63 2.3241 no .
H61 H64 2.8209 no .
H61 H65 2.3013 no .
H61 H66 2.7170 no .
H61 H67 2.3804 no .
H62 H63 2.8209 no .
H62 H64 2.3263 no .
H62 H65 2.2997 no .
H62 H66 2.4435 no .
H62 H67 3.0385 no .
H63 H73 3.2251 no .
H63 H74 3.5309 no .
H64 H73 2.1747 no .
H64 H74 3.1724 no .
H66 H68 2.3275 no .
H66 H69 2.8172 no .
H66 H70 2.2885 no .
H66 H106 2.6603 no .
H66 H116 2.3148 no .
H66 H118 3.2269 no .
H66 H120 3.2941 no .
H67 H68 2.8173 no .
H67 H69 2.3151 no .
H67 H70 2.2999 no .
H67 H106 3.0003 no .
H67 H107 3.3364 no .
H68 H76 2.1832 no .
H68 H78 3.0008 no .
H68 H97 3.2593 no .
H68 H99 2.4553 no .
H68 H100 3.0834 no .
H68 H118 3.0256 no .
H69 H76 2.5632 no .
H69 H87 3.5468 no .
H69 H97 3.4069 no .
H69 H160 2.7491 no .
H70 H76 3.5734 no .
H70 H87 3.3187 no .
H70 H97 3.1144 no .
H70 H99 3.0245 no .
H70 H106 3.5075 no .
H70 H116 3.4752 no .
H70 H118 3.4400 no .
H71 H73 2.2658 no .
H71 H74 2.7763 no .
H71 H75 2.2446 no .
H71 H77 3.0595 no .
H71 H78 2.9620 no .
H71 H79 2.2669 no .
H72 H73 2.7759 no .
H72 H74 2.2791 no .
H72 H75 2.2318 no .
H72 H76 3.4085 no .
H72 H77 2.2715 no .
H72 H79 2.6160 no .
H76 H78 2.3708 no .
H76 H79 2.8533 no .
H76 H80 2.3360 no .
H76 H99 3.4971 no .
H76 H100 3.0380 no .
H76 H160 3.2545 no .
H77 H78 2.8538 no .
H77 H79 2.3579 no .
H77 H80 2.3485 no .
H78 H99 3.2670 no .
H78 H100 3.0966 no .
H80 H99 3.4875 no .
H80 H100 2.5473 no .
H81 H98 3.0331 no .
H81 H99 2.4980 no .
H81 H102 2.4157 no .
H81 H104 2.8681 no .
H81 H118 2.3593 no .
H81 H119 2.9984 no .
H81 H121 3.1701 no .
H81 H122 2.3855 no .
H82 H89 3.2815 no .
H82 H91 3.4358 no .
H82 H92 2.4007 no .
H82 H93 3.2979 no .
H82 H94 2.2047 no .
H82 H95 3.4981 no .
H82 H96 3.3673 no .
H82 H97 3.5774 no .
H82 H101 2.6885 no .
H82 H102 3.5068 no .
H82 H103 2.0560 no .
H82 H104 3.0546 no .
H82 H105 3.4717 no .
H83 H86 3.4936 no .
H83 H87 2.6350 no .
H83 H88 3.0824 no .
H83 H89 2.0554 no .
H83 H90 3.4559 no .
H83 H92 2.9125 no .
H83 H96 2.3614 no .
H83 H97 2.5203 no .
H83 H101 2.9684 no .
H83 H103 3.4511 no .
H84 H106 2.4755 no .
H84 H107 3.4811 no .
H84 H108 2.2649 no .
H84 H109 3.3475 no .
H84 H110 3.5633 no .
H84 H111 2.8886 no .
H84 H116 2.5318 no .
H84 H117 2.3585 no .
H84 H121 3.4117 no .
H84 H123 2.7948 no .
H84 H124 3.3872 no .
H85 H106 3.5624 no .
H85 H108 3.3909 no .
H85 H111 2.4646 no .
H85 H112 3.4599 no .
H85 H113 2.1804 no .
H85 H114 3.2689 no .
H85 H115 3.5000 no .
H85 H116 3.5921 no .
H85 H117 3.3372 no .
H85 H121 2.3663 no .
H85 H122 3.4553 no .
H85 H123 2.4252 no .
H85 H124 3.5027 no .
H86 H88 2.3741 no .
H86 H89 2.8621 no .
H86 H90 2.3550 no .
H86 H91 2.3870 no .
H86 H92 3.1042 no .
H86 H136 3.3150 no .
H86 H137 2.9738 no .
H86 H156 3.5453 no .
H87 H88 2.8621 no .
H87 H89 2.3741 no .
H87 H90 2.3547 no .
H87 H91 3.5007 no .
H87 H96 3.5218 no .
H87 H97 2.3063 no .
H87 H156 3.1271 no .
H87 H157 2.8793 no .
H88 H91 2.7372 no .
H88 H92 2.2945 no .
H88 H136 2.4279 no .
H88 H137 3.2420 no .
H88 H146 3.5969 no .
H88 H147 2.7200 no .
H89 H92 3.0194 no .
H89 H97 3.5270 no .
H89 H157 3.1979 no .
H89 H167 2.7683 no .
H89 H169 3.0323 no .
H89 H170 3.4374 no .
H90 H136 3.1060 no .
H90 H137 3.3238 no .
H90 H156 2.9459 no .
H90 H157 2.5067 no .
H90 H167 2.8461 no .
H90 H169 3.4131 no .
H91 H93 2.3658 no .
H91 H94 2.8533 no .
H91 H95 2.3433 no .
H91 H136 3.2765 no .
H91 H140 3.2851 no .
H92 H93 2.8537 no .
H92 H94 2.3611 no .
H92 H95 2.3480 no .
H93 H114 2.3728 no .
H94 H103 2.4155 no .
H94 H104 2.9662 no .
H96 H98 2.3541 no .
H96 H99 2.8423 no .
H96 H100 2.3244 no .
H96 H101 2.4808 no .
H96 H102 2.9710 no .
H97 H98 2.8425 no .
H97 H99 2.3482 no .
H97 H100 2.3299 no .
H97 H101 3.5613 no .
H97 H102 3.5816 no .
H98 H101 2.9354 no .
H98 H102 2.1859 no .
H99 H102 2.9765 no .
H99 H118 2.5761 no .
H101 H103 2.3436 no .
H101 H104 2.8355 no .
H101 H105 2.3193 no .
H102 H103 2.8357 no .
H102 H104 2.3415 no .
H102 H105 2.3214 no .
H106 H108 2.3704 no .
H106 H109 2.8551 no .
H106 H110 2.3414 no .
H106 H112 3.5500 no .
H106 H116 2.2141 no .
H106 H117 3.3827 no .
H107 H108 2.8553 no .
H107 H109 2.3618 no .
H107 H110 2.3497 no .
H107 H111 3.2306 no .
H107 H112 2.5427 no .
H108 H111 2.7727 no .
H108 H112 3.5312 no .
H109 H111 2.2782 no .
H109 H112 2.5279 no .
H111 H113 2.3522 no .
H111 H114 2.8429 no .
H111 H115 2.3296 no .
H112 H113 2.8427 no .
H112 H114 2.3496 no .
H112 H115 2.3318 no .
H113 H121 3.1690 no .
H116 H118 2.3501 no .
H116 H119 2.8406 no .
H116 H120 2.3238 no .
H117 H118 2.8409 no .
H117 H119 2.3481 no .
H117 H120 2.3256 no .
H117 H122 3.0799 no .
H117 H123 2.9237 no .
H117 H124 2.2148 no .
H118 H122 2.9860 no .
H119 H122 2.2848 no .
H119 H124 2.6739 no .
H121 H123 2.3678 no .
H121 H124 2.8550 no .
H121 H125 2.3444 no .
H122 H123 2.8551 no .
H122 H124 2.3631 no .
H122 H125 2.3488 no .
H126 H141 2.5467 no .
H126 H143 2.9594 no .
H126 H146 2.5964 no .
H126 H147 3.5360 no .
H126 H161 2.4097 no .
H126 H162 3.1870 no .
H126 H168 2.9499 no .
H126 H169 2.3134 no .
H127 H131 2.8222 no .
H127 H136 2.5942 no .
H127 H137 3.5029 no .
H127 H138 2.2486 no .
H127 H139 3.1009 no .
H127 H142 2.9829 no .
H127 H144 3.5951 no .
H127 H146 3.4990 no .
H127 H147 2.5671 no .
H127 H148 3.2394 no .
H127 H149 2.1858 no .
H127 H150 3.5366 no .
H128 H131 2.5076 no .
H128 H132 3.4841 no .
H128 H133 2.1979 no .
H128 H134 3.2627 no .
H128 H135 3.5313 no .
H128 H138 3.5767 no .
H128 H141 3.4930 no .
H128 H142 2.5588 no .
H128 H143 3.2079 no .
H128 H144 2.1573 no .
H128 H145 3.5173 no .
H128 H149 3.3693 no .
H129 H151 2.3910 no .
H129 H152 3.4217 no .
H129 H153 3.1783 no .
H129 H154 2.0434 no .
H129 H155 3.3759 no .
H129 H159 3.5143 no .
H129 H161 3.4583 no .
H129 H162 2.4031 no .
H129 H163 3.4149 no .
H129 H164 2.3538 no .
H129 H166 3.2971 no .
H129 H167 3.5784 no .
H130 H151 2.7786 no .
H130 H154 3.4742 no .
H130 H156 3.5265 no .
H130 H157 2.5569 no .
H130 H158 3.3500 no .
H130 H159 2.3139 no .
H130 H162 3.4614 no .
H130 H163 3.3835 no .
H130 H164 2.8691 no .
H130 H166 2.3420 no .
H130 H167 2.5005 no .
H131 H133 2.3661 no .
H131 H134 2.8579 no .
H131 H135 2.3528 no .
H131 H137 3.1953 no .
H131 H138 3.0724 no .
H131 H139 2.2506 no .
H132 H133 2.8577 no .
H132 H134 2.3716 no .
H132 H135 2.3471 no .
H132 H136 3.5350 no .
H132 H137 2.4826 no .
H132 H139 2.6230 no .
H133 H143 3.4502 no .
H133 H144 2.4698 no .
H134 H144 3.4507 no .
H134 H153 3.3298 no .
H136 H138 2.2989 no .
H136 H139 2.8392 no .
H136 H140 2.3779 no .
H136 H147 2.1579 no .
H137 H138 2.8354 no .
H137 H139 2.4043 no .
H137 H140 2.2761 no .
H138 H147 3.4170 no .
H138 H149 3.3622 no .
H141 H143 2.3584 no .
H141 H144 2.8476 no .
H141 H145 2.3355 no .
H141 H146 2.4410 no .
H141 H147 3.5281 no .
H141 H148 2.7224 no .
H142 H143 2.8476 no .
H142 H144 2.3547 no .
H142 H145 2.3388 no .
H142 H146 3.0958 no .
H142 H148 2.2333 no .
H142 H149 2.9185 no .
H146 H148 2.3639 no .
H146 H149 2.8559 no .
H146 H150 2.3488 no .
H146 H169 3.2836 no .
H147 H148 2.8555 no .
H147 H149 2.3694 no .
H147 H150 2.3432 no .
H151 H153 2.8482 no .
H151 H154 2.3514 no .
H151 H155 2.3492 no .
H151 H156 3.2616 no .
H151 H158 2.3931 no .
H151 H159 2.8657 no .
H152 H153 2.3590 no .
H152 H154 2.8478 no .
H152 H155 2.3418 no .
H152 H156 2.5541 no .
H152 H157 3.5315 no .
H152 H158 2.5620 no .
H152 H159 3.5493 no .
H154 H162 2.9941 no .
H156 H158 2.2716 no .
H156 H159 2.7736 no .
H156 H160 2.2370 no .
H157 H158 2.7738 no .
H157 H159 2.2649 no .
H157 H160 2.2436 no .
H157 H166 3.4880 no .
H157 H167 2.2892 no .
H161 H163 2.3750 no .
H161 H164 2.8587 no .
H161 H165 2.3461 no .
H161 H166 3.0755 no .
H161 H168 2.2635 no .
H161 H169 2.9949 no .
H162 H163 2.8590 no .
H162 H164 2.3652 no .
H162 H165 2.3556 no .
H163 H166 2.2462 no .
H163 H168 2.7330 no .
H164 H166 3.0036 no .
H166 H168 2.3555 no .
H166 H169 2.8380 no .
H166 H170 2.3123 no .
H167 H168 2.8387 no .
H167 H169 2.3381 no .
H167 H170 2.3293 no .
H171 H173 2.3005 no .
H171 H174 2.8424 no .
H171 H175 2.5080 no .
H171 H176 3.0911 no .
H171 H181 2.9697 no .
H171 H182 2.3209 no .
H171 H183 3.1914 no .
H171 H189 2.3253 no .
H171 H190 2.7792 no .
H172 H173 2.8405 no .
H172 H174 2.4116 no .
H172 H175 2.7643 no .
H172 H176 2.4333 no .
H172 H181 3.5310 no .
H172 H189 2.8706 no .
H172 H190 2.3388 no .
H172 H198 3.5762 no .
H172 H199 3.0644 no .
H172 H200 2.7103 no .
H172 H201 2.2640 no .
H173 H175 2.4015 no .
H173 H176 2.8617 no .
H173 H177 2.5235 no .
H173 H178 2.9527 no .
H173 H179 3.5868 no .
H173 H181 2.2004 no .
H173 H182 2.8648 no .
H173 H184 3.5897 no .
H173 H199 3.1299 no .
H174 H175 2.8612 no .
H174 H176 2.3461 no .
H174 H177 3.0733 no .
H174 H178 2.5862 no .
H174 H181 2.6921 no .
H174 H199 2.1797 no .
H174 H201 2.6656 no .
H175 H177 2.3422 no .
H175 H178 2.8396 no .
H175 H179 2.3340 no .
H176 H177 2.8396 no .
H176 H178 2.3503 no .
H176 H179 2.3267 no .
H176 H201 3.3575 no .
H180 H182 2.8540 no .
H180 H183 2.3454 no .
H180 H184 3.0102 no .
H180 H185 2.3523 no .
H180 H189 3.1020 no .
H180 H191 3.1128 no .
H180 H192 2.1570 no .
H180 H198 2.2678 no .
H180 H199 2.6491 no .
H181 H182 2.3815 no .
H181 H183 2.8527 no .
H181 H184 2.4448 no .
H181 H185 2.7325 no .
H181 H189 3.5496 no .
H181 H192 3.5663 no .
H181 H198 2.9361 no .
H181 H199 2.3426 no .
H182 H184 2.3447 no .
H182 H185 2.8753 no .
H182 H186 2.6111 no .
H182 H187 3.1159 no .
H182 H189 2.7523 no .
H183 H184 2.8772 no .
H183 H185 2.4433 no .
H183 H186 2.8993 no .
H183 H187 2.4950 no .
H183 H188 3.5729 no .
H183 H189 2.2365 no .
H183 H192 2.5576 no .
H183 H193 3.2866 no .
H184 H186 2.3429 no .
H184 H187 2.8318 no .
H184 H188 2.3163 no .
H185 H186 2.8318 no .
H185 H187 2.3299 no .
H185 H188 2.3290 no .
H189 H191 2.8500 no .
H189 H192 2.4358 no .
H189 H193 2.3607 no .
H189 H194 3.4784 no .
H189 H195 3.0594 no .
H189 H198 3.5684 no .
H190 H191 2.3048 no .
H190 H192 2.8507 no .
H190 H193 2.9856 no .
H190 H195 2.4699 no .
H190 H196 3.3057 no .
H190 H198 3.0140 no .
H190 H200 2.1722 no .
H190 H201 3.1432 no .
H191 H193 2.8492 no .
H191 H194 2.4474 no .
H191 H195 2.8559 no .
H191 H196 2.4332 no .
H191 H197 3.5210 no .
H191 H198 2.2361 no .
H191 H200 2.7645 no .
H191 H204 3.1573 no .
H191 H206 2.9220 no .
H192 H193 2.4412 no .
H192 H194 2.2491 no .
H192 H195 3.5927 no .
H192 H196 3.4553 no .
H192 H198 2.6713 no .
H193 H195 2.2294 no .
H193 H196 2.7477 no .
H193 H197 2.2173 no .
H194 H195 2.7472 no .
H194 H196 2.2408 no .
H194 H197 2.2063 no .
H198 H200 2.4103 no .
H198 H201 2.8449 no .
H198 H202 2.7489 no .
H198 H203 3.5322 no .
H198 H204 3.0881 no .
H198 H205 3.5184 no .
H198 H206 2.1004 no .
H199 H200 2.8467 no .
H199 H201 2.3092 no .
H199 H202 2.4823 no .
H199 H203 3.5514 no .
H199 H206 3.1827 no .
H200 H202 2.8679 no .
H200 H203 2.4266 no .
H200 H204 2.5452 no .
H200 H206 2.9363 no .
H201 H202 2.4181 no .
H201 H203 2.3081 no .
H201 H204 3.5992 no .
H202 H204 2.8439 no .
H202 H205 2.3253 no .
H202 H206 2.3622 no .
H203 H204 2.3419 no .
H203 H205 2.3453 no .
H203 H206 2.8445 no .
Fe1 H172 3.5698 no .
S1 H189 3.1743 no .
S1 H190 3.4754 no .
S1 H195 3.4166 no .
S2 H171 3.3007 no .
S2 H172 3.4959 no .
S2 H175 2.9800 no .
S5 H172 2.8966 no .
S5 H190 2.9905 no .
S5 H200 3.1162 no .
S5 H201 3.4417 no .
S6 H171 3.4779 no .
S6 H182 3.1977 no .
S7 H149 3.2231 no 3_676
S8 H125 3.2244 no 4_565
C8 H184 3.2180 no 2_656
C11 H80 3.5492 no 1_455
C14 H85 3.2858 no 4_565
C14 H113 3.2538 no 4_565
C14 H121 3.3708 no 4_565
C14 H123 3.1199 no 4_565
C14 H125 3.5868 no 4_565
C14 H176 3.5192 no .
C15 H145 3.4622 no 2_646
C15 H176 3.3525 no .
C15 H201 3.4617 no .
C16 H145 3.0941 no 2_646
C16 H201 3.2328 no .
C16 H203 3.3601 no .
C17 H55 3.4670 no 2_656
C17 H184 3.3896 no 2_656
C18 H94 3.2216 no 3_676
C18 H103 3.3463 no 3_676
C18 H177 3.5691 no 2_656
C19 H53 3.5801 no 2_656
C19 H164 3.2167 no 1_455
C20 H129 3.5470 no 1_455
C20 H164 3.4148 no 1_455
C21 H150 3.4641 no 3_676
C22 H195 3.3937 no .
C23 H77 3.3630 no 1_455
C23 H195 3.1838 no .
C23 H196 3.4611 no .
C24 H46 3.1741 no 1_455
C24 H72 3.3874 no 1_455
C24 H77 2.9226 no 1_455
C24 H200 3.3897 no .
C24 H204 3.4453 no .
C25 H146 3.1180 no 3_676
C25 H150 3.2586 no 3_676
C26 H88 3.5945 no 3_676
C26 H92 3.4521 no 3_676
C26 H146 3.4941 no 3_676
C27 H130 3.3387 no 1_455
C27 H159 3.0274 no 1_455
C27 H166 3.2921 no 1_455
C28 H96 3.0299 no 1_455
C28 H97 3.3716 no 1_455
C28 H100 3.3449 no 1_455
C28 H157 3.5644 no 1_455
C28 H159 3.4045 no 1_455
C28 H166 3.5041 no 1_455
C28 H167 3.3465 no 1_455
C32 H33 3.5454 no 1_655
C35 H105 3.5856 no 4_565
C36 H105 2.9128 no 4_565
C36 H165 3.5979 no 2_746
C39 H71 3.3775 no 3_766
C39 H75 3.4081 no 3_766
C41 H105 3.3120 no 4_565
C41 H175 3.2272 no .
C42 H16 3.5131 no 2_646
C42 H21 3.2712 no 2_646
C42 H182 3.2464 no .
C42 H186 3.2835 no .
C44 H104 3.4590 no 4_565
C44 H105 3.5911 no 4_565
C44 H121 3.3585 no 4_565
C44 H122 3.3880 no 4_565
C44 H175 3.4406 no .
C45 H203 3.2629 no 1_655
C45 H205 3.2382 no 1_655
C46 H162 3.3646 no 2_746
C46 H205 2.9687 no 1_655
C48 H14 3.4682 no 1_655
C49 H194 3.5793 no 3_666
C49 H196 3.5668 no 3_666
C50 H186 3.0866 no .
C50 H187 3.3768 no .
C53 H49 3.2371 no 3_766
C54 H49 3.2448 no 3_766
C54 H50 3.5805 no 3_766
C54 H71 3.5814 no 3_766
C54 H120 3.3983 no 3_766
C54 H204 3.5920 no 1_655
C55 H5 3.4379 no 1_655
C55 H31 3.5566 no 1_655
C55 H33 3.3097 no 1_655
C56 H5 3.5520 no 1_655
C56 H31 3.3386 no 1_655
C67 H180 3.2672 no 3_666
C67 H185 3.3582 no 3_666
C67 H192 3.4964 no 3_666
C70 H40 3.2214 no 3_676
C71 H138 3.3337 no 3_676
C72 H20 3.2295 no 3_676
C72 H127 3.0709 no 3_676
C72 H138 3.3922 no 3_676
C72 H149 3.5377 no 3_676
C72 H177 3.3011 no 4_564
C72 H178 3.1984 no 4_564
C72 H179 3.5535 no 4_564
C73 H43 3.2159 no 1_655
C73 H45 3.3505 no 1_655
C74 H43 3.2420 no 1_655
C75 H163 3.4590 no 3_776
C75 H165 3.3045 no 3_776
C76 H18 3.5581 no 3_676
C76 H47 3.5047 no 4_564
C76 H48 3.3687 no 4_564
C76 H51 3.1084 no 4_564
C76 H58 3.3876 no 4_564
C76 H163 3.5412 no 3_776
C76 H165 3.0888 no 3_776
C76 H177 3.4336 no 4_564
C78 H183 3.5650 no 3_666
C78 H187 3.4478 no 3_666
C78 H192 3.1951 no 3_666
C78 H193 3.4188 no .
C78 H194 3.3151 no 3_666
C78 H197 3.0774 no .
C80 H8 3.5036 no 4_564
C80 H142 3.2241 no 3_676
C80 H148 3.5441 no 3_676
C80 H178 3.5269 no 4_564
C80 H179 3.2514 no 4_564
C81 H191 3.5570 no 3_666
C81 H192 3.5707 no 3_666
C81 H206 3.2730 no 3_666
C82 H75 3.4462 no 3_766
C82 H206 3.2643 no 3_666
C83 H10 3.3608 no 4_564
C83 H60 3.3207 no 4_564
C83 H155 3.5966 no 4_564
C84 H9 3.5998 no 4_564
C84 H10 2.9487 no 4_564
C84 H60 3.5794 no 4_564
C84 H134 3.4031 no 4_564
C84 H153 3.2879 no 4_564
C84 H155 3.2483 no 4_564
C84 H180 3.5884 no 3_666
C84 H198 3.3835 no 3_666
C92 H95 2.9071 no 3_676
C98 H174 3.2126 no 2_656
C98 H181 3.4778 no 2_656
C98 H199 3.1005 no 2_656
C100 H95 3.3588 no 3_676
C101 H115 3.3496 no 3_676
C102 H15 3.1384 no 2_656
C102 H201 3.5474 no 2_656
C102 H202 3.3300 no 2_656
C103 H36 3.3029 no 3_676
C103 H37 3.5268 no 3_676
C103 H40 3.3372 no 3_676
C104 H26 3.2855 no 3_676
C104 H36 3.1085 no 3_676
C104 H140 3.3428 no 3_676
C106 H124 3.4935 no 4_565
C106 H125 3.1403 no 4_565
C107 H45 3.4191 no 1_655
C108 H41 3.0987 no 1_655
C108 H45 3.3378 no 1_655
C110 H22 3.1864 no 1_655
C110 H101 3.0308 no 3_776
C110 H103 3.5549 no 3_776
C110 H105 3.4073 no 3_776
C111 H42 3.2386 no 1_655
C111 H45 3.3305 no 1_655
C112 H44 3.2965 no 3_676
C114 H52 3.5851 no .
C114 H133 3.2044 no 2_646
C115 H8 3.4552 no .
C115 H11 3.5291 no .
C115 H51 3.5827 no .
C115 H52 3.3877 no .
C115 H59 3.3356 no .
C116 H20 3.5410 no 2_646
C116 H51 3.5480 no .
C116 H59 3.4248 no .
C116 H93 3.2144 no 4_565
C116 H94 3.2466 no 4_565
C116 H95 3.5978 no 4_565
C116 H104 3.4576 no 4_565
C116 H113 3.5242 no 4_565
C116 H114 3.4046 no 4_565
C117 H84 3.4174 no 3_666
C117 H123 3.5463 no 3_666
C118 H55 3.5003 no .
C118 H108 3.3513 no 3_666
C119 H3 3.1196 no 2_646
C119 H9 3.5914 no 2_646
C119 H16 3.5492 no 2_646
C119 H55 3.4600 no .
C119 H108 3.4505 no 3_666
C120 H54 3.5243 no .
C120 H63 3.3590 no .
C120 H65 3.0655 no .
C122 H84 3.4441 no 3_666
C122 H108 3.2292 no 3_666
C122 H117 3.3377 no 3_666
C123 H108 3.4201 no 3_666
C123 H110 3.2339 no .
C123 H110 3.4789 no 3_666
C124 H29 3.0296 no .
C124 H31 3.5406 no .
C124 H32 3.0486 no .
C124 H62 3.3529 no 3_666
C124 H109 3.4215 no .
C124 H110 3.1922 no .
C125 H124 3.4632 no 3_666
C126 H15 3.4074 no .
C127 H15 3.3980 no .
C127 H143 3.5045 no 2_646
C128 H35 3.3807 no .
C128 H117 3.4398 no 3_666
C128 H120 3.5441 no 3_666
C128 H124 3.4711 no 3_666
C129 H25 3.5473 no 2_646
C129 H74 3.4899 no .
C129 H119 3.5880 no 3_766
C132 H4 3.5116 no 3_666
C132 H28 3.2475 no 3_666
C132 H98 3.3663 no 3_766
C132 H141 3.1615 no 1_545
C133 H141 3.5486 no 1_545
C133 H188 3.5281 no .
C134 H98 3.1722 no 3_766
C134 H126 3.3342 no 1_545
C134 H141 2.9784 no 1_545
C134 H161 3.4082 no 1_545
C135 H161 3.4764 no 2_746
C135 H162 3.0892 no 2_746
C135 H203 3.1586 no 1_655
C136 H13 3.4015 no 1_655
C136 H24 3.2899 no 1_655
C136 H33 3.0108 no 1_655
C136 H34 3.2688 no 1_655
H1 H164 3.5222 no 1_455
H2 H184 3.4305 no 2_656
H2 H188 3.4294 no 2_656
H3 C119 3.1196 no 2_656
H3 H184 2.3662 no 2_656
H3 H185 3.0859 no 2_656
H3 H188 3.3491 no 2_656
H4 C132 3.5116 no 3_666
H4 H80 3.2708 no 1_455
H5 C55 3.4379 no 1_455
H5 C56 3.5520 no 1_455
H5 H76 3.5121 no 1_455
H5 H77 2.7823 no 1_455
H5 H80 2.9336 no 1_455
H6 H176 3.4919 no .
H8 C80 3.5036 no 4_565
H8 C115 3.4552 no .
H8 H85 3.2318 no 4_565
H8 H113 2.5911 no 4_565
H8 H121 3.2767 no 4_565
H8 H175 3.5481 no .
H8 H176 2.6789 no .
H8 H179 3.3297 no .
H9 C84 3.5998 no 4_565
H9 C119 3.5914 no 2_656
H9 H85 2.8147 no 4_565
H9 H113 3.1331 no 4_565
H9 H121 3.5364 no 4_565
H9 H123 2.8260 no 4_565
H9 H184 3.2585 no 2_656
H9 H185 2.9769 no 2_656
H10 C83 3.3608 no 4_565
H10 C84 2.9487 no 4_565
H10 H85 3.2790 no 4_565
H10 H121 2.7920 no 4_565
H10 H123 2.5533 no 4_565
H10 H125 2.6908 no 4_565
H11 C115 3.5291 no .
H11 H145 3.4974 no 2_646
H11 H172 2.9895 no .
H11 H176 2.5795 no .
H11 H201 2.7989 no .
H12 H113 3.4646 no 4_565
H12 H115 3.4918 no 4_565
H12 H145 3.1195 no 2_646
H12 H176 3.2365 no .
H13 C136 3.4015 no 1_455
H13 H200 3.4884 no .
H13 H201 3.1533 no .
H13 H203 3.1184 no .
H14 C48 3.4682 no 1_455
H14 H145 3.4626 no 2_646
H15 C102 3.1384 no 2_646
H15 C126 3.4074 no .
H15 C127 3.3980 no .
H15 H143 3.3806 no 2_646
H15 H144 3.5012 no 2_646
H15 H145 2.2337 no 2_646
H15 H201 2.7270 no .
H15 H203 2.7133 no .
H16 C42 3.5131 no 2_656
H16 C119 3.5492 no 2_656
H16 H55 2.6058 no 2_656
H16 H173 3.2515 no 2_656
H16 H181 3.4118 no 2_656
H16 H184 2.5715 no 2_656
H17 H184 3.5743 no 2_656
H18 C76 3.5581 no 3_676
H18 H55 3.3975 no 2_656
H18 H94 3.3034 no 3_676
H18 H103 2.7172 no 3_676
H18 H105 3.5845 no 3_676
H18 H163 3.4387 no 1_455
H18 H164 3.3827 no 1_455
H18 H165 3.5769 no 1_455
H18 H177 3.5978 no 2_656
H19 H94 3.2775 no 3_676
H19 H95 3.5982 no 3_676
H20 C72 3.2295 no 3_676
H20 C116 3.5410 no 2_656
H20 H94 2.5973 no 3_676
H20 H95 2.9808 no 3_676
H20 H103 3.1840 no 3_676
H20 H173 3.5302 no 2_656
H20 H177 2.7402 no 2_656
H20 H178 3.4981 no 2_656
H21 C42 3.2712 no 2_656
H21 H53 2.9012 no 2_656
H21 H54 3.5687 no 2_656
H21 H55 2.8687 no 2_656
H21 H164 3.5627 no 1_455
H21 H184 3.2984 no 2_656
H22 C110 3.1864 no 1_455
H22 H53 3.3163 no 2_656
H22 H55 3.5791 no 2_656
H22 H163 3.3694 no 1_455
H22 H164 2.3862 no 1_455
H22 H165 3.4006 no 1_455
H24 C136 3.2899 no 1_455
H24 H129 3.3916 no 1_455
H24 H130 3.2794 no 1_455
H24 H164 3.4699 no 1_455
H25 C129 3.5473 no 2_656
H25 H129 2.8592 no 1_455
H25 H130 3.5188 no 1_455
H25 H151 3.4918 no 1_455
H25 H164 3.0146 no 1_455
H26 C104 3.2855 no 3_676
H26 H148 3.1893 no 3_676
H26 H150 2.5292 no 3_676
H27 H195 3.1654 no .
H28 C132 3.2475 no 3_666
H28 H148 3.3809 no 3_676
H29 C124 3.0296 no .
H29 H195 2.6181 no .
H29 H196 3.1989 no .
H29 H197 2.7909 no .
H30 H148 3.1506 no 3_676
H31 C55 3.5566 no 1_455
H31 C56 3.3386 no 1_455
H31 C124 3.5406 no .
H31 H72 3.3543 no 1_455
H31 H77 2.8619 no 1_455
H31 H79 2.9447 no 1_455
H31 H80 3.1271 no 1_455
H31 H195 3.1720 no .
H31 H196 3.1105 no .
H32 C124 3.0486 no .
H32 H190 3.0803 no .
H32 H195 2.3554 no .
H32 H196 2.8974 no .
H32 H200 3.1667 no .
H33 C32 3.5454 no 1_455
H33 C55 3.3097 no 1_455
H33 C136 3.0108 no 1_455
H33 H46 2.7986 no 1_455
H33 H72 3.3867 no 1_455
H33 H77 2.3226 no 1_455
H34 C136 3.2688 no 1_455
H34 H200 3.0700 no .
H34 H203 3.4151 no .
H35 C128 3.3807 no .
H35 H46 2.6988 no 1_455
H35 H72 2.6799 no 1_455
H35 H77 2.8757 no 1_455
H35 H200 2.9974 no .
H35 H203 3.3071 no .
H35 H204 2.5205 no .
H36 C103 3.3029 no 3_676
H36 C104 3.1085 no 3_676
H36 H146 2.8208 no 3_676
H36 H147 3.4045 no 3_676
H36 H148 3.4111 no 3_676
H36 H150 2.3595 no 3_676
H37 C103 3.5268 no 3_676
H37 H146 2.6797 no 3_676
H37 H150 3.4391 no 3_676
H37 H169 3.2157 no 3_676
H38 H92 3.2039 no 3_676
H39 H83 3.5626 no 3_676
H39 H89 3.4408 no 3_676
H39 H166 3.0405 no 1_455
H39 H169 3.4411 no 3_676
H39 H170 3.4512 no 3_676
H40 C70 3.2214 no 3_676
H40 C103 3.3372 no 3_676
H40 H88 2.6614 no 3_676
H40 H89 2.8919 no 3_676
H40 H92 2.8700 no 3_676
H40 H146 2.9086 no 3_676
H40 H147 2.8866 no 3_676
H40 H150 3.5342 no 3_676
H40 H169 3.3095 no 3_676
H41 C108 3.0987 no 1_455
H41 H130 3.0428 no 1_455
H41 H159 2.2310 no 1_455
H41 H160 3.2090 no 1_455
H42 C111 3.2386 no 1_455
H42 H130 2.7921 no 1_455
H42 H159 3.2060 no 1_455
H42 H166 2.4451 no 1_455
H42 H167 3.1664 no 1_455
H43 C73 3.2159 no 1_455
H43 C74 3.2420 no 1_455
H43 H76 3.5586 no 1_455
H43 H80 3.4379 no 1_455
H43 H96 2.8160 no 1_455
H43 H97 3.0574 no 1_455
H43 H100 2.5003 no 1_455
H44 C112 3.2965 no 3_676
H44 H96 2.8642 no 1_455
H44 H100 3.5999 no 1_455
H44 H166 3.5060 no 1_455
H44 H167 3.4886 no 1_455
H44 H168 3.1967 no 3_676
H44 H169 3.2195 no 3_676
H44 H170 2.9251 no 3_676
H45 C73 3.3505 no 1_455
H45 C107 3.4191 no 1_455
H45 C108 3.3378 no 1_455
H45 C111 3.3305 no 1_455
H45 H96 2.8904 no 1_455
H45 H97 2.9201 no 1_455
H45 H100 3.5467 no 1_455
H45 H130 3.4333 no 1_455
H45 H157 2.6559 no 1_455
H45 H159 2.9775 no 1_455
H45 H160 3.1552 no 1_455
H45 H166 3.1459 no 1_455
H45 H167 2.6036 no 1_455
H46 C24 3.1741 no 1_655
H46 H33 2.7986 no 1_655
H46 H35 2.6988 no 1_655
H46 H204 3.4071 no 1_655
H47 C76 3.5047 no 4_565
H47 H105 2.5254 no 4_565
H47 H165 2.7315 no 2_746
H48 C76 3.3687 no 4_565
H48 H102 3.5110 no 4_565
H48 H104 3.5527 no 4_565
H48 H105 2.5159 no 4_565
H49 C53 3.2371 no 3_766
H49 C54 3.2448 no 3_766
H49 H71 2.4338 no 3_766
H49 H73 3.1350 no 3_766
H49 H75 2.8868 no 3_766
H50 C54 3.5805 no 3_766
H50 H73 3.3505 no 3_766
H50 H75 2.9924 no 3_766
H51 C76 3.1084 no 4_565
H51 C115 3.5827 no .
H51 C116 3.5480 no .
H51 H103 3.3215 no 4_565
H51 H104 3.0356 no 4_565
H51 H105 2.5062 no 4_565
H51 H173 3.5613 no .
H51 H175 2.9435 no .
H51 H177 2.9117 no .
H52 C114 3.5851 no .
H52 C115 3.3877 no .
H52 H171 2.9468 no .
H52 H173 3.2206 no .
H52 H175 2.5890 no .
H52 H182 3.1338 no .
H53 C19 3.5801 no 2_646
H53 H21 2.9012 no 2_646
H53 H22 3.3163 no 2_646
H53 H105 3.4893 no 4_565
H53 H165 3.4145 no 2_746
H54 C120 3.5243 no .
H54 H21 3.5687 no 2_646
H54 H182 2.9932 no .
H54 H186 2.6231 no .
H55 C17 3.4670 no 2_646
H55 C118 3.5003 no .
H55 C119 3.4600 no .
H55 H16 2.6058 no 2_646
H55 H18 3.3975 no 2_646
H55 H21 2.8687 no 2_646
H55 H22 3.5791 no 2_646
H55 H173 3.1233 no .
H55 H182 2.7754 no .
H55 H184 2.8978 no .
H55 H186 3.0971 no .
H58 C76 3.3876 no 4_565
H58 H102 3.5780 no 4_565
H58 H104 2.9442 no 4_565
H58 H105 2.9982 no 4_565
H58 H121 3.3817 no 4_565
H58 H122 3.0495 no 4_565
H59 C115 3.3356 no .
H59 C116 3.4248 no .
H59 H104 3.0610 no 4_565
H59 H105 3.4048 no 4_565
H59 H121 3.1848 no 4_565
H59 H175 2.5269 no .
H59 H177 3.3606 no .
H59 H179 3.0579 no .
H60 C83 3.3207 no 4_565
H60 C84 3.5794 no 4_565
H60 H121 2.9607 no 4_565
H60 H122 2.9876 no 4_565
H60 H125 2.9200 no 4_565
H61 H194 3.2093 no 3_666
H61 H197 3.5558 no 3_666
H62 C124 3.3529 no 3_666
H62 H194 2.9953 no 3_666
H62 H196 2.7708 no 3_666
H62 H197 3.2930 no 3_666
H63 C120 3.3590 no .
H63 H186 2.5794 no .
H63 H187 3.3234 no .
H64 H71 3.0854 no 3_766
H64 H79 3.0160 no 3_766
H65 C120 3.0655 no .
H65 H79 3.5561 no 3_766
H65 H186 2.7161 no .
H65 H187 2.6077 no .
H65 H188 3.4656 no .
H65 H196 3.3097 no 3_666
H65 H197 3.0363 no 3_666
H71 C39 3.3775 no 3_766
H71 C54 3.5814 no 3_766
H71 H49 2.4338 no 3_766
H71 H64 3.0854 no 3_766
H71 H71 3.0951 no 3_766
H71 H73 2.8645 no 3_766
H72 C24 3.3874 no 1_655
H72 H31 3.3543 no 1_655
H72 H33 3.3867 no 1_655
H72 H35 2.6799 no 1_655
H72 H204 3.1083 no 1_655
H73 H49 3.1350 no 3_766
H73 H50 3.3505 no 3_766
H73 H71 2.8645 no 3_766
H73 H78 3.1056 no 3_766
H73 H79 3.3103 no 3_766
H74 C129 3.4899 no .
H74 H204 3.2967 no 1_655
H74 H205 3.2894 no 1_655
H75 C39 3.4081 no 3_766
H75 C82 3.4462 no 3_766
H75 H49 2.8868 no 3_766
H75 H50 2.9924 no 3_766
H75 H78 3.5401 no 3_766
H75 H120 2.4858 no 3_766
H75 H204 3.2170 no 1_655
H75 H205 3.5707 no 1_655
H76 H5 3.5121 no 1_655
H76 H43 3.5586 no 1_655
H77 C23 3.3630 no 1_655
H77 C24 2.9226 no 1_655
H77 H5 2.7823 no 1_655
H77 H31 2.8619 no 1_655
H77 H33 2.3226 no 1_655
H77 H35 2.8757 no 1_655
H78 H73 3.1056 no 3_766
H78 H75 3.5401 no 3_766
H79 H31 2.9447 no 1_655
H79 H64 3.0160 no 3_766
H79 H65 3.5561 no 3_766
H79 H73 3.3103 no 3_766
H80 C11 3.5492 no 1_655
H80 H4 3.2708 no 1_655
H80 H5 2.9336 no 1_655
H80 H31 3.1271 no 1_655
H80 H43 3.4379 no 1_655
H82 H163 3.5071 no 3_776
H83 H39 3.5626 no 3_676
H84 C117 3.4174 no 3_666
H84 C122 3.4441 no 3_666
H84 H180 2.4653 no 3_666
H84 H185 2.9472 no 3_666
H84 H191 3.5857 no 3_666
H84 H192 2.5185 no 3_666
H84 H198 3.5691 no 3_666
H85 C14 3.2858 no 4_564
H85 H8 3.2318 no 4_564
H85 H9 2.8147 no 4_564
H85 H10 3.2790 no 4_564
H85 H180 3.2388 no 3_666
H85 H185 2.9403 no 3_666
H88 C26 3.5945 no 3_676
H88 H40 2.6614 no 3_676
H89 H39 3.4408 no 3_676
H89 H40 2.8919 no 3_676
H91 H127 3.5157 no 3_676
H91 H138 3.0887 no 3_676
H91 H149 3.0467 no 3_676
H92 C26 3.4521 no 3_676
H92 H38 3.2039 no 3_676
H92 H40 2.8700 no 3_676
H92 H138 3.0028 no 3_676
H93 C116 3.2144 no 4_564
H93 H127 3.2502 no 3_676
H93 H149 3.3043 no 3_676
H93 H177 3.2176 no 4_564
H93 H178 2.8729 no 4_564
H93 H179 3.0182 no 4_564
H94 C18 3.2216 no 3_676
H94 C116 3.2466 no 4_564
H94 H18 3.3034 no 3_676
H94 H19 3.2775 no 3_676
H94 H20 2.5973 no 3_676
H94 H177 2.7672 no 4_564
H94 H178 3.1418 no 4_564
H94 H179 3.3099 no 4_564
H95 C92 2.9071 no 3_676
H95 C100 3.3588 no 3_676
H95 C116 3.5978 no 4_564
H95 H19 3.5982 no 3_676
H95 H20 2.9808 no 3_676
H95 H127 2.1876 no 3_676
H95 H128 2.8091 no 3_676
H95 H131 3.1014 no 3_676
H95 H138 2.6473 no 3_676
H95 H139 3.2846 no 3_676
H95 H149 3.1384 no 3_676
H95 H177 3.4027 no 4_564
H95 H178 3.0428 no 4_564
H96 C28 3.0299 no 1_655
H96 H43 2.8160 no 1_655
H96 H44 2.8642 no 1_655
H96 H45 2.8904 no 1_655
H96 H168 3.0133 no 3_776
H97 C28 3.3716 no 1_655
H97 H43 3.0574 no 1_655
H97 H45 2.9201 no 1_655
H98 C132 3.3663 no 3_766
H98 C134 3.1722 no 3_766
H100 C28 3.3449 no 1_655
H100 H43 2.5003 no 1_655
H100 H44 3.5999 no 1_655
H100 H45 3.5467 no 1_655
H101 C110 3.0308 no 3_776
H101 H161 3.1654 no 3_776
H101 H163 2.6445 no 3_776
H101 H165 2.6537 no 3_776
H101 H168 3.0961 no 3_776
H102 H48 3.5110 no 4_564
H102 H58 3.5780 no 4_564
H103 C18 3.3463 no 3_676
H103 C110 3.5549 no 3_776
H103 H18 2.7172 no 3_676
H103 H20 3.1840 no 3_676
H103 H51 3.3215 no 4_564
H103 H163 3.1849 no 3_776
H103 H165 3.0574 no 3_776
H103 H177 3.1674 no 4_564
H104 C44 3.4590 no 4_564
H104 C116 3.4576 no 4_564
H104 H48 3.5527 no 4_564
H104 H51 3.0356 no 4_564
H104 H58 2.9442 no 4_564
H104 H59 3.0610 no 4_564
H104 H177 2.9484 no 4_564
H104 H179 3.0538 no 4_564
H105 C35 3.5856 no 4_564
H105 C36 2.9128 no 4_564
H105 C41 3.3120 no 4_564
H105 C44 3.5911 no 4_564
H105 C110 3.4073 no 3_776
H105 H18 3.5845 no 3_676
H105 H47 2.5254 no 4_564
H105 H48 2.5159 no 4_564
H105 H51 2.5062 no 4_564
H105 H53 3.4893 no 4_564
H105 H58 2.9982 no 4_564
H105 H59 3.4048 no 4_564
H105 H163 3.4436 no 3_776
H105 H165 2.5654 no 3_776
H106 H192 3.3241 no 3_666
H106 H194 3.1642 no 3_666
H108 C118 3.3513 no 3_666
H108 C119 3.4505 no 3_666
H108 C122 3.2292 no 3_666
H108 C123 3.4201 no 3_666
H108 H180 3.2008 no 3_666
H108 H183 2.6899 no 3_666
H108 H185 2.9729 no 3_666
H108 H187 3.0492 no 3_666
H108 H192 2.3797 no 3_666
H108 H193 3.3392 no 3_666
H108 H194 3.0603 no 3_666
H108 H197 3.4392 no .
H109 C124 3.4215 no .
H109 H185 3.5980 no 3_666
H109 H187 2.9712 no 3_666
H109 H195 3.3625 no .
H109 H197 2.6797 no .
H110 C123 3.2339 no .
H110 C123 3.4789 no 3_666
H110 C124 3.1922 no .
H110 H192 3.3634 no 3_666
H110 H193 2.5079 no .
H110 H193 3.3013 no 3_666
H110 H194 3.5823 no .
H110 H194 2.8512 no 3_666
H110 H195 3.2181 no .
H110 H197 2.6865 no .
H111 H185 2.8062 no 3_666
H111 H187 3.3254 no 3_666
H111 H188 3.4557 no 3_666
H112 H148 3.2213 no 3_676
H113 C14 3.2538 no 4_564
H113 C116 3.5242 no 4_564
H113 H8 2.5911 no 4_564
H113 H9 3.1331 no 4_564
H113 H12 3.4646 no 4_564
H113 H178 3.4252 no 4_564
H113 H179 2.8253 no 4_564
H114 C116 3.4046 no 4_564
H114 H142 3.2360 no 3_676
H114 H148 3.4312 no 3_676
H114 H149 3.5318 no 3_676
H114 H178 3.0558 no 4_564
H114 H179 2.8503 no 4_564
H115 C101 3.3496 no 3_676
H115 H12 3.4918 no 4_564
H115 H142 2.4007 no 3_676
H115 H148 2.9831 no 3_676
H115 H178 3.5386 no 4_564
H116 H191 3.4069 no 3_666
H116 H192 3.3333 no 3_666
H117 C122 3.3377 no 3_666
H117 C128 3.4398 no 3_666
H117 H180 3.3517 no 3_666
H117 H191 2.7977 no 3_666
H117 H192 2.9402 no 3_666
H117 H198 2.6947 no 3_666
H117 H206 2.4860 no 3_666
H119 C129 3.5880 no 3_766
H119 H155 3.1900 no 4_564
H119 H205 3.5939 no 3_666
H119 H206 3.0820 no 3_666
H120 C54 3.3983 no 3_766
H120 C128 3.5441 no 3_666
H120 H75 2.4858 no 3_766
H120 H204 3.5797 no 3_666
H120 H205 3.5403 no 3_666
H120 H206 2.9713 no 3_666
H121 C14 3.3708 no 4_564
H121 C44 3.3585 no 4_564
H121 H8 3.2767 no 4_564
H121 H9 3.5364 no 4_564
H121 H10 2.7920 no 4_564
H121 H58 3.3817 no 4_564
H121 H59 3.1848 no 4_564
H121 H60 2.9607 no 4_564
H121 H179 3.3155 no 4_564
H122 C44 3.3880 no 4_564
H122 H58 3.0495 no 4_564
H122 H60 2.9876 no 4_564
H122 H155 2.9709 no 4_564
H123 C14 3.1199 no 4_564
H123 C117 3.5463 no 3_666
H123 H9 2.8260 no 4_564
H123 H10 2.5533 no 4_564
H123 H134 3.2205 no 4_564
H123 H135 3.2099 no 4_564
H123 H180 2.8107 no 3_666
H123 H181 3.3759 no 3_666
H123 H198 3.1375 no 3_666
H123 H199 3.3337 no 3_666
H124 C106 3.4935 no 4_564
H124 C125 3.4632 no 3_666
H124 C128 3.4711 no 3_666
H124 H134 3.5214 no 4_564
H124 H153 3.0620 no 4_564
H124 H155 3.0351 no 4_564
H124 H180 3.5335 no 3_666
H124 H198 2.7381 no 3_666
H124 H199 3.2749 no 3_666
H124 H202 3.5354 no 3_666
H124 H206 2.6372 no 3_666
H125 S8 3.2244 no 4_564
H125 C14 3.5868 no 4_564
H125 C106 3.1403 no 4_564
H125 H10 2.6908 no 4_564
H125 H60 2.9200 no 4_564
H125 H134 2.9333 no 4_564
H125 H135 3.5955 no 4_564
H125 H152 3.5478 no 4_564
H125 H153 2.6403 no 4_564
H125 H155 2.7992 no 4_564
H126 C134 3.3342 no 1_565
H127 C72 3.0709 no 3_676
H127 H91 3.5157 no 3_676
H127 H93 3.2502 no 3_676
H127 H95 2.1876 no 3_676
H128 H95 2.8091 no 3_676
H128 H174 3.4965 no 2_656
H128 H178 2.7369 no 2_656
H129 C20 3.5470 no 1_655
H129 H24 3.3916 no 1_655
H129 H25 2.8592 no 1_655
H130 C27 3.3387 no 1_655
H130 H24 3.2794 no 1_655
H130 H25 3.5188 no 1_655
H130 H41 3.0428 no 1_655
H130 H42 2.7921 no 1_655
H130 H45 3.4333 no 1_655
H131 H95 3.1014 no 3_676
H133 C114 3.2044 no 2_656
H133 H173 3.1827 no 2_656
H133 H174 2.3823 no 2_656
H133 H178 3.3658 no 2_656
H133 H181 3.3477 no 2_656
H133 H199 2.6836 no 2_656
H134 C84 3.4031 no 4_565
H134 H123 3.2205 no 4_565
H134 H124 3.5214 no 4_565
H134 H125 2.9333 no 4_565
H134 H199 3.0446 no 2_656
H135 H123 3.2099 no 4_565
H135 H125 3.5955 no 4_565
H135 H173 3.4039 no 2_656
H135 H174 3.2479 no 2_656
H135 H181 2.7994 no 2_656
H135 H199 3.0595 no 2_656
H138 C71 3.3337 no 3_676
H138 C72 3.3922 no 3_676
H138 H91 3.0887 no 3_676
H138 H92 3.0028 no 3_676
H138 H95 2.6473 no 3_676
H139 H95 3.2846 no 3_676
H140 C104 3.3428 no 3_676
H140 H147 3.5382 no 3_676
H140 H149 3.0379 no 3_676
H140 H150 2.8275 no 3_676
H141 C132 3.1615 no 1_565
H141 C133 3.5486 no 1_565
H141 C134 2.9784 no 1_565
H142 C80 3.2241 no 3_676
H142 H114 3.2360 no 3_676
H142 H115 2.4007 no 3_676
H142 H178 3.4962 no 2_656
H143 C127 3.5045 no 2_656
H143 H15 3.3806 no 2_656
H143 H202 2.7833 no 2_656
H143 H203 3.4127 no 2_656
H144 H15 3.5012 no 2_656
H144 H174 2.7585 no 2_656
H144 H178 3.0967 no 2_656
H144 H199 3.3989 no 2_656
H144 H201 3.1988 no 2_656
H144 H202 3.2634 no 2_656
H145 C15 3.4622 no 2_656
H145 C16 3.0941 no 2_656
H145 H11 3.4974 no 2_656
H145 H12 3.1195 no 2_656
H145 H14 3.4626 no 2_656
H145 H15 2.2337 no 2_656
H145 H201 3.2183 no 2_656
H145 H202 3.4246 no 2_656
H145 H203 3.4858 no 2_656
H146 C25 3.1180 no 3_676
H146 C26 3.4941 no 3_676
H146 H36 2.8208 no 3_676
H146 H37 2.6797 no 3_676
H146 H40 2.9086 no 3_676
H147 H36 3.4045 no 3_676
H147 H40 2.8866 no 3_676
H147 H140 3.5382 no 3_676
H148 C80 3.5441 no 3_676
H148 H26 3.1893 no 3_676
H148 H28 3.3809 no 3_676
H148 H30 3.1506 no 3_676
H148 H36 3.4111 no 3_676
H148 H112 3.2213 no 3_676
H148 H114 3.4312 no 3_676
H148 H115 2.9831 no 3_676
H149 S7 3.2231 no 3_676
H149 C72 3.5377 no 3_676
H149 H91 3.0467 no 3_676
H149 H93 3.3043 no 3_676
H149 H95 3.1384 no 3_676
H149 H114 3.5318 no 3_676
H149 H140 3.0379 no 3_676
H150 C21 3.4641 no 3_676
H150 C25 3.2586 no 3_676
H150 H26 2.5292 no 3_676
H150 H36 2.3595 no 3_676
H150 H37 3.4391 no 3_676
H150 H40 3.5342 no 3_676
H150 H140 2.8275 no 3_676
H151 H25 3.4918 no 1_655
H152 H125 3.5478 no 4_565
H153 C84 3.2879 no 4_565
H153 H124 3.0620 no 4_565
H153 H125 2.6403 no 4_565
H155 C83 3.5966 no 4_565
H155 C84 3.2483 no 4_565
H155 H119 3.1900 no 4_565
H155 H122 2.9709 no 4_565
H155 H124 3.0351 no 4_565
H155 H125 2.7992 no 4_565
H157 C28 3.5644 no 1_655
H157 H45 2.6559 no 1_655
H159 C27 3.0274 no 1_655
H159 C28 3.4045 no 1_655
H159 H41 2.2310 no 1_655
H159 H42 3.2060 no 1_655
H159 H45 2.9775 no 1_655
H160 H41 3.2090 no 1_655
H160 H45 3.1552 no 1_655
H161 C134 3.4082 no 1_565
H161 C135 3.4764 no 2_756
H161 H101 3.1654 no 3_776
H162 C46 3.3646 no 2_756
H162 C135 3.0892 no 2_756
H163 C75 3.4590 no 3_776
H163 C76 3.5412 no 3_776
H163 H18 3.4387 no 1_655
H163 H22 3.3694 no 1_655
H163 H82 3.5071 no 3_776
H163 H101 2.6445 no 3_776
H163 H103 3.1849 no 3_776
H163 H105 3.4436 no 3_776
H164 C19 3.2167 no 1_655
H164 C20 3.4148 no 1_655
H164 H1 3.5222 no 1_655
H164 H18 3.3827 no 1_655
H164 H21 3.5627 no 1_655
H164 H22 2.3862 no 1_655
H164 H24 3.4699 no 1_655
H164 H25 3.0146 no 1_655
H165 C36 3.5979 no 2_756
H165 C75 3.3045 no 3_776
H165 C76 3.0888 no 3_776
H165 H18 3.5769 no 1_655
H165 H22 3.4006 no 1_655
H165 H47 2.7315 no 2_756
H165 H53 3.4145 no 2_756
H165 H101 2.6537 no 3_776
H165 H103 3.0574 no 3_776
H165 H105 2.5654 no 3_776
H166 C27 3.2921 no 1_655
H166 C28 3.5041 no 1_655
H166 H39 3.0405 no 1_655
H166 H42 2.4451 no 1_655
H166 H44 3.5060 no 1_655
H166 H45 3.1459 no 1_655
H167 C28 3.3465 no 1_655
H167 H42 3.1664 no 1_655
H167 H44 3.4886 no 1_655
H167 H45 2.6036 no 1_655
H168 H44 3.1967 no 3_676
H168 H96 3.0133 no 3_776
H168 H101 3.0961 no 3_776
H169 H37 3.2157 no 3_676
H169 H39 3.4411 no 3_676
H169 H40 3.3095 no 3_676
H169 H44 3.2195 no 3_676
H170 H39 3.4512 no 3_676
H170 H44 2.9251 no 3_676
H170 H170 2.6870 no 3_776
H171 S2 3.3007 no .
H171 S6 3.4779 no .
H171 H52 2.9468 no .
H172 Fe1 3.5698 no .
H172 S2 3.4959 no .
H172 S5 2.8966 no .
H172 H11 2.9895 no .
H173 H16 3.2515 no 2_646
H173 H20 3.5302 no 2_646
H173 H51 3.5613 no .
H173 H52 3.2206 no .
H173 H55 3.1233 no .
H173 H133 3.1827 no 2_646
H173 H135 3.4039 no 2_646
H174 C98 3.2126 no 2_646
H174 H128 3.4965 no 2_646
H174 H133 2.3823 no 2_646
H174 H135 3.2479 no 2_646
H174 H144 2.7585 no 2_646
H175 S2 2.9800 no .
H175 C41 3.2272 no .
H175 C44 3.4406 no .
H175 H8 3.5481 no .
H175 H51 2.9435 no .
H175 H52 2.5890 no .
H175 H59 2.5269 no .
H176 C14 3.5192 no .
H176 C15 3.3525 no .
H176 H6 3.4919 no .
H176 H8 2.6789 no .
H176 H11 2.5795 no .
H176 H12 3.2365 no .
H177 C18 3.5691 no 2_646
H177 C72 3.3011 no 4_565
H177 C76 3.4336 no 4_565
H177 H18 3.5978 no 2_646
H177 H20 2.7402 no 2_646
H177 H51 2.9117 no .
H177 H59 3.3606 no .
H177 H93 3.2176 no 4_565
H177 H94 2.7672 no 4_565
H177 H95 3.4027 no 4_565
H177 H103 3.1674 no 4_565
H177 H104 2.9484 no 4_565
H178 C72 3.1984 no 4_565
H178 C80 3.5269 no 4_565
H178 H20 3.4981 no 2_646
H178 H93 2.8729 no 4_565
H178 H94 3.1418 no 4_565
H178 H95 3.0428 no 4_565
H178 H113 3.4252 no 4_565
H178 H114 3.0558 no 4_565
H178 H115 3.5386 no 4_565
H178 H128 2.7369 no 2_646
H178 H133 3.3658 no 2_646
H178 H142 3.4962 no 2_646
H178 H144 3.0967 no 2_646
H179 C72 3.5535 no 4_565
H179 C80 3.2514 no 4_565
H179 H8 3.3297 no .
H179 H59 3.0579 no .
H179 H93 3.0182 no 4_565
H179 H94 3.3099 no 4_565
H179 H104 3.0538 no 4_565
H179 H113 2.8253 no 4_565
H179 H114 2.8503 no 4_565
H179 H121 3.3155 no 4_565
H180 C67 3.2672 no 3_666
H180 C84 3.5884 no 3_666
H180 H84 2.4653 no 3_666
H180 H85 3.2388 no 3_666
H180 H108 3.2008 no 3_666
H180 H117 3.3517 no 3_666
H180 H123 2.8107 no 3_666
H180 H124 3.5335 no 3_666
H181 C98 3.4778 no 2_646
H181 H16 3.4118 no 2_646
H181 H123 3.3759 no 3_666
H181 H133 3.3477 no 2_646
H181 H135 2.7994 no 2_646
H182 S6 3.1977 no .
H182 C42 3.2464 no .
H182 H52 3.1338 no .
H182 H54 2.9932 no .
H182 H55 2.7754 no .
H183 C78 3.5650 no 3_666
H183 H108 2.6899 no 3_666
H184 C8 3.2180 no 2_646
H184 C17 3.3896 no 2_646
H184 H2 3.4305 no 2_646
H184 H3 2.3662 no 2_646
H184 H9 3.2585 no 2_646
H184 H16 2.5715 no 2_646
H184 H17 3.5743 no 2_646
H184 H21 3.2984 no 2_646
H184 H55 2.8978 no .
H185 C67 3.3582 no 3_666
H185 H3 3.0859 no 2_646
H185 H9 2.9769 no 2_646
H185 H84 2.9472 no 3_666
H185 H85 2.9403 no 3_666
H185 H108 2.9729 no 3_666
H185 H109 3.5980 no 3_666
H185 H111 2.8062 no 3_666
H186 C42 3.2835 no .
H186 C50 3.0866 no .
H186 H54 2.6231 no .
H186 H55 3.0971 no .
H186 H63 2.5794 no .
H186 H65 2.7161 no .
H187 C50 3.3768 no .
H187 C78 3.4478 no 3_666
H187 H63 3.3234 no .
H187 H65 2.6077 no .
H187 H108 3.0492 no 3_666
H187 H109 2.9712 no 3_666
H187 H111 3.3254 no 3_666
H187 H197 3.3466 no 3_666
H188 C133 3.5281 no .
H188 H2 3.4294 no 2_646
H188 H3 3.3491 no 2_646
H188 H65 3.4656 no .
H188 H111 3.4557 no 3_666
H189 S1 3.1743 no .
H190 S1 3.4754 no .
H190 S5 2.9905 no .
H190 H32 3.0803 no .
H191 C81 3.5570 no 3_666
H191 H84 3.5857 no 3_666
H191 H116 3.4069 no 3_666
H191 H117 2.7977 no 3_666
H192 C67 3.4964 no 3_666
H192 C78 3.1951 no 3_666
H192 C81 3.5707 no 3_666
H192 H84 2.5185 no 3_666
H192 H106 3.3241 no 3_666
H192 H108 2.3797 no 3_666
H192 H110 3.3634 no 3_666
H192 H116 3.3333 no 3_666
H192 H117 2.9402 no 3_666
H193 C78 3.4188 no .
H193 H108 3.3392 no 3_666
H193 H110 2.5079 no .
H193 H110 3.3013 no 3_666
H193 H193 3.5278 no 3_666
H194 C49 3.5793 no 3_666
H194 C78 3.3151 no 3_666
H194 H61 3.2093 no 3_666
H194 H62 2.9953 no 3_666
H194 H106 3.1642 no 3_666
H194 H108 3.0603 no 3_666
H194 H110 3.5823 no .
H194 H110 2.8512 no 3_666
H195 S1 3.4166 no .
H195 C22 3.3937 no .
H195 C23 3.1838 no .
H195 H27 3.1654 no .
H195 H29 2.6181 no .
H195 H31 3.1720 no .
H195 H32 2.3554 no .
H195 H109 3.3625 no .
H195 H110 3.2181 no .
H196 C23 3.4611 no .
H196 C49 3.5668 no 3_666
H196 H29 3.1989 no .
H196 H31 3.1105 no .
H196 H32 2.8974 no .
H196 H62 2.7708 no 3_666
H196 H65 3.3097 no 3_666
H197 C78 3.0774 no .
H197 H29 2.7909 no .
H197 H61 3.5558 no 3_666
H197 H62 3.2930 no 3_666
H197 H65 3.0363 no 3_666
H197 H108 3.4392 no .
H197 H109 2.6797 no .
H197 H110 2.6865 no .
H197 H187 3.3466 no 3_666
H198 C84 3.3835 no 3_666
H198 H84 3.5691 no 3_666
H198 H117 2.6947 no 3_666
H198 H123 3.1375 no 3_666
H198 H124 2.7381 no 3_666
H199 C98 3.1005 no 2_646
H199 H123 3.3337 no 3_666
H199 H124 3.2749 no 3_666
H199 H133 2.6836 no 2_646
H199 H134 3.0446 no 2_646
H199 H135 3.0595 no 2_646
H199 H144 3.3989 no 2_646
H200 S5 3.1162 no .
H200 C24 3.3897 no .
H200 H13 3.4884 no .
H200 H32 3.1667 no .
H200 H34 3.0700 no .
H200 H35 2.9974 no .
H201 S5 3.4417 no .
H201 C15 3.4617 no .
H201 C16 3.2328 no .
H201 C102 3.5474 no 2_646
H201 H11 2.7989 no .
H201 H13 3.1533 no .
H201 H15 2.7270 no .
H201 H144 3.1988 no 2_646
H201 H145 3.2183 no 2_646
H202 C102 3.3300 no 2_646
H202 H124 3.5354 no 3_666
H202 H143 2.7833 no 2_646
H202 H144 3.2634 no 2_646
H202 H145 3.4246 no 2_646
H203 C16 3.3601 no .
H203 C45 3.2629 no 1_455
H203 C135 3.1586 no 1_455
H203 H13 3.1184 no .
H203 H15 2.7133 no .
H203 H34 3.4151 no .
H203 H35 3.3071 no .
H203 H143 3.4127 no 2_646
H203 H145 3.4858 no 2_646
H204 C24 3.4453 no .
H204 C54 3.5920 no 1_455
H204 H35 2.5205 no .
H204 H46 3.4071 no 1_455
H204 H72 3.1083 no 1_455
H204 H74 3.2967 no 1_455
H204 H75 3.2170 no 1_455
H204 H120 3.5797 no 3_666
H205 C45 3.2382 no 1_455
H205 C46 2.9687 no 1_455
H205 H74 3.2894 no 1_455
H205 H75 3.5707 no 1_455
H205 H119 3.5939 no 3_666
H205 H120 3.5403 no 3_666
H206 C81 3.2730 no 3_666
H206 C82 3.2643 no 3_666
H206 H117 2.4860 no 3_666
H206 H119 3.0820 no 3_666
H206 H120 2.9713 no 3_666
H206 H124 2.6372 no 3_666

loop_
_geom_torsion_atom_site_label_1
_geom_torsion_atom_site_label_2
_geom_torsion_atom_site_label_3
_geom_torsion_atom_site_label_4
_geom_torsion
_geom_torsion_publ_flag
Fe2 Fe1 Fe3 Fe2 -0.000(12) no
Fe2 Fe1 Fe3 Fe4 -70.125(17) no
Fe2 Fe1 Fe3 S1 63.326(16) no
Fe2 Fe1 Fe3 S3 -135.14(2) no
Fe2 Fe1 Fe3 S4 -34.559(17) no
Fe2 Fe1 Fe3 S7 166.28(4) no
Fe3 Fe1 Fe2 Fe3 0.000(12) no
Fe3 Fe1 Fe2 Fe4 70.911(16) no
Fe3 Fe1 Fe2 S1 -64.762(18) no
Fe3 Fe1 Fe2 S2 134.72(3) no
Fe3 Fe1 Fe2 S4 35.779(17) no
Fe3 Fe1 Fe2 S6 -140.20(4) no
Fe2 Fe1 Fe4 Fe2 0.000(12) no
Fe2 Fe1 Fe4 Fe3 69.676(15) no
Fe2 Fe1 Fe4 S2 -63.611(17) no
Fe2 Fe1 Fe4 S3 134.14(3) no
Fe2 Fe1 Fe4 S4 34.022(17) no
Fe2 Fe1 Fe4 S8 -133.87(4) no
Fe4 Fe1 Fe2 Fe3 -70.911(16) no
Fe4 Fe1 Fe2 Fe4 0.000(14) no
Fe4 Fe1 Fe2 S1 -135.67(2) no
Fe4 Fe1 Fe2 S2 63.812(16) no
Fe4 Fe1 Fe2 S4 -35.132(18) no
Fe4 Fe1 Fe2 S6 148.89(4) no
Fe2 Fe1 S1 Fe2 0.000(13) no
Fe2 Fe1 S1 Fe3 -76.96(3) no
S1 Fe1 Fe2 Fe3 64.76(3) no
S1 Fe1 Fe2 Fe4 135.67(4) no
S1 Fe1 Fe2 S1 0.00(3) no
S1 Fe1 Fe2 S2 -160.52(4) no
S1 Fe1 Fe2 S4 100.54(4) no
S1 Fe1 Fe2 S6 -75.44(5) no
Fe2 Fe1 S2 Fe2 0.000(13) no
Fe2 Fe1 S2 Fe4 77.57(3) no
S2 Fe1 Fe2 Fe3 -134.72(3) no
S2 Fe1 Fe2 Fe4 -63.81(3) no
S2 Fe1 Fe2 S1 160.52(4) no
S2 Fe1 Fe2 S2 0.00(3) no
S2 Fe1 Fe2 S4 -98.94(3) no
S2 Fe1 Fe2 S6 85.08(4) no
Fe2 Fe1 S3 Fe3 37.87(3) no
Fe2 Fe1 S3 Fe4 -38.78(3) no
S3 Fe1 Fe2 Fe3 -35.01(3) no
S3 Fe1 Fe2 Fe4 35.90(3) no
S3 Fe1 Fe2 S1 -99.77(3) no
S3 Fe1 Fe2 S2 99.71(3) no
S3 Fe1 Fe2 S4 0.77(4) no
S3 Fe1 Fe2 S6 -175.21(4) no
Fe2 Fe1 S5 C1 171.77(3) no
S5 Fe1 Fe2 Fe3 146.29(5) no
S5 Fe1 Fe2 Fe4 -142.80(5) no
S5 Fe1 Fe2 S1 81.53(5) no
S5 Fe1 Fe2 S2 -78.99(5) no
S5 Fe1 Fe2 S4 -177.93(5) no
S5 Fe1 Fe2 S6 6.09(7) no
Fe3 Fe1 Fe4 Fe2 -69.676(15) no
Fe3 Fe1 Fe4 Fe3 -0.000(12) no
Fe3 Fe1 Fe4 S2 -133.29(3) no
Fe3 Fe1 Fe4 S3 64.466(17) no
Fe3 Fe1 Fe4 S4 -35.654(17) no
Fe3 Fe1 Fe4 S8 156.45(4) no
Fe4 Fe1 Fe3 Fe2 70.125(17) no
Fe4 Fe1 Fe3 Fe4 -0.000(12) no
Fe4 Fe1 Fe3 S1 133.45(3) no
Fe4 Fe1 Fe3 S3 -65.019(17) no
Fe4 Fe1 Fe3 S4 35.567(17) no
Fe4 Fe1 Fe3 S7 -123.60(4) no
Fe3 Fe1 S1 Fe2 76.96(3) no
Fe3 Fe1 S1 Fe3 0.000(13) no
S1 Fe1 Fe3 Fe2 -63.33(3) no
S1 Fe1 Fe3 Fe4 -133.45(4) no
S1 Fe1 Fe3 S1 0.00(3) no
S1 Fe1 Fe3 S3 161.53(4) no
S1 Fe1 Fe3 S4 -97.89(4) no
S1 Fe1 Fe3 S7 102.95(5) no
Fe3 Fe1 S2 Fe2 -38.05(3) no
Fe3 Fe1 S2 Fe4 39.52(3) no
S2 Fe1 Fe3 Fe2 34.54(3) no
S2 Fe1 Fe3 Fe4 -35.58(3) no
S2 Fe1 Fe3 S1 97.87(3) no
S2 Fe1 Fe3 S3 -100.60(3) no
S2 Fe1 Fe3 S4 -0.02(3) no
S2 Fe1 Fe3 S7 -159.18(4) no
Fe3 Fe1 S3 Fe3 -0.000(13) no
Fe3 Fe1 S3 Fe4 -76.66(3) no
S3 Fe1 Fe3 Fe2 135.14(4) no
S3 Fe1 Fe3 Fe4 65.02(3) no
S3 Fe1 Fe3 S1 -161.53(4) no
S3 Fe1 Fe3 S3 -0.00(3) no
S3 Fe1 Fe3 S4 100.59(4) no
S3 Fe1 Fe3 S7 -58.58(5) no
Fe3 Fe1 S5 C1 -73.29(7) no
S5 Fe1 Fe3 Fe2 -137.64(6) no
S5 Fe1 Fe3 Fe4 152.24(6) no
S5 Fe1 Fe3 S1 -74.31(6) no
S5 Fe1 Fe3 S3 87.22(6) no
S5 Fe1 Fe3 S4 -172.19(5) no
S5 Fe1 Fe3 S7 28.64(8) no
Fe4 Fe1 S1 Fe2 37.50(3) no
Fe4 Fe1 S1 Fe3 -39.46(3) no
S1 Fe1 Fe4 Fe2 -33.83(3) no
S1 Fe1 Fe4 Fe3 35.84(3) no
S1 Fe1 Fe4 S2 -97.45(3) no
S1 Fe1 Fe4 S3 100.31(3) no
S1 Fe1 Fe4 S4 0.19(3) no
S1 Fe1 Fe4 S8 -167.71(4) no
Fe4 Fe1 S2 Fe2 -77.57(3) no
Fe4 Fe1 S2 Fe4 -0.000(15) no
S2 Fe1 Fe4 Fe2 63.61(3) no
S2 Fe1 Fe4 Fe3 133.29(3) no
S2 Fe1 Fe4 S2 0.00(3) no
S2 Fe1 Fe4 S3 -162.25(4) no
S2 Fe1 Fe4 S4 97.63(4) no
S2 Fe1 Fe4 S8 -70.26(5) no
Fe4 Fe1 S3 Fe3 76.66(3) no
Fe4 Fe1 S3 Fe4 0.000(13) no
S3 Fe1 Fe4 Fe2 -134.14(4) no
S3 Fe1 Fe4 Fe3 -64.47(4) no
S3 Fe1 Fe4 S2 162.25(4) no
S3 Fe1 Fe4 S3 -0.00(3) no
S3 Fe1 Fe4 S4 -100.12(4) no
S3 Fe1 Fe4 S8 91.98(5) no
Fe4 Fe1 S5 C1 60.52(8) no
S5 Fe1 Fe4 Fe2 136.32(6) no
S5 Fe1 Fe4 Fe3 -154.01(6) no
S5 Fe1 Fe4 S2 72.71(6) no
S5 Fe1 Fe4 S3 -89.54(6) no
S5 Fe1 Fe4 S4 170.34(5) no
S5 Fe1 Fe4 S8 2.45(8) no
S1 Fe1 S2 Fe2 15.52(3) no
S1 Fe1 S2 Fe4 93.09(4) no
S2 Fe1 S1 Fe2 -15.57(3) no
S2 Fe1 S1 Fe3 -92.53(3) no
S1 Fe1 S3 Fe3 -15.05(4) no
S1 Fe1 S3 Fe4 -91.70(4) no
S3 Fe1 S1 Fe2 92.11(4) no
S3 Fe1 S1 Fe3 15.15(4) no
S1 Fe1 S5 C1 -130.10(5) no
S5 Fe1 S1 Fe2 -136.52(4) no
S5 Fe1 S1 Fe3 146.52(4) no
S2 Fe1 S3 Fe3 91.01(4) no
S2 Fe1 S3 Fe4 14.36(4) no
S3 Fe1 S2 Fe2 -92.20(4) no
S3 Fe1 S2 Fe4 -14.63(4) no
S2 Fe1 S5 C1 115.06(5) no
S5 Fe1 S2 Fe2 137.53(3) no
S5 Fe1 S2 Fe4 -144.90(3) no
S3 Fe1 S5 C1 -6.77(7) no
S5 Fe1 S3 Fe3 -143.08(4) no
S5 Fe1 S3 Fe4 140.27(4) no
Fe1 Fe2 Fe3 Fe1 -0.000(11) no
Fe1 Fe2 Fe3 Fe4 69.663(15) no
Fe1 Fe2 Fe3 S1 -62.934(17) no
Fe1 Fe2 Fe3 S3 33.421(17) no
Fe1 Fe2 Fe3 S4 133.89(2) no
Fe1 Fe2 Fe3 S7 -158.49(7) no
Fe1 Fe2 Fe4 Fe1 0.000(13) no
Fe1 Fe2 Fe4 Fe3 -70.422(15) no
Fe1 Fe2 Fe4 S2 63.033(16) no
Fe1 Fe2 Fe4 S3 -34.221(17) no
Fe1 Fe2 Fe4 S4 -134.77(2) no
Fe1 Fe2 Fe4 S8 137.82(4) no
Fe1 Fe2 S1 Fe1 0.000(12) no
Fe1 Fe2 S1 Fe3 77.65(3) no
Fe1 Fe2 S2 Fe1 0.000(12) no
Fe1 Fe2 S2 Fe4 -77.85(3) no
Fe1 Fe2 S4 Fe3 -39.12(3) no
Fe1 Fe2 S4 Fe4 38.21(3) no
Fe1 Fe2 S6 C29 -160.47(4) no
Fe3 Fe2 Fe4 Fe1 70.422(17) no
Fe3 Fe2 Fe4 Fe3 0.000(13) no
Fe3 Fe2 Fe4 S2 133.45(3) no
Fe3 Fe2 Fe4 S3 36.200(18) no
Fe3 Fe2 Fe4 S4 -64.346(18) no
Fe3 Fe2 Fe4 S8 -151.76(4) no
Fe4 Fe2 Fe3 Fe1 -69.663(17) no
Fe4 Fe2 Fe3 Fe4 0.000(13) no
Fe4 Fe2 Fe3 S1 -132.60(3) no
Fe4 Fe2 Fe3 S3 -36.242(19) no
Fe4 Fe2 Fe3 S4 64.231(17) no
Fe4 Fe2 Fe3 S7 131.85(7) no
Fe3 Fe2 S1 Fe1 -77.65(3) no
Fe3 Fe2 S1 Fe3 0.000(14) no
S1 Fe2 Fe3 Fe1 62.93(3) no
S1 Fe2 Fe3 Fe4 132.60(4) no
S1 Fe2 Fe3 S1 -0.00(3) no
S1 Fe2 Fe3 S3 96.36(4) no
S1 Fe2 Fe3 S4 -163.17(4) no
S1 Fe2 Fe3 S7 -95.56(7) no
Fe3 Fe2 S2 Fe1 38.36(3) no
Fe3 Fe2 S2 Fe4 -39.49(3) no
S2 Fe2 Fe3 Fe1 -34.27(3) no
S2 Fe2 Fe3 Fe4 35.39(3) no
S2 Fe2 Fe3 S1 -97.20(3) no
S2 Fe2 Fe3 S3 -0.85(3) no
S2 Fe2 Fe3 S4 99.63(3) no
S2 Fe2 Fe3 S7 167.24(6) no
Fe3 Fe2 S4 Fe3 0.000(13) no
Fe3 Fe2 S4 Fe4 77.33(3) no
S4 Fe2 Fe3 Fe1 -133.89(4) no
S4 Fe2 Fe3 Fe4 -64.23(3) no
S4 Fe2 Fe3 S1 163.17(4) no
S4 Fe2 Fe3 S3 -100.47(4) no
S4 Fe2 Fe3 S4 -0.00(3) no
S4 Fe2 Fe3 S7 67.61(7) no
Fe3 Fe2 S6 C29 93.03(7) no
S6 Fe2 Fe3 Fe1 132.79(6) no
S6 Fe2 Fe3 Fe4 -157.55(6) no
S6 Fe2 Fe3 S1 69.86(6) no
S6 Fe2 Fe3 S3 166.21(6) no
S6 Fe2 Fe3 S4 -93.31(6) no
S6 Fe2 Fe3 S7 -25.70(10) no
Fe4 Fe2 S1 Fe1 -37.44(3) no
Fe4 Fe2 S1 Fe3 40.20(3) no
S1 Fe2 Fe4 Fe1 33.84(3) no
S1 Fe2 Fe4 Fe3 -36.58(3) no
S1 Fe2 Fe4 S2 96.87(4) no
S1 Fe2 Fe4 S3 -0.38(4) no
S1 Fe2 Fe4 S4 -100.93(4) no
S1 Fe2 Fe4 S8 171.66(4) no
Fe4 Fe2 S2 Fe1 77.85(3) no
Fe4 Fe2 S2 Fe4 -0.000(15) no
S2 Fe2 Fe4 Fe1 -63.03(3) no
S2 Fe2 Fe4 Fe3 -133.45(4) no
S2 Fe2 Fe4 S2 0.00(3) no
S2 Fe2 Fe4 S3 -97.25(4) no
S2 Fe2 Fe4 S4 162.20(4) no
S2 Fe2 Fe4 S8 74.78(5) no
Fe4 Fe2 S4 Fe3 -77.33(3) no
Fe4 Fe2 S4 Fe4 0.000(13) no
S4 Fe2 Fe4 Fe1 134.77(4) no
S4 Fe2 Fe4 Fe3 64.35(4) no
S4 Fe2 Fe4 S2 -162.20(4) no
S4 Fe2 Fe4 S3 100.55(4) no
S4 Fe2 Fe4 S4 0.00(3) no
S4 Fe2 Fe4 S8 -87.42(5) no
Fe4 Fe2 S6 C29 -44.80(10) no
S6 Fe2 Fe4 Fe1 -136.12(7) no
S6 Fe2 Fe4 Fe3 153.45(8) no
S6 Fe2 Fe4 S2 -73.09(7) no
S6 Fe2 Fe4 S3 -170.35(7) no
S6 Fe2 Fe4 S4 89.11(7) no
S6 Fe2 Fe4 S8 1.69(9) no
S1 Fe2 S2 Fe1 -15.50(3) no
S1 Fe2 S2 Fe4 -93.35(3) no
S2 Fe2 S1 Fe1 15.43(3) no
S2 Fe2 S1 Fe3 93.08(3) no
S1 Fe2 S4 Fe3 13.81(4) no
S1 Fe2 S4 Fe4 91.14(4) no
S4 Fe2 S1 Fe1 -91.47(4) no
S4 Fe2 S1 Fe3 -13.82(4) no
S1 Fe2 S6 C29 145.71(5) no
S6 Fe2 S1 Fe1 137.34(4) no
S6 Fe2 S1 Fe3 -145.01(4) no
S2 Fe2 S4 Fe3 -91.65(4) no
S2 Fe2 S4 Fe4 -14.32(4) no
S4 Fe2 S2 Fe1 92.36(4) no
S4 Fe2 S2 Fe4 14.52(4) no
S2 Fe2 S6 C29 -101.10(6) no
S6 Fe2 S2 Fe1 -133.46(4) no
S6 Fe2 S2 Fe4 148.69(4) no
S4 Fe2 S6 C29 24.16(7) no
S6 Fe2 S4 Fe3 137.78(4) no
S6 Fe2 S4 Fe4 -144.89(4) no
Fe1 Fe3 Fe4 Fe1 -0.000(12) no
Fe1 Fe3 Fe4 Fe2 72.373(16) no
Fe1 Fe3 Fe4 S2 36.138(18) no
Fe1 Fe3 Fe4 S3 -60.812(17) no
Fe1 Fe3 Fe4 S4 133.86(2) no
Fe1 Fe3 Fe4 S8 -148.81(6) no
Fe1 Fe3 S1 Fe1 0.000(13) no
Fe1 Fe3 S1 Fe2 -79.89(3) no
Fe1 Fe3 S3 Fe1 0.000(13) no
Fe1 Fe3 S3 Fe4 78.94(3) no
Fe1 Fe3 S4 Fe2 39.99(3) no
Fe1 Fe3 S4 Fe4 -39.25(3) no
Fe1 Fe3 S7 C57 -160.16(4) no
Fe2 Fe3 Fe4 Fe1 -72.373(17) no
Fe2 Fe3 Fe4 Fe2 0.000(13) no
Fe2 Fe3 Fe4 S2 -36.235(19) no
Fe2 Fe3 Fe4 S3 -133.19(3) no
Fe2 Fe3 Fe4 S4 61.490(16) no
Fe2 Fe3 Fe4 S8 138.82(6) no
Fe2 Fe3 S1 Fe1 79.89(3) no
Fe2 Fe3 S1 Fe2 0.000(13) no
Fe2 Fe3 S3 Fe1 -39.00(3) no
Fe2 Fe3 S3 Fe4 39.94(3) no
Fe2 Fe3 S4 Fe2 -0.000(13) no
Fe2 Fe3 S4 Fe4 -79.24(3) no
Fe2 Fe3 S7 C57 -10.58(10) no
Fe4 Fe3 S1 Fe1 39.54(3) no
Fe4 Fe3 S1 Fe2 -40.35(3) no
S1 Fe3 Fe4 Fe1 -35.82(3) no
S1 Fe3 Fe4 Fe2 36.55(3) no
S1 Fe3 Fe4 S2 0.32(4) no
S1 Fe3 Fe4 S3 -96.63(3) no
S1 Fe3 Fe4 S4 98.04(3) no
S1 Fe3 Fe4 S8 175.37(5) no
Fe4 Fe3 S3 Fe1 -78.94(3) no
Fe4 Fe3 S3 Fe4 0.000(14) no
S3 Fe3 Fe4 Fe1 60.81(3) no
S3 Fe3 Fe4 Fe2 133.19(4) no
S3 Fe3 Fe4 S2 96.95(4) no
S3 Fe3 Fe4 S3 0.00(3) no
S3 Fe3 Fe4 S4 -165.32(4) no
S3 Fe3 Fe4 S8 -87.99(6) no
Fe4 Fe3 S4 Fe2 79.24(3) no
Fe4 Fe3 S4 Fe4 -0.000(13) no
S4 Fe3 Fe4 Fe1 -133.86(3) no
S4 Fe3 Fe4 Fe2 -61.49(3) no
S4 Fe3 Fe4 S2 -97.72(4) no
S4 Fe3 Fe4 S3 165.32(4) no
S4 Fe3 Fe4 S4 -0.00(3) no
S4 Fe3 Fe4 S8 77.33(6) no
Fe4 Fe3 S7 C57 105.93(5) no
S7 Fe3 Fe4 Fe1 132.76(5) no
S7 Fe3 Fe4 Fe2 -154.86(5) no
S7 Fe3 Fe4 S2 168.90(4) no
S7 Fe3 Fe4 S3 71.95(5) no
S7 Fe3 Fe4 S4 -93.37(5) no
S7 Fe3 Fe4 S8 -16.04(8) no
S1 Fe3 S3 Fe1 14.87(4) no
S1 Fe3 S3 Fe4 93.81(4) no
S3 Fe3 S1 Fe1 -14.37(4) no
S3 Fe3 S1 Fe2 -94.26(4) no
S1 Fe3 S4 Fe2 -13.66(4) no
S1 Fe3 S4 Fe4 -92.90(4) no
S4 Fe3 S1 Fe1 93.17(4) no
S4 Fe3 S1 Fe2 13.28(4) no
S1 Fe3 S7 C57 -87.95(6) no
S7 Fe3 S1 Fe1 -130.35(5) no
S7 Fe3 S1 Fe2 149.77(4) no
S3 Fe3 S4 Fe2 91.29(4) no
S3 Fe3 S4 Fe4 12.05(4) no
S4 Fe3 S3 Fe1 -90.94(4) no
S4 Fe3 S3 Fe4 -12.00(4) no
S3 Fe3 S7 C57 157.34(4) no
S7 Fe3 S3 Fe1 146.02(4) no
S7 Fe3 S3 Fe4 -135.04(4) no
S4 Fe3 S7 C57 43.00(6) no
S7 Fe3 S4 Fe2 -154.72(4) no
S7 Fe3 S4 Fe4 126.04(4) no
Fe1 Fe4 S2 Fe1 -0.000(13) no
Fe1 Fe4 S2 Fe2 79.79(3) no
Fe1 Fe4 S3 Fe1 0.000(13) no
Fe1 Fe4 S3 Fe3 -79.75(3) no
Fe1 Fe4 S4 Fe2 -39.45(3) no
Fe1 Fe4 S4 Fe3 39.64(3) no
Fe1 Fe4 S8 C85 -135.94(5) no
Fe2 Fe4 S2 Fe1 -79.79(3) no
Fe2 Fe4 S2 Fe2 0.000(14) no
Fe2 Fe4 S3 Fe1 39.88(3) no
Fe2 Fe4 S3 Fe3 -39.87(3) no
Fe2 Fe4 S4 Fe2 -0.000(15) no
Fe2 Fe4 S4 Fe3 79.09(3) no
Fe2 Fe4 S8 C85 117.56(5) no
Fe3 Fe4 S2 Fe1 -40.07(3) no
Fe3 Fe4 S2 Fe2 39.72(3) no
Fe3 Fe4 S3 Fe1 79.75(3) no
Fe3 Fe4 S3 Fe3 0.000(14) no
Fe3 Fe4 S4 Fe2 -79.09(3) no
Fe3 Fe4 S4 Fe3 0.000(13) no
Fe3 Fe4 S8 C85 -2.93(11) no
S2 Fe4 S3 Fe1 -14.37(4) no
S2 Fe4 S3 Fe3 -94.13(3) no
S3 Fe4 S2 Fe1 13.91(3) no
S3 Fe4 S2 Fe2 93.70(4) no
S2 Fe4 S4 Fe2 14.52(4) no
S2 Fe4 S4 Fe3 93.61(3) no
S4 Fe4 S2 Fe1 -93.83(4) no
S4 Fe4 S2 Fe2 -14.04(4) no
S2 Fe4 S8 C85 171.96(5) no
S8 Fe4 S2 Fe1 142.40(4) no
S8 Fe4 S2 Fe2 -137.81(4) no
S3 Fe4 S4 Fe2 -91.14(4) no
S3 Fe4 S4 Fe3 -12.05(3) no
S4 Fe4 S3 Fe1 91.76(4) no
S4 Fe4 S3 Fe3 12.00(3) no
S3 Fe4 S8 C85 -71.61(7) no
S8 Fe4 S3 Fe1 -133.97(4) no
S8 Fe4 S3 Fe3 146.28(4) no
S4 Fe4 S8 C85 57.41(7) no
S8 Fe4 S4 Fe2 132.22(4) no
S8 Fe4 S4 Fe3 -148.69(4) no
Fe1 S5 C1 C2 -93.4(3) no
Fe1 S5 C1 C6 91.2(2) no
Fe2 S6 C29 C30 88.2(3) no
Fe2 S6 C29 C34 -97.7(2) no
Fe3 S7 C57 C58 -96.6(2) no
Fe3 S7 C57 C62 90.5(2) no
Fe4 S8 C85 C86 83.3(3) no
Fe4 S8 C85 C90 -105.4(2) no
C113 N1 C117 C118 -67.1(4) no
C117 N1 C113 C114 -56.6(4) no
C113 N1 C121 C122 -178.5(3) no
C121 N1 C113 C114 -177.7(3) no
C113 N1 C125 C126 55.1(4) no
C125 N1 C113 C114 61.1(4) no
C117 N1 C121 C122 60.3(5) no
C121 N1 C117 C118 51.0(4) no
C117 N1 C125 C126 176.2(3) no
C125 N1 C117 C118 171.7(3) no
C121 N1 C125 C126 -63.1(4) no
C125 N1 C121 C122 -57.1(4) no
S5 C1 C2 C3 179.0(2) no
S5 C1 C2 C7 -2.7(5) no
S5 C1 C6 C5 -179.1(2) no
S5 C1 C6 C10 3.6(5) no
C2 C1 C6 C5 5.5(5) no
C2 C1 C6 C10 -171.9(3) no
C6 C1 C2 C3 -5.6(5) no
C6 C1 C2 C7 172.7(3) no
C1 C2 C3 C4 2.6(5) no
C1 C2 C3 C9 -177.9(3) no
C1 C2 C7 C8 -169.3(3) no
C1 C2 C7 C13 72.5(4) no
C1 C2 C7 C15 -52.0(5) no
C3 C2 C7 C8 9.1(4) no
C3 C2 C7 C13 -109.1(3) no
C3 C2 C7 C15 126.4(3) no
C7 C2 C3 C4 -176.0(3) no
C7 C2 C3 C9 3.5(4) no
C2 C3 C4 C5 0.6(5) no
C2 C3 C9 C8 -14.6(4) no
C2 C3 C9 C17 101.2(4) no
C2 C3 C9 C19 -135.4(3) no
C4 C3 C9 C8 164.9(4) no
C4 C3 C9 C17 -79.4(4) no
C4 C3 C9 C19 44.0(5) no
C9 C3 C4 C5 -178.8(3) no
C3 C4 C5 C6 -0.7(5) no
C3 C4 C5 C12 177.5(3) no
C4 C5 C6 C1 -2.4(5) no
C4 C5 C6 C10 175.4(3) no
C4 C5 C12 C11 -163.9(4) no
C4 C5 C12 C25 78.5(5) no
C4 C5 C12 C27 -46.1(5) no
C6 C5 C12 C11 14.3(4) no
C6 C5 C12 C25 -103.3(4) no
C6 C5 C12 C27 132.1(3) no
C12 C5 C6 C1 179.2(3) no
C12 C5 C6 C10 -2.9(4) no
C1 C6 C10 C11 167.7(3) no
C1 C6 C10 C21 -73.2(5) no
C1 C6 C10 C23 50.7(5) no
C5 C6 C10 C11 -9.8(4) no
C5 C6 C10 C21 109.2(3) no
C5 C6 C10 C23 -126.9(3) no
C2 C7 C8 C9 -18.3(4) no
C2 C7 C13 C14 177.8(3) no
C2 C7 C15 C16 -42.7(4) no
C8 C7 C13 C14 66.3(4) no
C13 C7 C8 C9 98.1(3) no
C8 C7 C15 C16 70.2(4) no
C15 C7 C8 C9 -139.3(3) no
C13 C7 C15 C16 -166.6(3) no
C15 C7 C13 C14 -55.4(4) no
C7 C8 C9 C3 20.1(4) no
C7 C8 C9 C17 -97.5(3) no
C7 C8 C9 C19 141.8(3) no
C3 C9 C17 C18 61.1(5) no
C3 C9 C19 C20 49.2(5) no
C8 C9 C17 C18 172.4(3) no
C8 C9 C19 C20 -65.5(4) no
C17 C9 C19 C20 173.9(3) no
C19 C9 C17 C18 -64.9(4) no
C6 C10 C11 C12 18.9(4) no
C6 C10 C21 C22 -176.1(3) no
C6 C10 C23 C24 39.0(4) no
C11 C10 C21 C22 -63.5(4) no
C21 C10 C11 C12 -99.5(4) no
C11 C10 C23 C24 -73.4(4) no
C23 C10 C11 C12 138.6(3) no
C21 C10 C23 C24 163.5(3) no
C23 C10 C21 C22 58.2(4) no
C10 C11 C12 C5 -20.4(4) no
C10 C11 C12 C25 98.0(3) no
C10 C11 C12 C27 -137.9(3) no
C5 C12 C25 C26 -65.6(5) no
C5 C12 C27 C28 -175.2(3) no
C11 C12 C25 C26 -177.7(3) no
C11 C12 C27 C28 -63.4(5) no
C25 C12 C27 C28 60.1(5) no
C27 C12 C25 C26 58.5(5) no
S6 C29 C30 C31 176.5(2) no
S6 C29 C30 C35 -6.6(5) no
S6 C29 C34 C33 -176.9(2) no
S6 C29 C34 C38 0.0(5) no
C30 C29 C34 C33 -2.7(5) no
C30 C29 C34 C38 174.2(3) no
C34 C29 C30 C31 2.5(5) no
C34 C29 C30 C35 179.3(3) no
C29 C30 C31 C32 -0.6(6) no
C29 C30 C31 C37 -179.2(3) no
C29 C30 C35 C36 168.3(4) no
C29 C30 C35 C41 48.2(5) no
C29 C30 C35 C43 -74.9(5) no
C31 C30 C35 C36 -14.6(4) no
C31 C30 C35 C41 -134.6(3) no
C31 C30 C35 C43 102.2(3) no
C35 C30 C31 C32 -178.1(3) no
C35 C30 C31 C37 3.3(4) no
C30 C31 C32 C33 -1.0(6) no
C30 C31 C37 C36 9.4(5) no
C30 C31 C37 C45 127.2(4) no
C30 C31 C37 C47 -109.0(4) no
C32 C31 C37 C36 -169.2(4) no
C32 C31 C37 C45 -51.3(6) no
C32 C31 C37 C47 72.5(5) no
C37 C31 C32 C33 177.4(4) no
C31 C32 C33 C34 0.8(6) no
C31 C32 C33 C40 -178.2(3) no
C32 C33 C34 C29 1.1(6) no
C32 C33 C34 C38 -176.3(3) no
C32 C33 C40 C39 171.2(4) no
C32 C33 C40 C53 48.9(5) no
C32 C33 C40 C55 -68.6(5) no
C34 C33 C40 C39 -7.8(4) no
C34 C33 C40 C53 -130.1(3) no
C34 C33 C40 C55 112.4(4) no
C40 C33 C34 C29 -179.8(3) no
C40 C33 C34 C38 2.8(4) no
C29 C34 C38 C39 -173.6(4) no
C29 C34 C38 C49 -56.2(5) no
C29 C34 C38 C51 66.6(5) no
C33 C34 C38 C39 3.5(4) no
C33 C34 C38 C49 120.9(4) no
C33 C34 C38 C51 -116.3(4) no
C30 C35 C36 C37 20.4(4) no
C30 C35 C41 C42 46.5(4) no
C30 C35 C43 C44 -178.0(3) no
C36 C35 C41 C42 -69.2(4) no
C41 C35 C36 C37 143.9(3) no
C36 C35 C43 C44 -66.6(4) no
C43 C35 C36 C37 -94.3(4) no
C41 C35 C43 C44 55.5(4) no
C43 C35 C41 C42 168.6(3) no
C35 C36 C37 C31 -18.4(4) no
C35 C36 C37 C45 -136.1(3) no
C35 C36 C37 C47 99.4(4) no
C31 C37 C45 C46 -52.2(5) no
C31 C37 C45 C135 169.4(3) no
C31 C37 C47 C48 -174.2(3) no
C31 C37 C47 C136 -53.9(6) no
C36 C37 C45 C46 60.0(5) no
C36 C37 C45 C135 -78.4(5) no
C36 C37 C47 C48 73.4(5) no
C36 C37 C47 C136 -166.2(4) no
C45 C37 C47 C48 -50.8(5) no
C45 C37 C47 C136 69.5(6) no
C47 C37 C45 C46 -175.6(3) no
C47 C37 C45 C135 46.0(5) no
C34 C38 C39 C40 -8.4(4) no
C34 C38 C49 C50 -45.1(6) no
C34 C38 C51 C52 59.3(5) no
C39 C38 C49 C50 68.0(5) no
C49 C38 C39 C40 -128.2(4) no
C39 C38 C51 C52 -55.2(5) no
C51 C38 C39 C40 113.0(4) no
C49 C38 C51 C52 -175.0(4) no
C51 C38 C49 C50 -171.1(4) no
C38 C39 C40 C33 9.8(4) no
C38 C39 C40 C53 130.7(4) no
C38 C39 C40 C55 -107.3(4) no
C33 C40 C53 C54 44.8(6) no
C33 C40 C55 C56 -177.8(3) no
C39 C40 C53 C54 -70.7(5) no
C39 C40 C55 C56 -64.6(5) no
C53 C40 C55 C56 61.4(5) no
C55 C40 C53 C54 163.7(4) no
S7 C57 C58 C59 -179.66(19) no
S7 C57 C58 C63 -5.5(5) no
S7 C57 C62 C61 179.22(19) no
S7 C57 C62 C66 0.5(5) no
C58 C57 C62 C61 6.2(5) no
C58 C57 C62 C66 -172.5(3) no
C62 C57 C58 C59 -6.6(5) no
C62 C57 C58 C63 167.6(3) no
C57 C58 C59 C60 3.0(5) no
C57 C58 C59 C65 -176.8(3) no
C57 C58 C63 C64 -169.5(3) no
C57 C58 C63 C69 70.9(4) no
C57 C58 C63 C71 -52.6(5) no
C59 C58 C63 C64 5.1(4) no
C59 C58 C63 C69 -114.4(3) no
C59 C58 C63 C71 122.0(3) no
C63 C58 C59 C60 -172.2(3) no
C63 C58 C59 C65 7.9(4) no
C58 C59 C60 C61 1.1(5) no
C58 C59 C65 C64 -17.2(4) no
C58 C59 C65 C73 98.3(3) no
C58 C59 C65 C75 -138.1(3) no
C60 C59 C65 C64 162.9(3) no
C60 C59 C65 C73 -81.6(4) no
C60 C59 C65 C75 42.0(5) no
C65 C59 C60 C61 -179.0(3) no
C59 C60 C61 C62 -1.6(5) no
C59 C60 C61 C68 177.9(3) no
C60 C61 C62 C57 -2.1(5) no
C60 C61 C62 C66 176.8(3) no
C60 C61 C68 C67 -166.4(3) no
C60 C61 C68 C81 76.5(4) no
C60 C61 C68 C83 -48.2(4) no
C62 C61 C68 C67 13.1(3) no
C62 C61 C68 C81 -103.9(3) no
C62 C61 C68 C83 131.3(3) no
C68 C61 C62 C57 178.3(3) no
C68 C61 C62 C66 -2.8(4) no
C57 C62 C66 C67 170.0(3) no
C57 C62 C66 C77 -73.3(4) no
C57 C62 C66 C79 51.2(4) no
C61 C62 C66 C67 -8.8(3) no
C61 C62 C66 C77 107.9(3) no
C61 C62 C66 C79 -127.5(3) no
C58 C63 C64 C65 -16.0(3) no
C58 C63 C69 C70 172.9(3) no
C58 C63 C71 C72 -41.8(4) no
C64 C63 C69 C70 58.9(4) no
C69 C63 C64 C65 103.7(3) no
C64 C63 C71 C72 71.2(4) no
C71 C63 C64 C65 -135.7(3) no
C69 C63 C71 C72 -166.7(3) no
C71 C63 C69 C70 -61.5(4) no
C63 C64 C65 C59 20.0(4) no
C63 C64 C65 C73 -96.5(3) no
C63 C64 C65 C75 141.7(3) no
C59 C65 C73 C74 65.5(4) no
C59 C65 C75 C76 56.2(4) no
C64 C65 C73 C74 176.2(3) no
C64 C65 C75 C76 -58.3(4) no
C73 C65 C75 C76 -179.8(3) no
C75 C65 C73 C74 -60.3(4) no
C62 C66 C67 C68 17.1(3) no
C62 C66 C77 C78 175.9(3) no
C62 C66 C79 C80 44.6(4) no
C67 C66 C77 C78 -72.6(4) no
C77 C66 C67 C68 -99.1(3) no
C67 C66 C79 C80 -69.6(4) no
C79 C66 C67 C68 139.0(3) no
C77 C66 C79 C80 168.6(3) no
C79 C66 C77 C78 49.1(4) no
C66 C67 C68 C61 -18.4(3) no
C66 C67 C68 C81 99.7(3) no
C66 C67 C68 C83 -136.9(3) no
C61 C68 C81 C82 -66.5(4) no
C61 C68 C83 C84 -176.6(3) no
C67 C68 C81 C82 -178.2(3) no
C67 C68 C83 C84 -64.4(4) no
C81 C68 C83 C84 58.4(4) no
C83 C68 C81 C82 58.4(4) no
S8 C85 C86 C87 170.2(2) no
S8 C85 C86 C91 -15.6(5) no
S8 C85 C90 C89 -173.0(2) no
S8 C85 C90 C94 11.4(5) no
C86 C85 C90 C89 -1.5(5) no
C86 C85 C90 C94 -177.0(3) no
C90 C85 C86 C87 -1.2(5) no
C90 C85 C86 C91 173.0(3) no
C85 C86 C87 C88 2.3(5) no
C85 C86 C87 C93 -178.6(3) no
C85 C86 C91 C92 169.3(3) no
C85 C86 C91 C97 49.3(5) no
C85 C86 C91 C99 -74.7(4) no
C87 C86 C91 C92 -16.1(4) no
C87 C86 C91 C97 -136.1(3) no
C87 C86 C91 C99 100.0(3) no
C91 C86 C87 C88 -173.0(3) no
C91 C86 C87 C93 6.1(4) no
C86 C87 C88 C89 -0.7(5) no
C86 C87 C93 C92 6.8(4) no
C86 C87 C93 C101 126.7(3) no
C86 C87 C93 C103 -111.7(3) no
C88 C87 C93 C92 -174.1(3) no
C88 C87 C93 C101 -54.2(5) no
C88 C87 C93 C103 67.4(5) no
C93 C87 C88 C89 -179.7(3) no
C87 C88 C89 C90 -2.1(5) no
C87 C88 C89 C96 177.3(3) no
C88 C89 C90 C85 3.2(5) no
C88 C89 C90 C94 179.5(3) no
C88 C89 C96 C95 171.2(3) no
C88 C89 C96 C109 52.5(5) no
C88 C89 C96 C111 -72.0(4) no
C90 C89 C96 C95 -9.4(4) no
C90 C89 C96 C109 -128.1(3) no
C90 C89 C96 C111 107.4(3) no
C96 C89 C90 C85 -176.3(3) no
C96 C89 C90 C94 0.0(4) no
C85 C90 C94 C95 -174.8(4) no
C85 C90 C94 C105 -54.3(6) no
C85 C90 C94 C107 69.8(5) no
C89 C90 C94 C95 9.3(5) no
C89 C90 C94 C105 129.7(4) no
C89 C90 C94 C107 -106.1(3) no
C86 C91 C92 C93 20.3(4) no
C86 C91 C97 C98 44.8(4) no
C86 C91 C99 C100 -178.0(3) no
C92 C91 C97 C98 -71.3(4) no
C97 C91 C92 C93 145.1(3) no
C92 C91 C99 C100 -67.3(4) no
C99 C91 C92 C93 -93.4(3) no
C97 C91 C99 C100 54.1(4) no
C99 C91 C97 C98 167.1(3) no
C91 C92 C93 C87 -16.9(4) no
C91 C92 C93 C101 -137.0(3) no
C91 C92 C93 C103 100.2(3) no
C87 C93 C101 C102 -49.0(5) no
C87 C93 C103 C104 178.8(3) no
C92 C93 C101 C102 65.0(5) no
C92 C93 C103 C104 66.5(4) no
C101 C93 C103 C104 -57.9(4) no
C103 C93 C101 C102 -170.8(3) no
C90 C94 C95 C96 -15.2(5) no
C90 C94 C105 C106 -45.0(6) no
C90 C94 C107 C108 -177.8(4) no
C95 C94 C105 C106 71.9(5) no
C105 C94 C95 C96 -141.2(5) no
C95 C94 C107 C108 71.3(5) no
C107 C94 C95 C96 98.8(4) no
C105 C94 C107 C108 -48.7(6) no
C107 C94 C105 C106 -168.2(4) no
C94 C95 C96 C89 15.0(5) no
C94 C95 C96 C109 133.2(4) no
C94 C95 C96 C111 -102.8(4) no
C89 C96 C109 C110 175.0(3) no
C89 C96 C111 C112 67.0(4) no
C95 C96 C109 C110 62.5(5) no
C95 C96 C111 C112 178.8(3) no
C109 C96 C111 C112 -57.1(5) no
C111 C96 C109 C110 -60.6(5) no
N1 C113 C114 C115 -170.4(3) no
C113 C114 C115 C116 -175.1(4) no
N1 C117 C118 C119 176.8(3) no
C117 C118 C119 C120 171.1(4) no
N1 C121 C122 C123 -168.6(4) no
C121 C122 C123 C124 -76.1(7) no
N1 C125 C126 C127 171.2(4) no
C125 C126 C127 C128 -69.2(6) no
C129 C130 C131 C133 146(4) no
C130 C131 C133 C132 143(4) no
C134 C132 C133 C131 92(3) no
